data_7711468
loop_
_publ_author_name
'Cheng, Ying'
'Zhang, Zeyuan'
'Duan, Xianglong'
'Zhang, Mingming'

_publ_section_title
;
 cis-Dipyridyl Porphyrin-Based Multicomponent Organoplatinum(II)
 Bismetallacycles for Photocatalytic Oxidation
;
_journal_name_full 'Dalton Transactions'
_journal_paper_doi 10.1039/D2DT02197H
_journal_year 2022
_chemical_formula_moiety 'C146 H176 N14 O8 P8 Pt4, 15[C2H3N], 6[C6H14O],'
_chemical_formula_sum 'C212 H305 N29 O14 P8 Pt4'
_chemical_formula_weight 4511.95
_space_group_crystal_system monoclinic
_space_group_IT_number 15
_space_group_name_Hall '-C 2yc'
_space_group_name_H-M_alt 'C 1 2/c 1'
_atom_sites_solution_hydrogens mixed
_atom_sites_solution_primary dual
_audit_creation_date 2022-08-05
_audit_creation_method
;
Olex2 1.5
(compiled 2022.04.07 svn.rca3783a0 for OlexSys, GUI svn.r6498)
;
_audit_update_record
;
2022-10-09 deposited with the CCDC.	2022-10-11 downloaded from the CCDC.
;
_cell_angle_alpha 90
_cell_angle_beta 95.388(6)
_cell_angle_gamma 90
_cell_formula_units_Z 16
_cell_length_a 60.979(7)
_cell_length_b 64.130(7)
_cell_length_c 23.452(3)
_cell_measurement_reflns_used 9191
_cell_measurement_temperature 193(2)
_cell_measurement_theta_max 45.89
_cell_measurement_theta_min 2.32
_cell_volume 91306(19)
_computing_cell_refinement 'SAINT V8.40B (Bruker, 2019)'
_computing_data_collection 'APEX4 V2021.10-0 (Bruker, 2021)'
_computing_data_reduction 'SAINT V8.40B (Bruker, 2019)'
_computing_molecular_graphics 'Olex2 1.5 (Dolomanov et al., 2009)'
_computing_publication_material 'Olex2 1.5 (Dolomanov et al., 2009)'
_computing_structure_refinement 'SHELXL 2019/2 (Sheldrick, 2015)'
_computing_structure_solution 'SHELXT  (Sheldrick, 2015)'
_diffrn_ambient_temperature 193(2)
_diffrn_detector CPAD
_diffrn_detector_area_resol_mean 7.41
_diffrn_detector_type 'Bruker PHOTON II'
_diffrn_measured_fraction_theta_full 0.997
_diffrn_measured_fraction_theta_max 0.997
_diffrn_measurement_device 'four-circle diffractometer'
_diffrn_measurement_device_type 'Bruker D8 VENTURE Metaljet PHOTON II'
_diffrn_measurement_method '\w and \f shutterless scans'
_diffrn_measurement_specimen_support 'nylon loop'
_diffrn_radiation_monochromator 'Helios Multi-layer Optic'
_diffrn_radiation_probe x-ray
_diffrn_radiation_type GaK\a
_diffrn_radiation_wavelength 1.34139
_diffrn_reflns_av_R_equivalents 0.1452
_diffrn_reflns_av_unetI/netI 0.0855
_diffrn_reflns_Laue_measured_fraction_full 0.997
_diffrn_reflns_Laue_measured_fraction_max 0.997
_diffrn_reflns_limit_h_max 70
_diffrn_reflns_limit_h_min -70
_diffrn_reflns_limit_k_max 74
_diffrn_reflns_limit_k_min -74
_diffrn_reflns_limit_l_max 27
_diffrn_reflns_limit_l_min -27
_diffrn_reflns_number 481682
_diffrn_reflns_point_group_measured_fraction_full 0.997
_diffrn_reflns_point_group_measured_fraction_max 0.997
_diffrn_reflns_theta_full 51.441
_diffrn_reflns_theta_max 51.441
_diffrn_reflns_theta_min 1.199
_diffrn_source MetalJet
_diffrn_source_current 2.86
_diffrn_source_power 0.19937059999999998
_diffrn_source_type 'Liquid Metal source'
_diffrn_source_voltage 69.71
_diffrn_standards_number 0
_exptl_absorpt_coefficient_mu 3.624
_exptl_absorpt_correction_T_max 0.7506
_exptl_absorpt_correction_T_min 0.4570
_exptl_absorpt_correction_type multi-scan
_exptl_absorpt_process_details SADABS
_exptl_crystal_colour 'dark violet'
_exptl_crystal_colour_modifier dark
_exptl_crystal_colour_primary violet
_exptl_crystal_density_diffrn 1.312
_exptl_crystal_description block
_exptl_crystal_F_000 26336
_exptl_crystal_size_max 0.13
_exptl_crystal_size_mid 0.12
_exptl_crystal_size_min 0.1
_refine_diff_density_max 4.010
_refine_diff_density_min -2.809
_refine_diff_density_rms 0.142
_refine_ls_extinction_method none
_refine_ls_goodness_of_fit_ref 1.159
_refine_ls_hydrogen_treatment constr
_refine_ls_matrix_type fullcycle
_refine_ls_number_parameters 3289
_refine_ls_number_reflns 75534
_refine_ls_number_restraints 11132
_refine_ls_restrained_S_all 1.162
_refine_ls_R_factor_all 0.2721
_refine_ls_R_factor_gt 0.1571
_refine_ls_shift/su_max 0.002
_refine_ls_shift/su_mean 0.000
_refine_ls_structure_factor_coef Fsqd
_refine_ls_weighting_details 'w=1/[\s^2^(Fo^2^)+(0.0800P)^2^+1500.0000P] where P=(Fo^2^+2Fc^2^)/3'
_refine_ls_weighting_scheme calc
_refine_ls_wR_factor_gt 0.3510
_refine_ls_wR_factor_ref 0.4072
_reflns_Friedel_coverage 0.000
_reflns_number_gt 23008
_reflns_number_total 75534
_reflns_threshold_expression 'I > 2\s(I)'
_cod_data_source_file d2dt02197h2.cif
_cod_data_source_block lidz0470_zcs_xa_0m_sq
_cod_depositor_comments
;
The following automatic conversions were performed:

data item '_diffrn_radiation_probe' value 'X-ray' was changed to
'x-ray' in accordance with the
/home/data/users/saulius/crontab/automatic-downloads/rss-feeds/RSC/lib/dictionaries/cif_core.dic
dictionary named 'cif_core.dic' version 2.4.2 last updated on
2011-04-26.

Automatic conversion script
Id: cif_fix_values 7556 2019-12-06 15:28:31Z antanas 
;
_cod_original_cell_volume 91305(18)
_cod_database_code 7711468
_shelx_shelxl_version_number 2019/2
_shelx_space_group_comment
;
The symmetry employed for this shelxl refinement is uniquely defined
by the following loop, which should always be used as a source of
symmetry information in preference to the above space-group names.
They are only intended as comments.
;
_shelx_estimated_absorpt_t_max 0.713
_shelx_estimated_absorpt_t_min 0.650
_olex2_refinement_description
;
1. Fixed Uiso
 At 1.2 times of:
  All C(H) groups, {H5A,H5B} of C5, {H3A,H3B} of C3, {H3A,H3B} of C3, {H1A,
  H1B} of C1, {H1A,H1B} of C1, {H1A,H1B} of C1, {H3A,H3B} of C3, {H5A,H5B} of
  C5, {H5A,H5B} of C5, {H1A,H1B} of C1, {H1A,H1B} of C1, {H3A,H3B} of C3, {H3A,
  H3B} of C3, {H5A,H5B} of C5, {H5A,H5B} of C5, {H3A,H3B} of C3, {H1A,H1B} of
  C1, {H3A,H3B} of C3, {H3A,H3B} of C3, {H5A,H5B} of C5, {H1A,H1B} of C1, {H5A,
  H5B} of C5, {H1A,H1B} of C1, {H1A,H1B} of C1, {H3A,H3B} of C3, {H1A,H1B} of
  C1, {H1A,H1B} of C1, {H5A,H5B} of C5, {H5A,H5B} of C5, {H3A,H3B} of C3, {H3A,
  H3B} of C3, {H1A,H1B} of C1, {H3A,H3B} of C3, {H5A,H5B} of C5, {H1A,H1B} of
  C1, {H3A,H3B} of C3, {H1A,H1B} of C1, {H3A,H3B} of C3, {H5A,H5B} of C5, {H5A,
  H5B} of C5, {H3A,H3B} of C3, {H5A,H5B} of C5, {H5A,H5B} of C5, {H1A,H1B} of
  C1, {H3A,H3B} of C3, {H1A,H1B} of C1, {H3A,H3B} of C3, {H5A,H5B} of C5, {H1A,
  H1B} of C1, {H5A,H5B} of C5, {H5A,H5B} of C5, {H3A,H3B} of C3, {H1A,H1B} of
  C1, All N(H,H) groups
 At 1.5 times of:
  All C(H,H,H) groups, {H5A,H5B} of C5
2. Restrained distances
 Pt7A-P1_28
 2.25 with sigma of 0.01
 Pt08-P1_20
 2.25 with sigma of 0.01
 C1_8-C2_8 = C3_8-C4_8 = C5_8-C6_8
 C1_13-C2_13 = C3_13-C4_13 = C5_13-C6_13
 C1_14-C2_14 = C3_14-C4_14 = C5_14-C6_14
 C1_15-C2_15 = C3_15-C4_15 = C5_15-C6_15
 C1_16-C2_16 = C3_16-C4_16 = C5_16-C6_16
 C1_17-C2_17 = C3_17-C4_17 = C5_17-C6_17
 C1_18-C2_18 = C3_18-C4_18 = C5_18-C6_18
 C1_19-C2_19 = C3_19-C4_19 = C5_19-C6_19
 C1_20-C2_20 = C3_20-C4_20 = C5_20-C6_20
 C1_21-C2_21 = C3_21-C4_21 = C5_21-C6_21
 C1_22-C2_22 = C3_22-C4_22 = C5_22-C6_22
 C1_23-C2_23 = C3_23-C4_23 = C5_23-C6_23
 C1_24-C2_24 = C3_24-C4_24 = C5_24-C6_24
 C1_25-C2_25 = C3_25-C4_25 = C5_25-C6_25
 C1_26-C2_26 = C3_26-C4_26 = C5_26-C6_26
 C1_27-C2_27 = C3_27-C4_27 = C5_27-C6_27
 C1_28-C2_28 = C3_28-C4_28 = C5_28-C6_28
 C1_29-C2_29 = C3_29-C4_29 = C5_29-C6_29
 1.54 with sigma of 0.001
 P1_8-C1_8 = P1_8-C3_8 = P1_8-C5_8
 P1_13-C1_13 = P1_13-C3_13 = P1_13-C5_13
 P1_14-C1_14 = P1_14-C3_14 = P1_14-C5_14
 P1_15-C1_15 = P1_15-C3_15 = P1_15-C5_15
 P1_16-C1_16 = P1_16-C3_16 = P1_16-C5_16
 P1_17-C1_17 = P1_17-C3_17 = P1_17-C5_17
 P1_18-C1_18 = P1_18-C3_18 = P1_18-C5_18
 P1_19-C1_19 = P1_19-C3_19 = P1_19-C5_19
 P1_20-C1_20 = P1_20-C3_20 = P1_20-C5_20
 P1_21-C1_21 = P1_21-C3_21 = P1_21-C5_21
 P1_22-C1_22 = P1_22-C3_22 = P1_22-C5_22
 P1_23-C1_23 = P1_23-C3_23 = P1_23-C5_23
 P1_24-C1_24 = P1_24-C3_24 = P1_24-C5_24
 P1_25-C1_25 = P1_25-C3_25 = P1_25-C5_25
 P1_26-C1_26 = P1_26-C3_26 = P1_26-C5_26
 P1_27-C1_27 = P1_27-C3_27 = P1_27-C5_27
 P1_28-C1_28 = P1_28-C3_28 = P1_28-C5_28
 P1_29-C1_29 = P1_29-C3_29 = P1_29-C5_29
 1.88 with sigma of 0.01
 C1_6-C2_6 = C6_6-C7_6 = C11_6-C13_6 = C10_6-C14_6
 C1_9-C2_9 = C6_9-C7_9 = C11_9-C13_9 = C10_9-C14_9
 1.5 with sigma of 0.01
 C1_9-C2_9 = C6_9-C7_9
 1.5 with sigma of 0.01
 C2_6-O1_6 = C2_6-O2_6 = C6_6-O3_6 = C6_6-O4_6 = C10_6-O5_6 = C10_6-O6_6 =
 C11_6-O7_6 = C11_6-O8_6
 C2_9-O1_9 = C2_9-O2_9 = C6_9-O3_9 = C6_9-O4_9 = C10_9-O5_9 = C10_9-O6_9 =
 C11_9-O7_9 = C11_9-O8_9
 2.38 with sigma of 0.01
 C4_6-C8_6
 C4_9-C8_9
 1.5 with sigma of 0.01
 C1_8-C3_8 \\sim C1_8-C5_8 \\sim C3_8-C5_8
 C1_13-C3_13 \\sim C1_13-C5_13 \\sim C3_13-C5_13
 C1_14-C3_14 \\sim C1_14-C5_14 \\sim C3_14-C5_14
 C1_15-C3_15 \\sim C1_15-C5_15 \\sim C3_15-C5_15
 C1_16-C3_16 \\sim C1_16-C5_16 \\sim C3_16-C5_16
 C1_17-C3_17 \\sim C1_17-C5_17 \\sim C3_17-C5_17
 C1_18-C3_18 \\sim C1_18-C5_18 \\sim C3_18-C5_18
 C1_19-C3_19 \\sim C1_19-C5_19 \\sim C3_19-C5_19
 C1_20-C3_20 \\sim C1_20-C5_20 \\sim C3_20-C5_20
 C1_21-C3_21 \\sim C1_21-C5_21 \\sim C3_21-C5_21
 C1_22-C3_22 \\sim C1_22-C5_22 \\sim C3_22-C5_22
 C1_23-C3_23 \\sim C1_23-C5_23 \\sim C3_23-C5_23
 C1_24-C3_24 \\sim C1_24-C5_24 \\sim C3_24-C5_24
 C1_25-C3_25 \\sim C1_25-C5_25 \\sim C3_25-C5_25
 C1_26-C3_26 \\sim C1_26-C5_26 \\sim C3_26-C5_26
 C1_27-C3_27 \\sim C1_27-C5_27 \\sim C3_27-C5_27
 C1_28-C3_28 \\sim C1_28-C5_28 \\sim C3_28-C5_28
 C1_29-C3_29 \\sim C1_29-C5_29 \\sim C3_29-C5_29
 with sigma of 0.01
 C8_6-C3_6 \\sim C8_6-C5_6
 C8_9-C3_9 \\sim C8_9-C5_9
 with sigma of 0.01
 C4_6-C9_6 \\sim C4_6-C12_6
 C4_9-C9_9 \\sim C4_9-C12_9
 with sigma of 0.01
 C1_6-O1_6 \\sim C1_6-O2_6 \\sim C7_6-O3_6 \\sim C7_6-O4_6 \\sim C14_6-O5_6
\\sim C14_6-O6_6 ~
 C13_6-O7_6 \\sim C13_6-O8_6
 C1_9-O1_9 \\sim C1_9-O2_9 \\sim C7_9-O3_9 \\sim C7_9-O4_9 \\sim C14_9-O5_9
\\sim C14_9-O6_9 ~
 C13_9-O7_9 \\sim C13_9-O8_9
 with sigma of 0.01
 O1_6-O2_6 \\sim O3_6-O4_6 \\sim O5_6-O6_6 \\sim O7_6-O8_6
 O1_9-O2_9 \\sim O3_9-O4_9 \\sim O5_9-O6_9 \\sim O7_9-O8_9
 with sigma of 0.01
 C1_6-C3_6 \\sim C1_6-N1_6 \\sim C7_6-N1_6 \\sim C7_6-C5_6 \\sim C13_6-C12_6
\\sim C13_6-N2_6 ~
 C14_6-C9_6 \\sim C14_6-N2_6
 C1_9-C3_9 \\sim C1_9-N1_9 \\sim C7_9-N1_9 \\sim C7_9-C5_9 \\sim C13_9-C12_9
\\sim C13_9-N2_9 ~
 C14_9-C9_9 \\sim C14_9-N2_9
 with sigma of 0.01
 C2_6-O1_6 \\sim C2_6-O2_6 \\sim C6_6-O3_6 \\sim C6_6-O4_6
 C2_9-O1_9 \\sim C2_9-O2_9 \\sim C6_9-O3_9 \\sim C6_9-O4_9
 with sigma of 0.001
 C1_9-O1_9 \\sim C1_9-O2_9 \\sim C7_9-O3_9 \\sim C7_9-O4_9
 with sigma of 0.01
 Pt7A-C1_29 \\sim Pt7A-C3_29 \\sim Pt7A-C5_29
 with sigma of 0.01
3. Restrained planarity
 C1_6, N1_6, C2_6, C3_6, C4_6, C5_6, C6_6, C7_6, C8_6
 C1_9, N1_9, C2_9, C3_9, C4_9, C5_9, C6_9, C7_9, C8_9
 with sigma of 0.01
 C4_6, C8_6, C9_6, C10_6, N2_6, C11_6, C12_6, C13_6, C14_6
 C4_9, C8_9, C9_9, C10_9, N2_9, C11_9, C12_9, C13_9, C14_9
 with sigma of 0.01
4. Uiso/Uaniso restraints and constraints
All non-hydrogen atoms have similar U: within 2.5A with sigma of 0.01 and sigma
for terminal atoms of 0.02 within 2.5A
: within 2A with sigma of 0.04 and sigma for terminal atoms of 0.08 within 2A
C1_6 \\sim N1_6 \\sim C2_6 \\sim C3_6 \\sim C4_6 \\sim C5_6 \\sim C6_6 \\sim
C7_6 \\sim C8_6 \\sim C9_6 \\sim C10_6 \\sim N2_6 \\sim C11_6 \\sim C12_6 \\sim
C13_6 \\sim C14_6 \\sim O1_6 \\sim O2_6 \\sim O3_6 \\sim O4_6 \\sim O5_6 \\sim
O6_6 \\sim O7_6 \\sim O8_6 \\sim C1_9 \\sim N1_9 \\sim C2_9 \\sim C3_9 \\sim
C4_9 \\sim C5_9 \\sim C6_9 \\sim C7_9 \\sim C8_9 \\sim C9_9 \\sim C10_9 \\sim
N2_9 \\sim C11_9 \\sim C12_9 \\sim C13_9 \\sim C14_9 \\sim O1_9 \\sim O2_9
\\sim O3_9 \\sim O4_9 \\sim O5_9 \\sim O6_9 \\sim O7_9 \\sim O8_9: within 2A
with sigma of 0.04 and sigma for terminal atoms of 0.08 within 2A
N1_2 \\sim C1_2 \\sim C2_2 \\sim C3_2 \\sim C4_2 \\sim C5_2 \\sim N2_2 \\sim
C6_2 \\sim C7_2 \\sim C8_2 \\sim C9_2 \\sim C10_2 \\sim C11_2 \\sim C12_2 \\sim
C13_2 \\sim C14_2 \\sim C15_2 \\sim C16_2 \\sim C17_2 \\sim C18_2 \\sim C19_2
\\sim C20_2 \\sim C21_2 \\sim C22_2 \\sim C23_2 \\sim C24_2 \\sim C25_2 \\sim
C26_2 \\sim C27_2 \\sim C28_2 \\sim C29_2 \\sim C30_2 \\sim C31_2 \\sim C32_2
\\sim C33_2 \\sim C34_2 \\sim C35_2 \\sim C36_2 \\sim C37_2 \\sim C38_2 \\sim
C39_2 \\sim C40_2 \\sim C41_2 \\sim C42_2 \\sim N3_2 \\sim N4_2 \\sim N5_2
\\sim N6_2 \\sim N1_3 \\sim C1_3 \\sim C2_3 \\sim C3_3 \\sim C4_3 \\sim C5_3
\\sim N2_3 \\sim C6_3 \\sim C7_3 \\sim C8_3 \\sim C9_3 \\sim C10_3 \\sim C11_3
\\sim C12_3 \\sim C13_3 \\sim C14_3 \\sim C15_3 \\sim C16_3 \\sim C17_3 \\sim
C18_3 \\sim C19_3 \\sim C20_3 \\sim C21_3 \\sim C22_3 \\sim C23_3 \\sim C24_3
\\sim C25_3 \\sim C26_3 \\sim C27_3 \\sim C28_3 \\sim C29_3 \\sim C30_3 \\sim
C31_3 \\sim C32_3 \\sim C33_3 \\sim C34_3 \\sim C35_3 \\sim C36_3 \\sim C37_3
\\sim C38_3 \\sim C39_3 \\sim C40_3 \\sim C41_3 \\sim C42_3 \\sim N3_3 \\sim
N4_3 \\sim N5_3 \\sim N6_3 \\sim N1_4 \\sim C1_4 \\sim C2_4 \\sim C3_4 \\sim
C4_4 \\sim C5_4 \\sim N2_4 \\sim C6_4 \\sim C7_4 \\sim C8_4 \\sim C9_4 \\sim
C10_4 \\sim C11_4 \\sim C12_4 \\sim C13_4 \\sim C14_4 \\sim C15_4 \\sim C16_4
\\sim C17_4 \\sim C18_4 \\sim C19_4 \\sim C20_4 \\sim C21_4 \\sim C22_4 \\sim
C23_4 \\sim C24_4 \\sim C25_4 \\sim C26_4 \\sim C27_4 \\sim C28_4 \\sim C29_4
\\sim C30_4 \\sim C31_4 \\sim C32_4 \\sim C33_4 \\sim C34_4 \\sim C35_4 \\sim
C36_4 \\sim C37_4 \\sim C38_4 \\sim C39_4 \\sim C40_4 \\sim C41_4 \\sim C42_4
\\sim N3_4 \\sim N4_4 \\sim N5_4 \\sim N6_4 \\sim N1_5 \\sim C1_5 \\sim C2_5
\\sim C3_5 \\sim C4_5 \\sim C5_5 \\sim N2_5 \\sim C6_5 \\sim C7_5 \\sim C8_5
\\sim C9_5 \\sim C10_5 \\sim C11_5 \\sim C12_5 \\sim C13_5 \\sim C14_5 \\sim
C15_5 \\sim C16_5 \\sim C17_5 \\sim C18_5 \\sim C19_5 \\sim C20_5 \\sim C21_5
\\sim C22_5 \\sim C23_5 \\sim C24_5 \\sim C25_5 \\sim C26_5 \\sim C27_5 \\sim
C28_5 \\sim C29_5 \\sim C30_5 \\sim C31_5 \\sim C32_5 \\sim C33_5 \\sim C34_5
\\sim C35_5 \\sim C36_5 \\sim C37_5 \\sim C38_5 \\sim C39_5 \\sim C40_5 \\sim
C41_5 \\sim C42_5 \\sim N3_5 \\sim N4_5 \\sim N5_5 \\sim N6_5: within 2A with
sigma of 0.04 and sigma for terminal atoms of 0.08 within 2A
Uanis(O4_9) \\sim Ueq, Uanis(O1_9) \\sim Ueq, Uanis(O2_9) \\sim Ueq,
Uanis(O5_9) \\sim Ueq, Uanis(O6_9) \\sim Ueq: with sigma of 0.005 and sigma for
terminal atoms of 0.01
Uanis(O3_9) \\sim Ueq: with sigma of 0.002 and sigma for terminal atoms of 0.004
5. Rigid body (RIGU) restrains
 with sigma for 1-2 distances of 0.004 and sigma for 1-3 distances of 0.004
 C1_6, N1_6, C2_6, C3_6, C4_6, C5_6, C6_6, C7_6, C8_6, C9_6, C10_6, N2_6,
 C11_6, C12_6, C13_6, C14_6, O1_6, O2_6, O3_6, O4_6, O5_6, O6_6, O7_6, O8_6
 C1_9, N1_9, C2_9, C3_9, C4_9, C5_9, C6_9, C7_9, C8_9, C9_9, C10_9, N2_9,
 C11_9, C12_9, C13_9, C14_9, O1_9, O2_9, O3_9, O4_9, O5_9, O6_9, O7_9, O8_9
 with sigma for 1-2 distances of 0.004 and sigma for 1-3 distances of 0.004
 N1_2, C1_2, C2_2, C3_2, C4_2, C5_2, N2_2, C6_2, C7_2, C8_2, C9_2, C10_2,
 C11_2, C12_2, C13_2, C14_2, C15_2, C16_2, C17_2, C18_2, C19_2, C20_2, C21_2,
 C22_2, C23_2, C24_2, C25_2, C26_2, C27_2, C28_2, C29_2, C30_2, C31_2, C32_2,
 C33_2, C34_2, C35_2, C36_2, C37_2, C38_2, C39_2, C40_2, C41_2, C42_2, N3_2,
 N4_2, N5_2, N6_2
 N1_3, C1_3, C2_3, C3_3, C4_3, C5_3, N2_3, C6_3, C7_3, C8_3, C9_3, C10_3,
 C11_3, C12_3, C13_3, C14_3, C15_3, C16_3, C17_3, C18_3, C19_3, C20_3, C21_3,
 C22_3, C23_3, C24_3, C25_3, C26_3, C27_3, C28_3, C29_3, C30_3, C31_3, C32_3,
 C33_3, C34_3, C35_3, C36_3, C37_3, C38_3, C39_3, C40_3, C41_3, C42_3, N3_3,
 N4_3, N5_3, N6_3
 N1_4, C1_4, C2_4, C3_4, C4_4, C5_4, N2_4, C6_4, C7_4, C8_4, C9_4, C10_4,
 C11_4, C12_4, C13_4, C14_4, C15_4, C16_4, C17_4, C18_4, C19_4, C20_4, C21_4,
 C22_4, C23_4, C24_4, C25_4, C26_4, C27_4, C28_4, C29_4, C30_4, C31_4, C32_4,
 C33_4, C34_4, C35_4, C36_4, C37_4, C38_4, C39_4, C40_4, C41_4, C42_4, N3_4,
 N4_4, N5_4, N6_4
 N1_5, C1_5, C2_5, C3_5, C4_5, C5_5, N2_5, C6_5, C7_5, C8_5, C9_5, C10_5,
 C11_5, C12_5, C13_5, C14_5, C15_5, C16_5, C17_5, C18_5, C19_5, C20_5, C21_5,
 C22_5, C23_5, C24_5, C25_5, C26_5, C27_5, C28_5, C29_5, C30_5, C31_5, C32_5,
 C33_5, C34_5, C35_5, C36_5, C37_5, C38_5, C39_5, C40_5, C41_5, C42_5, N3_5,
 N4_5, N5_5, N6_5
 with sigma for 1-2 distances of 0.004 and sigma for 1-3 distances of 0.004
6. Same fragment restrains
{C1_13, C2_13, C3_13, C4_13, C5_13, C6_13, P1_13}
{C1_14, C2_14, C3_14, C4_14, C5_14, C6_14, P1_14}
{C1_15, C2_15, C3_15, C4_15, C5_15, C6_15, P1_15}
{C1_16, C2_16, C3_16, C4_16, C5_16, C6_16, P1_16}
{C1_17, C2_17, C3_17, C4_17, C5_17, C6_17, P1_17}
{C1_18, C2_18, C3_18, C4_18, C5_18, C6_18, P1_18}
{C1_19, C2_19, C3_19, C4_19, C5_19, C6_19, P1_19}
{C1_20, C2_20, C3_20, C4_20, C5_20, C6_20, P1_20}
{C1_21, C2_21, C3_21, C4_21, C5_21, C6_21, P1_21}
{C1_22, C2_22, C3_22, C4_22, C5_22, C6_22, P1_22}
{C1_23, C2_23, C3_23, C4_23, C5_23, C6_23, P1_23}
{C1_24, C2_24, C3_24, C4_24, C5_24, C6_24, P1_24}
{C1_25, C2_25, C3_25, C4_25, C5_25, C6_25, P1_25}
{C1_26, C2_26, C3_26, C4_26, C5_26, C6_26, P1_26}
{C1_27, C2_27, C3_27, C4_27, C5_27, C6_27, P1_27}
{C1_28, C2_28, C3_28, C4_28, C5_28, C6_28, P1_28}
{C1_29, C2_29, C3_29, C4_29, C5_29, C6_29, P1_29}
as
{C1_8, C2_8, C3_8, C4_8, C5_8, C6_8, P1_8} sigma for 1-2: 0.02 1-3: 0.04
{N1_3, C1_3, C2_3, C3_3, C4_3, C5_3, N2_3, C6_3, C7_3, C8_3, C9_3, C10_3,
C11_3, C12_3, C13_3, C14_3, C15_3, C16_3, C17_3, C18_3, C19_3, C20_3, C21_3,
C22_3, C23_3, C24_3, C25_3, C26_3, C27_3, C28_3, C29_3, C30_3, C31_3, C32_3,
C33_3, C34_3, C35_3, C36_3, C37_3, C38_3, C39_3, C40_3, C41_3, C42_3, N3_3,
N4_3, N5_3, N6_3}
{N1_4, C1_4, C2_4, C3_4, C4_4, C5_4, N2_4, C6_4, C7_4, C8_4, C9_4, C10_4,
C11_4, C12_4, C13_4, C14_4, C15_4, C16_4, C17_4, C18_4, C19_4, C20_4, C21_4,
C22_4, C23_4, C24_4, C25_4, C26_4, C27_4, C28_4, C29_4, C30_4, C31_4, C32_4,
C33_4, C34_4, C35_4, C36_4, C37_4, C38_4, C39_4, C40_4, C41_4, C42_4, N3_4,
N4_4, N5_4, N6_4}
{N1_5, C1_5, C2_5, C3_5, C4_5, C5_5, N2_5, C6_5, C7_5, C8_5, C9_5, C10_5,
C11_5, C12_5, C13_5, C14_5, C15_5, C16_5, C17_5, C18_5, C19_5, C20_5, C21_5,
C22_5, C23_5, C24_5, C25_5, C26_5, C27_5, C28_5, C29_5, C30_5, C31_5, C32_5,
C33_5, C34_5, C35_5, C36_5, C37_5, C38_5, C39_5, C40_5, C41_5, C42_5, N3_5,
N4_5, N5_5, N6_5}
as
{N1_2, C1_2, C2_2, C3_2, C4_2, C5_2, N2_2, C6_2, C7_2, C8_2, C9_2, C10_2,
C11_2, C12_2, C13_2, C14_2, C15_2, C16_2, C17_2, C18_2, C19_2, C20_2, C21_2,
C22_2, C23_2, C24_2, C25_2, C26_2, C27_2, C28_2, C29_2, C30_2, C31_2, C32_2,
C33_2, C34_2, C35_2, C36_2, C37_2, C38_2, C39_2, C40_2, C41_2, C42_2, N3_2,
N4_2, N5_2, N6_2} sigma for 1-2: 0.01 1-3: 0.04
7. Others
 Sof(Pt4A)=1-FVAR(1)
 Sof(Pt4)=FVAR(1)
 Fixed Sof: Pt7(0.5) Pt7A(0.5) C1(0.5) N1(0.5) C2(0.5) C3(0.5) H3(0.5) C4(0.5)
 C5(0.5) H5(0.5) C6(0.5) C7(0.5) C8(0.5) C9(0.5) H9(0.5) C10(0.5) N2(0.5)
 C11(0.5) C12(0.5) H12(0.5) C13(0.5) C14(0.5) O1(0.5) O2(0.5) O3(0.5) O4(0.5)
 O5(0.5) O6(0.5) O7(0.5) O8(0.5) C1(0.5) H1A(0.5) H1B(0.5) C2(0.5) H2A(0.5)
 H2B(0.5) H2C(0.5) C3(0.5) H3A(0.5) H3B(0.5) C4(0.5) H4A(0.5) H4B(0.5) H4C(0.5)
 C5(0.5) H5A(0.5) H5B(0.5) C6(0.5) H6A(0.5) H6B(0.5) H6C(0.5) P1(0.5) C1(0.5)
 H1A(0.5) H1B(0.5) C2(0.5) H2A(0.5) H2B(0.5) H2C(0.5) C3(0.5) H3A(0.5) H3B(0.5)
 C4(0.5) H4A(0.5) H4B(0.5) H4C(0.5) C5(0.5) H5A(0.5) H5B(0.5) C6(0.5) H6A(0.5)
 H6B(0.5) H6C(0.5) P1(0.5) C1(0.5) H1A(0.5) H1B(0.5) C2(0.5) H2A(0.5) H2B(0.5)
 H2C(0.5) C3(0.5) H3A(0.5) H3B(0.5) C4(0.5) H4A(0.5) H4B(0.5) H4C(0.5) C5(0.5)
 H5A(0.5) H5B(0.5) C6(0.5) H6A(0.5) H6B(0.5) H6C(0.5) P1(0.5) C1(0.5) H1A(0.5)
 H1B(0.5) C2(0.5) H2A(0.5) H2B(0.5) H2C(0.5) C3(0.5) H3A(0.5) H3B(0.5) C4(0.5)
 H4A(0.5) H4B(0.5) H4C(0.5) C5(0.5) H5A(0.5) H5B(0.5) C6(0.5) H6A(0.5) H6B(0.5)
 H6C(0.5) P1(0.5)
 Fixed X: P1(0.82081)
 Fixed Y: P1(0.120501)
 Fixed Z: P1(0.345301)
8.a Riding coordinates:
 C3(H3), C6(H6A,H6B,H6C), N1(H3,H5)
8.b Free rotating group:
 C23(C24,C25)
8.c Secondary CH2 refined with riding coordinates:
 C1(H1A,H1B), C3(H3A,H3B), C5(H5A,H5B), C1(H1A,H1B), C3(H3A,H3B), C5(H5A,H5B),
 C1(H1A,H1B), C3(H3A,H3B), C5(H5A,H5B), C1(H1A,H1B), C3(H3A,H3B), C5(H5A,H5B),
 C1(H1A,H1B), C3(H3A,H3B), C5(H5A,H5B), C1(H1A,H1B), C3(H3A,H3B), C5(H5A,H5B),
 C1(H1A,H1B), C3(H3A,H3B), C5(H5A,H5B), C1(H1A,H1B), C3(H3A,H3B), C5(H5A,H5B),
 C1(H1A,H1B), C3(H3A,H3B), C5(H5A,H5B), C1(H1A,H1B), C3(H3A,H3B), C5(H5A,H5B),
 C1(H1A,H1B), C3(H3A,H3B), C5(H5A,H5B), C1(H1A,H1B), C3(H3A,H3B), C5(H5A,H5B),
 C1(H1A,H1B), C3(H3A,H3B), C5(H5A,H5B), C1(H1A,H1B), C3(H3A,H3B), C5(H5A,H5B),
 C1(H1A,H1B), C3(H3A,H3B), C5(H5A,H5B), C1(H1A,H1B), C3(H3A,H3B), C5(H5A,H5B),
 C1(H1A,H1B), C3(H3A,H3B), C5(H5A,H5B), C1(H1A,H1B), C3(H3A,H3B), C5(H5A,H5B)
8.d Aromatic/amide H refined with riding coordinates:
 C1(H1), C2(H2), C4(H4), C5(H5), C6(H6), C7(H7), C9(H9), C10(H10), C12(H12),
 C13(H13), C14(H14), C15(H15), C16(H16), C18(H18), C19(H19), C20(H20), C21(H21),
  C22(H22), C25(H25), C26(H26), C30(H30), C31(H31), C35(H35), C36(H36),
 C40(H40), C41(H41), C1(H1), C2(H2), C4(H4), C5(H5), C6(H6), C7(H7), C9(H9),
 C10(H10), C12(H12), C13(H13), C14(H14), C15(H15), C16(H16), C18(H18), C19(H19),
  C20(H20), C21(H21), C22(H22), C25(H25), C26(H26), C30(H30), C31(H31),
 C35(H35), C36(H36), C40(H40), C41(H41), C1(H1), C2(H2), C4(H4), C5(H5), C6(H6),
  C7(H7), C9(H9), C10(H10), C12(H12), C13(H13), C14(H14), C15(H15), C16(H16),
 C18(H18), C19(H19), C20(H20), C21(H21), C22(H22), C25(H25), C26(H26), C30(H30),
  C31(H31), C35(H35), C36(H36), C40(H40), C41(H41), C1(H1), C2(H2), C4(H4),
 C5(H5), C6(H6), C7(H7), C9(H9), C10(H10), C12(H12), C13(H13), C14(H14),
 C15(H15), C16(H16), C18(H18), C19(H19), C20(H20), C21(H21), C22(H22), C25(H25),
  C26(H26), C30(H30), C31(H31), C35(H35), C36(H36), C40(H40), C41(H41), C5(H5),
 C9(H9), C12(H12), C3(H3), C5(H5), C9(H9), C12(H12)
8.e Fitted hexagon refined as free rotating group:
 N1(C1,C2,C3,C4,C5), N2(C6,C7,C8,C9,C10), C11(C12,C13,C14,C15,C16), C17(C18,
 C19,C20,C21,C22), N1(C1,C2,C3,C4,C5), N2(C6,C7,C8,C9,C10), C11(C12,C13,C14,C15,
 C16), C17(C18,C19,C20,C21,C22), N1(C1,C2,C3,C4,C5), N2(C6,C7,C8,C9,C10),
 C11(C12,C13,C14,C15,C16), C17(C18,C19,C20,C21,C22), N1(C1,C2,C3,C4,C5), N2(C6,
 C7,C8,C9,C10), C11(C12,C13,C14,C15,C16), C17(C18,C19,C20,C21,C22), N1(C2,C3,C4,
 C5,C6), C8(C9,C10,N2,C11,C12), N1(C2,C3,C4,C5,C6), C8(C9,C10,N2,C11,C12),
 C2(C3,C4,C5,C6,N1)
8.f Idealised Me refined as rotating group:
 C2(H2A,H2B,H2C), C4(H4A,H4B,H4C), C2(H2A,H2B,H2C), C4(H4A,H4B,H4C), C6(H6A,
 H6B,H6C), C2(H2A,H2B,H2C), C4(H4A,H4B,H4C), C6(H6A,H6B,H6C), C2(H2A,H2B,H2C),
 C4(H4A,H4B,H4C), C6(H6A,H6B,H6C), C2(H2A,H2B,H2C), C4(H4A,H4B,H4C), C6(H6A,H6B,
 H6C), C2(H2A,H2B,H2C), C4(H4A,H4B,H4C), C6(H6A,H6B,H6C), C2(H2A,H2B,H2C),
 C4(H4A,H4B,H4C), C6(H6A,H6B,H6C), C2(H2A,H2B,H2C), C4(H4A,H4B,H4C), C6(H6A,H6B,
 H6C), C2(H2A,H2B,H2C), C4(H4A,H4B,H4C), C6(H6A,H6B,H6C), C2(H2A,H2B,H2C),
 C4(H4A,H4B,H4C), C6(H6A,H6B,H6C), C2(H2A,H2B,H2C), C4(H4A,H4B,H4C), C6(H6A,H6B,
 H6C), C2(H2A,H2B,H2C), C4(H4A,H4B,H4C), C6(H6A,H6B,H6C), C2(H2A,H2B,H2C),
 C4(H4A,H4B,H4C), C6(H6A,H6B,H6C), C2(H2A,H2B,H2C), C4(H4A,H4B,H4C), C6(H6A,H6B,
 H6C), C2(H2A,H2B,H2C), C4(H4A,H4B,H4C), C6(H6A,H6B,H6C), C2(H2A,H2B,H2C),
 C4(H4A,H4B,H4C), C6(H6A,H6B,H6C), C2(H2A,H2B,H2C), C4(H4A,H4B,H4C), C6(H6A,H6B,
 H6C), C2(H2A,H2B,H2C), C4(H4A,H4B,H4C), C6(H6A,H6B,H6C)
;
_olex2_submission_special_instructions 'No special instructions were received'

loop_
_space_group_symop_operation_xyz
'x, y, z'
'-x, y, -z+1/2'
'x+1/2, y+1/2, z'
'-x+1/2, y+1/2, -z+1/2'
'-x, -y, -z'
'x, -y, z-1/2'
'-x+1/2, -y+1/2, -z'
'x+1/2, -y+1/2, z-1/2'

loop_
_atom_site_label
_atom_site_type_symbol
_atom_site_fract_x
_atom_site_fract_y
_atom_site_fract_z
_atom_site_U_iso_or_equiv
_atom_site_adp_type
_atom_site_occupancy
_atom_site_site_symmetry_order
_atom_site_calc_flag
_atom_site_refinement_flags_posn
_atom_site_refinement_flags_adp
_atom_site_refinement_flags_occupancy
_atom_site_disorder_assembly
_atom_site_disorder_group
Pt01 Pt 0.706140 0.116610 0.048030 0.1401(4) Uani 1 1 d . U . . .
Pt02 Pt 0.663760 0.268810 0.169470 0.1440(4) Uani 1 1 d . U . . .
Pt03 Pt 0.581660 -0.023400 0.829960 0.1518(4) Uani 1 1 d . U . . .
Pt4 Pt 0.818260 0.262620 0.339170 0.1611(16) Uani 0.344(3) 1 d . U P A 1
Pt4A Pt 0.829020 0.262790 0.332200 0.1253(8) Uani 0.656(3) 1 d . U P A 2
Pt05 Pt 0.456230 0.128230 0.608110 0.1740(5) Uani 1 1 d . U . . .
Pt06 Pt 0.918560 -0.015040 -0.338370 0.1874(6) Uani 1 1 d . U . . .
Pt7 Pt 1.043340 0.133520 -0.048060 0.1145(7) Uani 0.5 1 d . U P B -1
Pt7A Pt 0.957420 0.124680 -0.406960 0.1951(12) Uani 0.5 1 d D U P B -1
Pt08 Pt 0.790550 0.123700 0.408600 0.2793(11) Uani 1 1 d D U . . .
N1_2 N 0.760117 0.130431 0.447383 0.170(3) Uani 1 1 d DG U . . .
C1_2 C 0.758348 0.148511 0.479319 0.163(3) Uani 1 1 d DG U . . .
H1_2 H 0.771254 0.155564 0.494823 0.196 Uiso 1 1 calc R U . . .
C2_2 C 0.737695 0.156270 0.488571 0.160(3) Uani 1 1 d DG U . . .
H2_2 H 0.736486 0.168626 0.510398 0.192 Uiso 1 1 calc R U . . .
C3_2 C 0.718810 0.145949 0.465887 0.149(3) Uani 1 1 d DG U . . .
C4_2 C 0.720579 0.127869 0.433951 0.156(3) Uani 1 1 d DG U . . .
H4_2 H 0.707672 0.120816 0.418447 0.187 Uiso 1 1 calc R U . . .
C5_2 C 0.741232 0.120110 0.424698 0.161(3) Uani 1 1 d DG U . . .
H5_2 H 0.742441 0.107754 0.402871 0.193 Uiso 1 1 calc R U . . .
N2_2 N 0.657768 0.250848 0.241752 0.134(3) Uani 1 1 d DG U . . .
C6_2 C 0.647020 0.231920 0.231409 0.135(3) Uani 1 1 d DG U . . .
H6_2 H 0.641059 0.228447 0.193723 0.162 Uiso 1 1 calc R U . . .
C7_2 C 0.644994 0.218071 0.276207 0.134(3) Uani 1 1 d DG U . . .
H7_2 H 0.637648 0.205134 0.269138 0.160 Uiso 1 1 calc R U . . .
C8_2 C 0.653716 0.223152 0.331348 0.131(3) Uani 1 1 d DG U . . .
C9_2 C 0.664464 0.242080 0.341691 0.134(3) Uani 1 1 d DG U . . .
H9_2 H 0.670425 0.245553 0.379377 0.161 Uiso 1 1 calc R U . . .
C10_2 C 0.666490 0.255929 0.296893 0.134(3) Uani 1 1 d DG U . . .
H10_2 H 0.673836 0.268866 0.303962 0.161 Uiso 1 1 calc R U . . .
C11_2 C 0.566129 0.193272 0.488172 0.168(3) Uani 1 1 d DG U . . .
C12_2 C 0.549929 0.181978 0.455926 0.189(4) Uani 1 1 d DG U . . .
H12_2 H 0.553933 0.170697 0.432784 0.227 Uiso 1 1 calc R U . . .
C13_2 C 0.527870 0.187191 0.457540 0.187(4) Uani 1 1 d DG U . . .
H13_2 H 0.516798 0.179472 0.435501 0.225 Uiso 1 1 calc R U . . .
C14_2 C 0.522011 0.203698 0.491401 0.190(4) Uani 1 1 d DG U . . .
H14_2 H 0.506935 0.207260 0.492503 0.228 Uiso 1 1 calc R U . . .
C15_2 C 0.538211 0.214992 0.523647 0.188(4) Uani 1 1 d DG U . . .
H15_2 H 0.534207 0.226273 0.546790 0.226 Uiso 1 1 calc R U . . .
C16_2 C 0.560270 0.209779 0.522034 0.186(4) Uani 1 1 d DG U . . .
H16_2 H 0.571342 0.217498 0.544073 0.223 Uiso 1 1 calc R U . . .
C17_2 C 0.637886 0.125359 0.649981 0.147(3) Uani 1 1 d DG U . . .
C18_2 C 0.624353 0.107892 0.648751 0.152(4) Uani 1 1 d DG U . . .
H18_2 H 0.616279 0.103785 0.613946 0.182 Uiso 1 1 calc R U . . .
C19_2 C 0.622634 0.096433 0.698444 0.157(4) Uani 1 1 d DG U . . .
H19_2 H 0.613385 0.084495 0.697602 0.189 Uiso 1 1 calc R U . . .
C20_2 C 0.634447 0.102441 0.749368 0.156(4) Uani 1 1 d DG U . . .
H20_2 H 0.633272 0.094609 0.783331 0.187 Uiso 1 1 calc R U . . .
C21_2 C 0.647980 0.119908 0.750600 0.155(4) Uani 1 1 d DG U . . .
H21_2 H 0.656054 0.124014 0.785404 0.186 Uiso 1 1 calc R U . . .
C22_2 C 0.649699 0.131367 0.700907 0.154(4) Uani 1 1 d DG U . . .
H22_2 H 0.658948 0.143305 0.701749 0.185 Uiso 1 1 calc R U . . .
C23_2 C 0.696460 0.154580 0.473080 0.138(3) Uani 1 1 d DG U . . .
C24_2 C 0.690040 0.171600 0.438910 0.131(3) Uani 1 1 d DG U . . .
C25_2 C 0.702520 0.182070 0.399130 0.127(3) Uani 1 1 d DG U . . .
H25_2 H 0.717215 0.178831 0.391976 0.152 Uiso 1 1 calc R U . . .
C26_2 C 0.690240 0.197050 0.373820 0.127(3) Uani 1 1 d D U . . .
H26_2 H 0.694436 0.206689 0.346067 0.153 Uiso 1 1 calc R U . . .
C27_2 C 0.668860 0.195730 0.397340 0.127(3) Uani 1 1 d D U . . .
C28_2 C 0.651010 0.208180 0.379870 0.127(3) Uani 1 1 d D U . . .
C29_2 C 0.630130 0.207450 0.400910 0.131(3) Uani 1 1 d D U . . .
C30_2 C 0.611250 0.220250 0.380800 0.134(3) Uani 1 1 d D U . . .
H30_2 H 0.610666 0.230993 0.352807 0.160 Uiso 1 1 calc R U . . .
C31_2 C 0.595280 0.213710 0.409730 0.134(3) Uani 1 1 d D U . . .
H31_2 H 0.580626 0.218865 0.404356 0.161 Uiso 1 1 calc R U . . .
C32_2 C 0.602330 0.198010 0.450140 0.138(3) Uani 1 1 d D U . . .
C33_2 C 0.590920 0.188110 0.489680 0.142(3) Uani 1 1 d D U . . .
C34_2 C 0.599060 0.173060 0.527860 0.142(3) Uani 1 1 d D U . . .
C35_2 C 0.586130 0.163030 0.572050 0.140(3) Uani 1 1 d D U . . .
H35_2 H 0.571206 0.165837 0.577867 0.168 Uiso 1 1 calc R U . . .
C36_2 C 0.598620 0.150240 0.599980 0.140(3) Uani 1 1 d D U . . .
H36_2 H 0.594340 0.141589 0.629895 0.168 Uiso 1 1 calc R U . . .
C37_2 C 0.621020 0.150570 0.579580 0.140(3) Uani 1 1 d D U . . .
C38_2 C 0.639120 0.139160 0.596330 0.139(3) Uani 1 1 d D U . . .
C39_2 C 0.658870 0.138200 0.570630 0.139(3) Uani 1 1 d D U . . .
C40_2 C 0.677410 0.125450 0.586190 0.141(3) Uani 1 1 d D U . . .
H40_2 H 0.678037 0.115122 0.615339 0.169 Uiso 1 1 calc R U . . .
C41_2 C 0.693200 0.129650 0.555890 0.140(3) Uani 1 1 d D U . . .
H41_2 H 0.707410 0.123452 0.558714 0.168 Uiso 1 1 calc R U . . .
C42_2 C 0.685150 0.145450 0.517230 0.139(3) Uani 1 1 d D U . . .
N3_2 N 0.669760 0.180790 0.436910 0.125(3) Uani 1 1 d D U . . .
N4_2 N 0.624460 0.194610 0.442210 0.132(3) Uani 1 1 d D U . . .
N5_2 N 0.619550 0.164480 0.533800 0.137(3) Uani 1 1 d D U . . .
N6_2 N 0.664200 0.150470 0.526730 0.137(3) Uani 1 1 d D U . . .
N1_3 N 0.588307 -0.002700 0.765252 0.133(3) Uani 1 1 d DG U . . .
C1_3 C 0.577762 -0.004460 0.710288 0.133(3) Uani 1 1 d DG U . . .
H1_3 H 0.568737 -0.016221 0.700297 0.160 Uiso 1 1 calc R U . . .
C2_3 C 0.580422 0.010990 0.669941 0.132(3) Uani 1 1 d DG U . . .
H2_3 H 0.573215 0.009787 0.632376 0.158 Uiso 1 1 calc R U . . .
C3_3 C 0.593626 0.028200 0.684558 0.131(3) Uani 1 1 d DG U . . .
C4_3 C 0.604172 0.029960 0.739522 0.131(3) Uani 1 1 d DG U . . .
H4_3 H 0.613196 0.041722 0.749512 0.157 Uiso 1 1 calc R U . . .
C5_3 C 0.601512 0.014510 0.779869 0.135(3) Uani 1 1 d DG U . . .
H5_3 H 0.608719 0.015713 0.817435 0.162 Uiso 1 1 calc R U . . .
N2_3 N 0.486813 0.121800 0.572890 0.155(3) Uani 1 1 d DG U . . .
C6_3 C 0.505019 0.132218 0.599246 0.154(3) Uani 1 1 d DG U . . .
H6_3 H 0.503029 0.144150 0.622208 0.185 Uiso 1 1 calc R U . . .
C7_3 C 0.526138 0.125178 0.592007 0.152(3) Uani 1 1 d DG U . . .
H7_3 H 0.538581 0.132299 0.610020 0.182 Uiso 1 1 calc R U . . .
C8_3 C 0.529050 0.107720 0.558410 0.147(3) Uani 1 1 d DG U . . .
C9_3 C 0.510844 0.097302 0.532054 0.152(3) Uani 1 1 d DG U . . .
H9_3 H 0.512835 0.085370 0.509092 0.183 Uiso 1 1 calc R U . . .
C10_3 C 0.489726 0.104341 0.539293 0.153(3) Uani 1 1 d DG U . . .
H10_3 H 0.477283 0.097221 0.521279 0.184 Uiso 1 1 calc R U . . .
C11_3 C 0.611791 0.129802 0.377283 0.172(3) Uani 1 1 d DG U . . .
C12_3 C 0.623520 0.148416 0.380642 0.188(4) Uani 1 1 d DG U . . .
H12_3 H 0.629486 0.153548 0.416818 0.225 Uiso 1 1 calc R U . . .
C13_3 C 0.626519 0.159520 0.331069 0.189(4) Uani 1 1 d DG U . . .
H13_3 H 0.634535 0.172242 0.333365 0.227 Uiso 1 1 calc R U . . .
C14_3 C 0.617790 0.152011 0.278138 0.188(4) Uani 1 1 d DG U . . .
H14_3 H 0.619840 0.159601 0.244257 0.226 Uiso 1 1 calc R U . . .
C15_3 C 0.606061 0.133398 0.274778 0.188(4) Uani 1 1 d DG U . . .
H15_3 H 0.600094 0.128266 0.238602 0.225 Uiso 1 1 calc R U . . .
C16_3 C 0.603061 0.122293 0.324350 0.187(4) Uani 1 1 d DG U . . .
H16_3 H 0.595045 0.109571 0.322054 0.224 Uiso 1 1 calc R U . . .
C17_3 C 0.682239 0.060758 0.535109 0.175(3) Uani 1 1 d DG U . . .
C18_3 C 0.698313 0.072703 0.565763 0.185(4) Uani 1 1 d DG U . . .
H18_3 H 0.694191 0.084423 0.587116 0.223 Uiso 1 1 calc R U . . .
C19_3 C 0.720419 0.067500 0.565174 0.188(4) Uani 1 1 d DG U . . .
H19_3 H 0.731405 0.075664 0.586125 0.225 Uiso 1 1 calc R U . . .
C20_3 C 0.726451 0.050352 0.533931 0.190(4) Uani 1 1 d DG U . . .
H20_3 H 0.741559 0.046797 0.533529 0.227 Uiso 1 1 calc R U . . .
C21_3 C 0.710377 0.038407 0.503277 0.190(4) Uani 1 1 d DG U . . .
H21_3 H 0.714499 0.026687 0.481924 0.228 Uiso 1 1 calc R U . . .
C22_3 C 0.688271 0.043610 0.503865 0.190(4) Uani 1 1 d DG U . . .
H22_3 H 0.677285 0.035445 0.482915 0.228 Uiso 1 1 calc R U . . .
C23_3 C 0.597120 0.044710 0.641310 0.128(3) Uani 1 1 d D U . . .
C24_3 C 0.579270 0.057910 0.626750 0.130(3) Uani 1 1 d D U . . .
C25_3 C 0.558450 0.057640 0.650680 0.132(3) Uani 1 1 d D U . . .
H25_3 H 0.554200 0.048046 0.678480 0.158 Uiso 1 1 calc R U . . .
C26_3 C 0.546130 0.073070 0.627390 0.133(3) Uani 1 1 d D U . . .
H26_3 H 0.531736 0.076871 0.635901 0.160 Uiso 1 1 calc R U . . .
C27_3 C 0.559310 0.083030 0.585850 0.135(3) Uani 1 1 d D U . . .
C28_3 C 0.552020 0.099950 0.552540 0.140(3) Uani 1 1 d D U . . .
C29_3 C 0.563250 0.109010 0.508780 0.144(3) Uani 1 1 d D U . . .
C30_3 C 0.554640 0.125230 0.469550 0.148(3) Uani 1 1 d D U . . .
H30_3 H 0.540676 0.131882 0.467957 0.178 Uiso 1 1 calc R U . . .
C31_3 C 0.570540 0.128550 0.436980 0.149(3) Uani 1 1 d D U . . .
H31_3 H 0.569291 0.137889 0.405396 0.179 Uiso 1 1 calc R U . . .
C32_3 C 0.589790 0.116880 0.453350 0.150(3) Uani 1 1 d D U . . .
C33_3 C 0.609490 0.115820 0.430020 0.150(3) Uani 1 1 d D U . . .
C34_3 C 0.628090 0.105300 0.451800 0.151(3) Uani 1 1 d D U . . .
C35_3 C 0.649420 0.104520 0.424590 0.150(3) Uani 1 1 d D U . . .
H35_3 H 0.652550 0.111574 0.390666 0.180 Uiso 1 1 calc R U . . .
C36_3 C 0.662400 0.092840 0.454820 0.152(3) Uani 1 1 d D U . . .
H36_3 H 0.677561 0.091026 0.449801 0.183 Uiso 1 1 calc R U . . .
C37_3 C 0.650580 0.082230 0.499730 0.150(3) Uani 1 1 d D U . . .
C38_3 C 0.657640 0.066720 0.536040 0.148(3) Uani 1 1 d D U . . .
C39_3 C 0.645630 0.056430 0.575280 0.139(3) Uani 1 1 d D U . . .
C40_3 C 0.652380 0.039290 0.610300 0.138(3) Uani 1 1 d D U . . .
H40_3 H 0.666911 0.033795 0.614324 0.166 Uiso 1 1 calc R U . . .
C41_3 C 0.636530 0.032180 0.635690 0.136(3) Uani 1 1 d D U . . .
H41_3 H 0.636755 0.020271 0.659831 0.163 Uiso 1 1 calc R U . . .
C42_3 C 0.618330 0.045610 0.620790 0.133(3) Uani 1 1 d D U . . .
N3_3 N 0.579000 0.073800 0.588050 0.129(3) Uani 1 1 d D U . . .
N4_3 N 0.584030 0.104630 0.499270 0.144(3) Uani 1 1 d D U . . .
N5_3 N 0.629380 0.090400 0.493310 0.147(3) Uani 1 1 d D U . . .
N6_3 N 0.624050 0.060140 0.582460 0.135(3) Uani 1 1 d D U . . .
N1_4 N 1.011772 0.122072 -0.037707 0.149(3) Uani 1 1 d DG U . . .
C1_4 C 0.993840 0.133159 -0.063034 0.152(3) Uani 1 1 d DG U . . .
H1_4 H 0.996089 0.145950 -0.082073 0.183 Uiso 1 1 calc R U . . .
C2_4 C 0.972616 0.125533 -0.060503 0.150(3) Uani 1 1 d DG U . . .
H2_4 H 0.960361 0.133110 -0.077813 0.180 Uiso 1 1 calc R U . . .
C3_4 C 0.969325 0.106818 -0.032646 0.146(3) Uani 1 1 d DG U . . .
C4_4 C 0.987257 0.095731 -0.007320 0.150(3) Uani 1 1 d DG U . . .
H4_4 H 0.985007 0.082940 0.011719 0.180 Uiso 1 1 calc R U . . .
C5_4 C 1.008480 0.103357 -0.009850 0.154(3) Uani 1 1 d DG U . . .
H5_4 H 1.020736 0.095779 0.007460 0.185 Uiso 1 1 calc R U . . .
N2_4 N 0.910280 0.001862 -0.267098 0.157(3) Uani 1 1 d DG U . . .
C6_4 C 0.918900 -0.002812 -0.211593 0.154(3) Uani 1 1 d DG U . . .
H6_4 H 0.926084 -0.015775 -0.203614 0.185 Uiso 1 1 calc R U . . .
C7_4 C 0.917010 0.011478 -0.167762 0.150(3) Uani 1 1 d DG U . . .
H7_4 H 0.922901 0.008283 -0.129826 0.180 Uiso 1 1 calc R U . . .
C8_4 C 0.906500 0.030444 -0.179435 0.145(3) Uani 1 1 d DG U . . .
C9_4 C 0.897880 0.035119 -0.234940 0.150(3) Uani 1 1 d DG U . . .
H9_4 H 0.890696 0.048081 -0.242919 0.180 Uiso 1 1 calc R U . . .
C10_4 C 0.899770 0.020828 -0.278772 0.153(3) Uani 1 1 d DG U . . .
H10_4 H 0.893879 0.024024 -0.316707 0.183 Uiso 1 1 calc R U . . .
C11_4 C 0.816070 0.058258 -0.031581 0.171(3) Uani 1 1 d DG U . . .
C12_4 C 0.807486 0.045211 0.008113 0.186(4) Uani 1 1 d DG U . . .
H12_4 H 0.816800 0.039885 0.039498 0.223 Uiso 1 1 calc R U . . .
C13_4 C 0.785275 0.039958 0.001886 0.185(4) Uani 1 1 d DG U . . .
H13_4 H 0.779409 0.031041 0.029015 0.222 Uiso 1 1 calc R U . . .
C14_4 C 0.771647 0.047752 -0.044036 0.186(4) Uani 1 1 d DG U . . .
H14_4 H 0.756467 0.044161 -0.048292 0.223 Uiso 1 1 calc R U . . .
C15_4 C 0.780231 0.060798 -0.083730 0.184(4) Uani 1 1 d DG U . . .
H15_4 H 0.770917 0.066125 -0.115115 0.221 Uiso 1 1 calc R U . . .
C16_4 C 0.802442 0.066052 -0.077503 0.182(4) Uani 1 1 d DG U . . .
H16_4 H 0.808308 0.074969 -0.104632 0.219 Uiso 1 1 calc R U . . .
C17_4 C 0.885360 0.124429 0.143821 0.153(3) Uani 1 1 d DG U . . .
C18_4 C 0.897289 0.118250 0.194418 0.161(4) Uani 1 1 d DG U . . .
H18_4 H 0.906809 0.106519 0.194591 0.193 Uiso 1 1 calc R U . . .
C19_4 C 0.895289 0.129234 0.244762 0.163(4) Uani 1 1 d DG U . . .
H19_4 H 0.903443 0.125011 0.279343 0.195 Uiso 1 1 calc R U . . .
C20_4 C 0.881361 0.146398 0.244509 0.162(4) Uani 1 1 d DG U . . .
H20_4 H 0.879994 0.153905 0.278917 0.195 Uiso 1 1 calc R U . . .
C21_4 C 0.869431 0.152577 0.193912 0.163(4) Uani 1 1 d DG U . . .
H21_4 H 0.859911 0.164308 0.193740 0.196 Uiso 1 1 calc R U . . .
C22_4 C 0.871431 0.141593 0.143568 0.160(4) Uani 1 1 d DG U . . .
H22_4 H 0.863277 0.145816 0.108987 0.192 Uiso 1 1 calc R U . . .
C23_4 C 0.946710 0.098120 -0.029540 0.141(3) Uani 1 1 d D U . . .
C24_4 C 0.940970 0.081100 -0.064690 0.139(3) Uani 1 1 d D U . . .
C25_4 C 0.954020 0.071680 -0.105170 0.140(3) Uani 1 1 d D U . . .
H25_4 H 0.968710 0.075403 -0.111137 0.168 Uiso 1 1 calc R U . . .
C26_4 C 0.942200 0.056860 -0.133050 0.139(3) Uani 1 1 d D U . . .
H26_4 H 0.946858 0.047707 -0.161393 0.167 Uiso 1 1 calc R U . . .
C27_4 C 0.920500 0.057520 -0.111130 0.138(3) Uani 1 1 d D U . . .
C28_4 C 0.902890 0.045150 -0.131390 0.138(3) Uani 1 1 d D U . . .
C29_4 C 0.881420 0.046000 -0.113560 0.139(3) Uani 1 1 d D U . . .
C30_4 C 0.862900 0.033110 -0.135510 0.140(3) Uani 1 1 d D U . . .
H30_4 H 0.862694 0.022675 -0.164308 0.168 Uiso 1 1 calc R U . . .
C31_4 C 0.846660 0.039020 -0.107000 0.141(3) Uani 1 1 d D U . . .
H31_4 H 0.832183 0.033480 -0.113156 0.170 Uiso 1 1 calc R U . . .
C32_4 C 0.852900 0.054590 -0.065840 0.143(3) Uani 1 1 d D U . . .
C33_4 C 0.840650 0.064430 -0.028100 0.146(3) Uani 1 1 d D U . . .
C34_4 C 0.848020 0.079160 0.011710 0.142(3) Uani 1 1 d D U . . .
C35_4 C 0.834510 0.087970 0.056460 0.141(3) Uani 1 1 d D U . . .
H35_4 H 0.819362 0.085320 0.059884 0.170 Uiso 1 1 calc R U . . .
C36_4 C 0.846970 0.099490 0.088500 0.142(3) Uani 1 1 d D U . . .
H36_4 H 0.842593 0.106809 0.120777 0.170 Uiso 1 1 calc R U . . .
C37_4 C 0.869610 0.100120 0.068960 0.143(3) Uani 1 1 d D U . . .
C38_4 C 0.887460 0.111450 0.088890 0.142(3) Uani 1 1 d D U . . .
C39_4 C 0.907350 0.113520 0.064220 0.142(3) Uani 1 1 d D U . . .
C40_4 C 0.925870 0.125750 0.083780 0.142(3) Uani 1 1 d D U . . .
H40_4 H 0.926688 0.134466 0.116667 0.171 Uiso 1 1 calc R U . . .
C41_4 C 0.941270 0.123470 0.051280 0.141(3) Uani 1 1 d D U . . .
H41_4 H 0.954497 0.131328 0.051915 0.169 Uiso 1 1 calc R U . . .
C42_4 C 0.934610 0.106750 0.013840 0.142(3) Uani 1 1 d D U . . .
N3_4 N 0.920700 0.071900 -0.070360 0.136(3) Uani 1 1 d D U . . .
N4_4 N 0.875140 0.058400 -0.072100 0.139(3) Uani 1 1 d D U . . .
N5_4 N 0.868610 0.087510 0.020620 0.139(3) Uani 1 1 d D U . . .
N6_4 N 0.913280 0.101870 0.019710 0.140(3) Uani 1 1 d D U . . .
N1_5 N 0.835542 0.245399 0.265119 0.136(3) Uani 1 1 d DG U . . .
C1_5 C 0.828367 0.250350 0.208735 0.135(3) Uani 1 1 d DG U . . .
H1_5 H 0.821245 0.263294 0.200062 0.162 Uiso 1 1 calc R U . . .
C2_5 C 0.831611 0.236361 0.165041 0.134(3) Uani 1 1 d DG U . . .
H2_5 H 0.826707 0.239744 0.126505 0.161 Uiso 1 1 calc R U . . .
C3_5 C 0.842031 0.217421 0.177731 0.129(3) Uani 1 1 d DG U . . .
C4_5 C 0.849207 0.212470 0.234114 0.132(3) Uani 1 1 d DG U . . .
H4_5 H 0.856329 0.199526 0.242787 0.158 Uiso 1 1 calc R U . . .
C5_5 C 0.845962 0.226459 0.277809 0.135(3) Uani 1 1 d DG U . . .
H5_5 H 0.850866 0.223075 0.316345 0.162 Uiso 1 1 calc R U . . .
N2_5 N 0.738159 0.124981 0.033049 0.133(3) Uani 1 1 d DG U . . .
C6_5 C 0.755921 0.113810 0.058961 0.135(3) Uani 1 1 d DG U . . .
H6_5 H 0.753509 0.100995 0.077709 0.162 Uiso 1 1 calc R U . . .
C7_5 C 0.777214 0.121389 0.057442 0.135(3) Uani 1 1 d DG U . . .
H7_5 H 0.789354 0.113754 0.075152 0.161 Uiso 1 1 calc R U . . .
C8_5 C 0.780745 0.140139 0.030011 0.133(3) Uani 1 1 d DG U . . .
C9_5 C 0.762982 0.151310 0.004099 0.134(3) Uani 1 1 d DG U . . .
H9_5 H 0.765395 0.164125 -0.014649 0.161 Uiso 1 1 calc R U . . .
C10_5 C 0.741689 0.143731 0.005618 0.134(3) Uani 1 1 d DG U . . .
H10_5 H 0.729549 0.151366 -0.012092 0.161 Uiso 1 1 calc R U . . .
C11_5 C 0.866801 0.122439 -0.141237 0.151(3) Uani 1 1 d DG U . . .
C12_5 C 0.881139 0.105582 -0.140979 0.159(4) Uani 1 1 d DG U . . .
H12_5 H 0.889312 0.101448 -0.106341 0.191 Uiso 1 1 calc R U . . .
C13_5 C 0.883517 0.094773 -0.191402 0.161(4) Uani 1 1 d DG U . . .
H13_5 H 0.893316 0.083252 -0.191226 0.193 Uiso 1 1 calc R U . . .
C14_5 C 0.871559 0.100821 -0.242083 0.160(4) Uani 1 1 d DG U . . .
H14_5 H 0.873185 0.093433 -0.276544 0.192 Uiso 1 1 calc R U . . .
C15_5 C 0.857222 0.117678 -0.242341 0.159(4) Uani 1 1 d DG U . . .
H15_5 H 0.849049 0.121812 -0.276979 0.191 Uiso 1 1 calc R U . . .
C16_5 C 0.854843 0.128487 -0.191919 0.156(4) Uani 1 1 d DG U . . .
H16_5 H 0.845044 0.140008 -0.192095 0.187 Uiso 1 1 calc R U . . .
C17_5 C 0.933930 0.189700 0.035249 0.163(3) Uani 1 1 d DG U . . .
C18_5 C 0.948554 0.180159 0.076222 0.175(4) Uani 1 1 d DG U . . .
H18_5 H 0.943470 0.169679 0.100407 0.210 Uiso 1 1 calc R U . . .
C19_5 C 0.970618 0.185950 0.081808 0.178(4) Uani 1 1 d DG U . . .
H19_5 H 0.980613 0.179428 0.109811 0.213 Uiso 1 1 calc R U . . .
C20_5 C 0.978057 0.201283 0.046421 0.179(4) Uani 1 1 d DG U . . .
H20_5 H 0.993136 0.205241 0.050239 0.215 Uiso 1 1 calc R U . . .
C21_5 C 0.963433 0.210825 0.005448 0.180(4) Uani 1 1 d DG U . . .
H21_5 H 0.968517 0.221304 -0.018737 0.216 Uiso 1 1 calc R U . . .
C22_5 C 0.941369 0.205034 -0.000138 0.180(4) Uani 1 1 d DG U . . .
H22_5 H 0.931374 0.211555 -0.028142 0.216 Uiso 1 1 calc R U . . .
C23_5 C 0.846270 0.202490 0.131180 0.126(3) Uani 1 1 d D U . . .
C24_5 C 0.828490 0.189980 0.111160 0.126(3) Uani 1 1 d D U . . .
C25_5 C 0.806790 0.190240 0.129660 0.128(3) Uani 1 1 d D U . . .
H25_5 H 0.801371 0.200060 0.155227 0.153 Uiso 1 1 calc R U . . .
C26_5 C 0.795530 0.174420 0.105000 0.128(3) Uani 1 1 d D U . . .
H26_5 H 0.781065 0.170127 0.111516 0.154 Uiso 1 1 calc R U . . .
C27_5 C 0.809930 0.164930 0.065720 0.127(3) Uani 1 1 d D U . . .
C28_5 C 0.803640 0.148820 0.028570 0.129(3) Uani 1 1 d D U . . .
C29_5 C 0.816650 0.139970 -0.011790 0.131(3) Uani 1 1 d D U . . .
C30_5 C 0.809310 0.123530 -0.051900 0.133(3) Uani 1 1 d D U . . .
H30_5 H 0.795520 0.116528 -0.055405 0.159 Uiso 1 1 calc R U . . .
C31_5 C 0.825980 0.120610 -0.081910 0.135(3) Uani 1 1 d D U . . .
H31_5 H 0.825888 0.110865 -0.112441 0.162 Uiso 1 1 calc R U . . .
C32_5 C 0.844290 0.133500 -0.064250 0.134(3) Uani 1 1 d D U . . .
C33_5 C 0.864050 0.135600 -0.087170 0.135(3) Uani 1 1 d D U . . .
C34_5 C 0.881590 0.147390 -0.064170 0.134(3) Uani 1 1 d D U . . .
C35_5 C 0.904070 0.148250 -0.085480 0.135(3) Uani 1 1 d D U . . .
H35_5 H 0.908662 0.140664 -0.117059 0.162 Uiso 1 1 calc R U . . .
C36_5 C 0.915780 0.160740 -0.054340 0.137(3) Uani 1 1 d D U . . .
H36_5 H 0.930545 0.164408 -0.059648 0.164 Uiso 1 1 calc R U . . .
C37_5 C 0.902990 0.168940 -0.007760 0.137(3) Uani 1 1 d D U . . .
C38_5 C 0.909200 0.183780 0.031610 0.137(3) Uani 1 1 d D U . . .
C39_5 C 0.896340 0.193460 0.069820 0.131(3) Uani 1 1 d D U . . .
C40_5 C 0.901940 0.210260 0.107670 0.130(3) Uani 1 1 d D U . . .
H40_5 H 0.915850 0.217044 0.111423 0.156 Uiso 1 1 calc R U . . .
C41_5 C 0.885900 0.215030 0.135870 0.128(3) Uani 1 1 d D U . . .
H41_5 H 0.885879 0.224990 0.165851 0.154 Uiso 1 1 calc R U . . .
C42_5 C 0.867920 0.202380 0.113340 0.127(3) Uani 1 1 d D U . . .
N3_5 N 0.829480 0.174320 0.072240 0.124(3) Uani 1 1 d D U . . .
N4_5 N 0.837780 0.144610 -0.017230 0.131(3) Uani 1 1 d D U . . .
N5_5 N 0.882070 0.160310 -0.017810 0.132(3) Uani 1 1 d D U . . .
N6_5 N 0.874530 0.189400 0.072730 0.127(3) Uani 1 1 d D U . . .
C1_6 C 0.783350 0.253360 0.286700 0.170(3) Uani 1 1 d D U . . .
N1_6 N 0.744450 0.253831 0.245801 0.173(3) Uani 1 1 d DG U . . .
C2_6 C 0.763062 0.242073 0.262902 0.173(3) Uani 1 1 d DG U . . .
C3_6 C 0.762442 0.220487 0.257642 0.174(3) Uani 1 1 d DG U . . .
H3_6 H 0.775160 0.212450 0.269330 0.208 Uiso 1 1 d R U . . .
C4_6 C 0.743210 0.210659 0.235280 0.178(3) Uani 1 1 d DG U . . .
C5_6 C 0.724598 0.222417 0.218178 0.174(3) Uani 1 1 d DG U . . .
H5_6 H 0.711454 0.215700 0.202894 0.209 Uiso 1 1 calc R U . . .
C6_6 C 0.725218 0.244003 0.223438 0.173(3) Uani 1 1 d DG U . . .
C7_6 C 0.705670 0.257440 0.205910 0.171(4) Uani 1 1 d D U . . .
C8_6 C 0.742449 0.187091 0.229207 0.188(3) Uani 1 1 d DG U . . .
C9_6 C 0.730279 0.178189 0.182328 0.188(3) Uani 1 1 d DG U . . .
H9_6 H 0.722515 0.186837 0.154401 0.226 Uiso 1 1 calc R U . . .
C10_6 C 0.729470 0.156633 0.176311 0.188(3) Uani 1 1 d DG U . . .
N2_6 N 0.740831 0.143979 0.217173 0.191(3) Uani 1 1 d DG U . . .
C11_6 C 0.753001 0.152881 0.264052 0.194(3) Uani 1 1 d DG U . . .
C12_6 C 0.753810 0.174437 0.270070 0.188(4) Uani 1 1 d DG U . . .
H12_6 H 0.762128 0.180521 0.302109 0.226 Uiso 1 1 calc R U . . .
C13_6 C 0.765140 0.139220 0.307970 0.198(4) Uani 1 1 d D U . . .
C14_6 C 0.716220 0.147270 0.125480 0.182(4) Uani 1 1 d D U . . .
O1_6 O 0.797480 0.243810 0.319950 0.163(3) Uani 1 1 d D U . . .
O2_6 O 0.783920 0.273330 0.278320 0.179(3) Uani 1 1 d D U . . .
O3_6 O 0.689910 0.249970 0.173500 0.162(3) Uani 1 1 d D U . . .
O4_6 O 0.708200 0.277430 0.214010 0.192(5) Uani 1 1 d D U . . .
O5_6 O 0.708240 0.160430 0.087080 0.212(5) Uani 1 1 d D U . . .
O6_6 O 0.711550 0.128080 0.121640 0.168(3) Uani 1 1 d D U . . .
O7_6 O 0.778240 0.147490 0.347340 0.202(3) Uani 1 1 d D U . . .
O8_6 O 0.762870 0.119460 0.302320 0.225(5) Uani 1 1 d D U . . .
C1_8 C 0.637400 0.312490 0.199930 0.224(6) Uani 1 1 d D U . . .
H1A_8 H 0.644356 0.321341 0.172099 0.269 Uiso 1 1 calc R U . . .
H1B_8 H 0.623135 0.318892 0.207026 0.269 Uiso 1 1 calc R U . . .
C2_8 C 0.652430 0.311460 0.256420 0.254(10) Uani 1 1 d D U . . .
H2A_8 H 0.657780 0.325483 0.266886 0.381 Uiso 1 1 calc R U . . .
H2B_8 H 0.664989 0.302312 0.251521 0.381 Uiso 1 1 calc R U . . .
H2C_8 H 0.644087 0.305930 0.286802 0.381 Uiso 1 1 calc R U . . .
C3_8 C 0.613390 0.273750 0.217850 0.229(6) Uani 1 1 d D U . . .
H3A_8 H 0.609810 0.259384 0.204611 0.275 Uiso 1 1 calc R U . . .
H3B_8 H 0.620954 0.272829 0.257010 0.275 Uiso 1 1 calc R U . . .
C4_8 C 0.591830 0.286100 0.220000 0.277(10) Uani 1 1 d D U . . .
H4A_8 H 0.579807 0.278744 0.197754 0.415 Uiso 1 1 calc R U . . .
H4B_8 H 0.593543 0.300020 0.203759 0.415 Uiso 1 1 calc R U . . .
H4C_8 H 0.588417 0.287397 0.259856 0.415 Uiso 1 1 calc R U . . .
C5_8 C 0.614380 0.290740 0.101970 0.221(6) Uani 1 1 d D U . . .
H5A_8 H 0.601544 0.299271 0.110401 0.265 Uiso 1 1 calc R U . . .
H5B_8 H 0.622628 0.298446 0.074284 0.265 Uiso 1 1 calc R U . . .
C6_8 C 0.606540 0.269610 0.076370 0.249(10) Uani 1 1 d D U . . .
H6A_8 H 0.592500 0.265810 0.090780 0.373 Uiso 1 1 d R U . . .
H6B_8 H 0.617570 0.258890 0.087520 0.373 Uiso 1 1 d R U . . .
H6C_8 H 0.604560 0.270680 0.034520 0.373 Uiso 1 1 d R U . . .
P1_8 P 0.632550 0.285790 0.169360 0.210(3) Uani 1 1 d D U . . .
C1_9 C 0.966000 -0.002570 -0.290970 0.152(4) Uani 0.5 1 d D U P B -1
N1_9 N 1.004439 -0.003571 -0.245561 0.149(4) Uani 0.5 1 d DG U P B -1
C2_9 C 0.986213 0.008373 -0.264850 0.150(4) Uani 0.5 1 d DG U P B -1
C3_9 C 0.987006 0.029957 -0.259639 0.148(4) Uani 0.5 1 d DG U P B -1
H3_9 H 0.974549 0.038120 -0.272823 0.178 Uiso 0.5 1 calc R U P C -1
C4_9 C 1.006024 0.039597 -0.235140 0.149(4) Uani 0.5 1 d DG U P B -1
C5_9 C 1.024250 0.027653 -0.215850 0.147(4) Uani 0.5 1 d DG U P B -1
H5_9 H 1.037248 0.034242 -0.199106 0.177 Uiso 0.5 1 calc R U P D -1
C6_9 C 1.023458 0.006070 -0.221060 0.147(4) Uani 0.5 1 d DG U P B -1
C7_9 C 1.042430 -0.007750 -0.201580 0.143(4) Uani 0.5 1 d D U P B -1
C8_9 C 1.006734 0.063207 -0.229759 0.153(4) Uani 0.5 1 d DG U P B -1
C9_9 C 1.019129 0.072278 -0.183511 0.154(4) Uani 0.5 1 d DG U P B -1
H9_9 H 1.027060 0.063731 -0.155630 0.184 Uiso 0.5 1 calc R U P E -1
C10_9 C 1.019919 0.093854 -0.178057 0.153(4) Uani 0.5 1 d DG U P B -1
N2_9 N 1.008314 0.106359 -0.218851 0.155(4) Uani 0.5 1 d DG U P B -1
C11_9 C 0.995918 0.097289 -0.265099 0.159(4) Uani 0.5 1 d DG U P B -1
C12_9 C 0.995128 0.075713 -0.270554 0.154(4) Uani 0.5 1 d DG U P B -1
H12_9 H 0.986656 0.069514 -0.302162 0.185 Uiso 0.5 1 calc R U P F -1
C13_9 C 0.983570 0.111020 -0.308540 0.163(4) Uani 0.5 1 d D U P B -1
C14_9 C 1.033260 0.103660 -0.128450 0.152(4) Uani 0.5 1 d D U P B -1
O1_9 O 0.951520 0.008000 -0.320850 0.158(4) Uani 0.5 1 d D U P B -1
O2_9 O 0.965960 -0.022630 -0.289530 0.157(6) Uani 0.5 1 d D U P B -1
O3_9 O 1.056050 -0.001980 -0.160890 0.121(5) Uani 0.5 1 d D U P B -1
O4_9 O 1.041520 -0.026900 -0.219930 0.150(6) Uani 0.5 1 d D U P B -1
O5_9 O 1.041100 0.091660 -0.088010 0.158(6) Uani 0.5 1 d D U P B -1
O6_9 O 1.032010 0.123530 -0.122610 0.144(3) Uani 0.5 1 d D U P B -1
O7_9 O 0.985250 0.130860 -0.302170 0.171(6) Uani 0.5 1 d D U P B -1
O8_9 O 0.969930 0.102500 -0.346090 0.172(4) Uani 0.5 1 d D U P B -1
C1_13 C 0.657680 0.277490 0.020530 0.181(5) Uani 1 1 d D U . . .
H1A_13 H 0.642214 0.282074 0.021446 0.217 Uiso 1 1 calc R U . . .
H1B_13 H 0.663894 0.284660 -0.011700 0.217 Uiso 1 1 calc R U . . .
C2_13 C 0.658430 0.253720 0.011590 0.216(9) Uani 1 1 d D U . . .
H2A_13 H 0.652090 0.250308 -0.027239 0.324 Uiso 1 1 calc R U . . .
H2B_13 H 0.649927 0.246791 0.039559 0.324 Uiso 1 1 calc R U . . .
H2C_13 H 0.673750 0.248934 0.016761 0.324 Uiso 1 1 calc R U . . .
C3_13 C 0.675120 0.313730 0.086690 0.179(5) Uani 1 1 d D U . . .
H3A_13 H 0.681154 0.318220 0.050917 0.214 Uiso 1 1 calc R U . . .
H3B_13 H 0.660112 0.319584 0.087075 0.214 Uiso 1 1 calc R U . . .
C4_13 C 0.689950 0.321660 0.138990 0.197(9) Uani 1 1 d D U . . .
H4A_13 H 0.690831 0.336908 0.137625 0.296 Uiso 1 1 calc R U . . .
H4B_13 H 0.704740 0.315731 0.138423 0.296 Uiso 1 1 calc R U . . .
H4C_13 H 0.683714 0.317387 0.174197 0.296 Uiso 1 1 calc R U . . .
C5_13 C 0.702650 0.276740 0.076020 0.181(5) Uani 1 1 d D U . . .
H5A_13 H 0.712891 0.280670 0.109564 0.217 Uiso 1 1 calc R U . . .
H5B_13 H 0.703167 0.261381 0.072118 0.217 Uiso 1 1 calc R U . . .
C6_13 C 0.710690 0.286720 0.022000 0.203(9) Uani 1 1 d D U . . .
H6A_13 H 0.720791 0.277139 0.005077 0.304 Uiso 1 1 calc R U . . .
H6B_13 H 0.718366 0.299800 0.032360 0.304 Uiso 1 1 calc R U . . .
H6C_13 H 0.698029 0.289572 -0.005813 0.304 Uiso 1 1 calc R U . . .
P1_13 P 0.674020 0.284610 0.089860 0.170(2) Uani 1 1 d D U . . .
C1_14 C 0.699190 0.070320 -0.031070 0.192(5) Uani 1 1 d D U . . .
H1A_14 H 0.686137 0.065997 -0.011884 0.230 Uiso 1 1 calc R U . . .
H1B_14 H 0.698229 0.064017 -0.069759 0.230 Uiso 1 1 calc R U . . .
C2_14 C 0.720560 0.063520 0.004270 0.225(9) Uani 1 1 d D U . . .
H2A_14 H 0.723051 0.048617 -0.001750 0.338 Uiso 1 1 calc R U . . .
H2B_14 H 0.719232 0.066103 0.044989 0.338 Uiso 1 1 calc R U . . .
H2C_14 H 0.732994 0.071513 -0.007943 0.338 Uiso 1 1 calc R U . . .
C3_14 C 0.676170 0.106130 -0.086570 0.199(5) Uani 1 1 d D U . . .
H3A_14 H 0.677424 0.098865 -0.123369 0.239 Uiso 1 1 calc R U . . .
H3B_14 H 0.662716 0.100936 -0.070688 0.239 Uiso 1 1 calc R U . . .
C4_14 C 0.673640 0.129680 -0.098100 0.234(10) Uani 1 1 d D U . . .
H4A_14 H 0.660239 0.132203 -0.123623 0.350 Uiso 1 1 calc R U . . .
H4B_14 H 0.686454 0.134791 -0.116196 0.350 Uiso 1 1 calc R U . . .
H4C_14 H 0.672616 0.137037 -0.061820 0.350 Uiso 1 1 calc R U . . .
C5_14 C 0.724420 0.103860 -0.079180 0.191(5) Uani 1 1 d D U . . .
H5A_14 H 0.725234 0.118853 -0.088811 0.229 Uiso 1 1 calc R U . . .
H5B_14 H 0.738288 0.099986 -0.056274 0.229 Uiso 1 1 calc R U . . .
C6_14 C 0.722060 0.090950 -0.134780 0.235(9) Uani 1 1 d D U . . .
H6A_14 H 0.735388 0.092509 -0.154713 0.353 Uiso 1 1 calc R U . . .
H6B_14 H 0.709279 0.095903 -0.159538 0.353 Uiso 1 1 calc R U . . .
H6C_14 H 0.720010 0.076223 -0.125474 0.353 Uiso 1 1 calc R U . . .
P1_14 P 0.700690 0.099380 -0.035780 0.182(2) Uani 1 1 d D U . . .
C1_15 C 0.649740 0.128290 0.046180 0.199(5) Uani 1 1 d D U . . .
H1A_15 H 0.647583 0.126143 0.004224 0.239 Uiso 1 1 calc R U . . .
H1B_15 H 0.635869 0.124499 0.062419 0.239 Uiso 1 1 calc R U . . .
C2_15 C 0.655040 0.151400 0.058940 0.224(9) Uani 1 1 d D U . . .
H2A_15 H 0.641453 0.159619 0.053622 0.335 Uiso 1 1 calc R U . . .
H2B_15 H 0.665476 0.156455 0.032761 0.335 Uiso 1 1 calc R U . . .
H2C_15 H 0.661563 0.152830 0.098556 0.335 Uiso 1 1 calc R U . . .
C3_15 C 0.673940 0.116830 0.155650 0.182(5) Uani 1 1 d D U . . .
H3A_15 H 0.686323 0.108924 0.175616 0.218 Uiso 1 1 calc R U . . .
H3B_15 H 0.677076 0.131863 0.161525 0.218 Uiso 1 1 calc R U . . .
C4_15 C 0.652640 0.111370 0.182840 0.232(9) Uani 1 1 d D U . . .
H4A_15 H 0.653389 0.117069 0.221747 0.349 Uiso 1 1 calc R U . . .
H4B_15 H 0.651006 0.096183 0.184335 0.349 Uiso 1 1 calc R U . . .
H4C_15 H 0.639971 0.117383 0.159740 0.349 Uiso 1 1 calc R U . . .
C5_15 C 0.660220 0.084350 0.071420 0.195(5) Uani 1 1 d D U . . .
H5A_15 H 0.645328 0.084633 0.084966 0.234 Uiso 1 1 calc R U . . .
H5B_15 H 0.658728 0.079984 0.030749 0.234 Uiso 1 1 calc R U . . .
C6_15 C 0.674700 0.068530 0.107140 0.229(9) Uani 1 1 d D U . . .
H6A_15 H 0.676680 0.056031 0.084134 0.344 Uiso 1 1 calc R U . . .
H6B_15 H 0.667536 0.064704 0.141347 0.344 Uiso 1 1 calc R U . . .
H6C_15 H 0.689098 0.074788 0.118669 0.344 Uiso 1 1 calc R U . . .
P1_15 P 0.672580 0.110980 0.077640 0.179(2) Uani 1 1 d D U . . .
C1_16 C 0.470040 0.157270 0.495170 0.249(6) Uani 1 1 d D U . . .
H1A_16 H 0.467353 0.170750 0.475153 0.299 Uiso 1 1 calc R U . . .
H1B_16 H 0.485396 0.157546 0.513108 0.299 Uiso 1 1 calc R U . . .
C2_16 C 0.468450 0.139940 0.449510 0.334(12) Uani 1 1 d D U . . .
H2A_16 H 0.483226 0.134619 0.444666 0.501 Uiso 1 1 calc R U . . .
H2B_16 H 0.461871 0.145605 0.413030 0.501 Uiso 1 1 calc R U . . .
H2C_16 H 0.459241 0.128567 0.461779 0.501 Uiso 1 1 calc R U . . .
C3_16 C 0.455860 0.182500 0.588690 0.246(6) Uani 1 1 d D U . . .
H3A_16 H 0.453689 0.193519 0.559134 0.295 Uiso 1 1 calc R U . . .
H3B_16 H 0.444991 0.184715 0.616919 0.295 Uiso 1 1 calc R U . . .
C4_16 C 0.479350 0.183930 0.618850 0.265(10) Uani 1 1 d D U . . .
H4A_16 H 0.485974 0.197263 0.609381 0.398 Uiso 1 1 calc R U . . .
H4B_16 H 0.488274 0.172446 0.605983 0.398 Uiso 1 1 calc R U . . .
H4C_16 H 0.478756 0.182991 0.660385 0.398 Uiso 1 1 calc R U . . .
C5_16 C 0.423350 0.159280 0.514060 0.243(6) Uani 1 1 d D U . . .
H5A_16 H 0.412298 0.161539 0.541780 0.292 Uiso 1 1 calc R U . . .
H5B_16 H 0.423410 0.171755 0.489209 0.292 Uiso 1 1 calc R U . . .
C6_16 C 0.416810 0.140020 0.477040 0.268(11) Uani 1 1 d D U . . .
H6A_16 H 0.402517 0.134787 0.486679 0.403 Uiso 1 1 calc R U . . .
H6B_16 H 0.427979 0.129120 0.484434 0.403 Uiso 1 1 calc R U . . .
H6C_16 H 0.415774 0.143901 0.436458 0.403 Uiso 1 1 calc R U . . .
P1_16 P 0.451370 0.155970 0.554070 0.227(3) Uani 1 1 d D U . . .
C1_17 C 0.422080 0.156920 0.691850 0.222(6) Uani 1 1 d D U . . .
H1A_17 H 0.434081 0.158675 0.722954 0.267 Uiso 1 1 calc R U . . .
H1B_17 H 0.423105 0.168420 0.664063 0.267 Uiso 1 1 calc R U . . .
C2_17 C 0.399630 0.157780 0.716860 0.241(10) Uani 1 1 d D U . . .
H2A_17 H 0.401926 0.160240 0.758233 0.362 Uiso 1 1 calc R U . . .
H2B_17 H 0.391895 0.144511 0.709606 0.362 Uiso 1 1 calc R U . . .
H2C_17 H 0.390783 0.169136 0.698655 0.362 Uiso 1 1 calc R U . . .
C3_17 C 0.423150 0.112120 0.715710 0.229(6) Uani 1 1 d D U . . .
H3A_17 H 0.409238 0.114425 0.733416 0.274 Uiso 1 1 calc R U . . .
H3B_17 H 0.423138 0.097657 0.700949 0.274 Uiso 1 1 calc R U . . .
C4_17 C 0.442940 0.115350 0.760650 0.263(10) Uani 1 1 d D U . . .
H4A_17 H 0.443644 0.103834 0.788231 0.394 Uiso 1 1 calc R U . . .
H4B_17 H 0.441217 0.128556 0.780778 0.394 Uiso 1 1 calc R U . . .
H4C_17 H 0.456554 0.115716 0.741542 0.394 Uiso 1 1 calc R U . . .
C5_17 C 0.397460 0.128060 0.613180 0.231(6) Uani 1 1 d D U . . .
H5A_17 H 0.385902 0.127827 0.640130 0.277 Uiso 1 1 calc R U . . .
H5B_17 H 0.394678 0.140258 0.587650 0.277 Uiso 1 1 calc R U . . .
C6_17 C 0.395810 0.108010 0.576880 0.266(10) Uani 1 1 d D U . . .
H6A_17 H 0.390960 0.111527 0.537017 0.398 Uiso 1 1 calc R U . . .
H6B_17 H 0.385148 0.098496 0.591815 0.398 Uiso 1 1 calc R U . . .
H6C_17 H 0.410272 0.101249 0.578710 0.398 Uiso 1 1 calc R U . . .
P1_17 P 0.425220 0.131140 0.655090 0.216(3) Uani 1 1 d D U . . .
C1_18 C 0.592600 -0.039090 0.974040 0.198(5) Uani 1 1 d D U . . .
H1A_18 H 0.586021 -0.045069 1.007429 0.237 Uiso 1 1 calc R U . . .
H1B_18 H 0.605747 -0.047452 0.967203 0.237 Uiso 1 1 calc R U . . .
C2_18 C 0.599380 -0.016300 0.986580 0.221(9) Uani 1 1 d D U . . .
H2A_18 H 0.613978 -0.015963 1.007957 0.331 Uiso 1 1 calc R U . . .
H2B_18 H 0.588633 -0.009692 1.009366 0.331 Uiso 1 1 calc R U . . .
H2C_18 H 0.599844 -0.008739 0.950398 0.331 Uiso 1 1 calc R U . . .
C3_18 C 0.547160 -0.027550 0.934440 0.197(5) Uani 1 1 d D U . . .
H3A_18 H 0.549794 -0.012377 0.938815 0.236 Uiso 1 1 calc R U . . .
H3B_18 H 0.534543 -0.029550 0.905181 0.236 Uiso 1 1 calc R U . . .
C4_18 C 0.541290 -0.036600 0.991920 0.227(9) Uani 1 1 d D U . . .
H4A_18 H 0.527250 -0.030720 1.001401 0.341 Uiso 1 1 calc R U . . .
H4B_18 H 0.552895 -0.033040 1.022121 0.341 Uiso 1 1 calc R U . . .
H4C_18 H 0.539991 -0.051797 0.988807 0.341 Uiso 1 1 calc R U . . .
C5_18 C 0.564480 -0.068430 0.905020 0.209(5) Uani 1 1 d D U . . .
H5A_18 H 0.577480 -0.076897 0.897548 0.251 Uiso 1 1 calc R U . . .
H5B_18 H 0.559306 -0.073064 0.941731 0.251 Uiso 1 1 calc R U . . .
C6_18 C 0.546060 -0.071330 0.856090 0.239(10) Uani 1 1 d D U . . .
H6A_18 H 0.550698 -0.081629 0.828781 0.359 Uiso 1 1 calc R U . . .
H6B_18 H 0.543106 -0.057989 0.836481 0.359 Uiso 1 1 calc R U . . .
H6C_18 H 0.532653 -0.076218 0.871866 0.359 Uiso 1 1 calc R U . . .
P1_18 P 0.572100 -0.040120 0.909280 0.187(3) Uani 1 1 d D U . . .
C1_19 C 0.622860 -0.035980 0.752160 0.231(6) Uani 1 1 d D U . . .
H1A_19 H 0.612945 -0.031106 0.718990 0.277 Uiso 1 1 calc R U . . .
H1B_19 H 0.631809 -0.023977 0.767305 0.277 Uiso 1 1 calc R U . . .
C2_19 C 0.638100 -0.053230 0.732840 0.274(10) Uani 1 1 d D U . . .
H2A_19 H 0.634790 -0.055740 0.691712 0.410 Uiso 1 1 calc R U . . .
H2B_19 H 0.635720 -0.066087 0.753989 0.410 Uiso 1 1 calc R U . . .
H2C_19 H 0.653487 -0.048840 0.740525 0.410 Uiso 1 1 calc R U . . .
C3_19 C 0.593100 -0.070260 0.775190 0.235(6) Uani 1 1 d D U . . .
H3A_19 H 0.604526 -0.079217 0.760452 0.282 Uiso 1 1 calc R U . . .
H3B_19 H 0.585694 -0.078319 0.803859 0.282 Uiso 1 1 calc R U . . .
C4_19 C 0.576190 -0.063560 0.725670 0.281(10) Uani 1 1 d D U . . .
H4A_19 H 0.573510 -0.075169 0.698741 0.422 Uiso 1 1 calc R U . . .
H4B_19 H 0.581943 -0.051596 0.705766 0.422 Uiso 1 1 calc R U . . .
H4C_19 H 0.562356 -0.059652 0.740990 0.422 Uiso 1 1 calc R U . . .
C5_19 C 0.627550 -0.056800 0.863700 0.224(6) Uani 1 1 d D U . . .
H5A_19 H 0.620752 -0.065126 0.892925 0.269 Uiso 1 1 calc R U . . .
H5B_19 H 0.638209 -0.065650 0.845443 0.269 Uiso 1 1 calc R U . . .
C6_19 C 0.638880 -0.037210 0.890600 0.242(10) Uani 1 1 d D U . . .
H6A_19 H 0.654556 -0.040096 0.900530 0.363 Uiso 1 1 calc R U . . .
H6B_19 H 0.632011 -0.033394 0.925271 0.363 Uiso 1 1 calc R U . . .
H6C_19 H 0.637283 -0.025674 0.863117 0.363 Uiso 1 1 calc R U . . .
P1_19 P 0.606080 -0.046250 0.809120 0.212(3) Uani 1 1 d D U . . .
C1_20 C 0.779350 0.096550 0.534170 0.342(7) Uani 1 1 d D U . . .
H1A_20 H 0.781752 0.106546 0.566320 0.411 Uiso 1 1 calc R U . . .
H1B_20 H 0.763791 0.097323 0.517905 0.411 Uiso 1 1 calc R U . . .
C2_20 C 0.785660 0.074200 0.553470 0.364(12) Uani 1 1 d D U . . .
H2A_20 H 0.801727 0.073058 0.559930 0.547 Uiso 1 1 calc R U . . .
H2B_20 H 0.780140 0.064303 0.523668 0.547 Uiso 1 1 calc R U . . .
H2C_20 H 0.779125 0.071024 0.589086 0.547 Uiso 1 1 calc R U . . .
C3_20 C 0.825880 0.104990 0.522110 0.347(7) Uani 1 1 d D U . . .
H3A_20 H 0.828375 0.092837 0.547934 0.416 Uiso 1 1 calc R U . . .
H3B_20 H 0.837785 0.105138 0.496169 0.416 Uiso 1 1 calc R U . . .
C4_20 C 0.827340 0.125060 0.558320 0.381(12) Uani 1 1 d D U . . .
H4A_20 H 0.835959 0.122341 0.594966 0.571 Uiso 1 1 calc R U . . .
H4B_20 H 0.812479 0.129577 0.565350 0.571 Uiso 1 1 calc R U . . .
H4C_20 H 0.834512 0.136034 0.537688 0.571 Uiso 1 1 calc R U . . .
C5_20 C 0.801530 0.075340 0.444810 0.348(7) Uani 1 1 d D U . . .
H5A_20 H 0.812605 0.075841 0.416560 0.417 Uiso 1 1 calc R U . . .
H5B_20 H 0.806376 0.064958 0.474606 0.417 Uiso 1 1 calc R U . . .
C6_20 C 0.778900 0.069260 0.415120 0.362(12) Uani 1 1 d D U . . .
H6A_20 H 0.772620 0.081132 0.392898 0.543 Uiso 1 1 calc R U . . .
H6B_20 H 0.769061 0.065345 0.444068 0.543 Uiso 1 1 calc R U . . .
H6C_20 H 0.780585 0.057426 0.389457 0.543 Uiso 1 1 calc R U . . .
P1_20 P 0.798680 0.101650 0.478060 0.333(4) Uani 1 1 d D U . . .
C1_21 C 0.848570 0.120700 0.387770 0.334(7) Uani 1 1 d D U . . .
H1A_21 H 0.849648 0.109213 0.416097 0.401 Uiso 1 1 calc R U . . .
H1B_21 H 0.860437 0.118999 0.362089 0.401 Uiso 1 1 calc R U . . .
C2_21 C 0.850570 0.141970 0.418290 0.360(12) Uani 1 1 d D U . . .
H2A_21 H 0.862812 0.141550 0.448494 0.539 Uiso 1 1 calc R U . . .
H2B_21 H 0.836845 0.145037 0.435275 0.539 Uiso 1 1 calc R U . . .
H2C_21 H 0.853326 0.152858 0.390523 0.539 Uiso 1 1 calc R U . . .
C3_21 C 0.824870 0.139860 0.286720 0.339(7) Uani 1 1 d D U . . .
H3A_21 H 0.825692 0.153871 0.304514 0.407 Uiso 1 1 calc R U . . .
H3B_21 H 0.839486 0.137027 0.273247 0.407 Uiso 1 1 calc R U . . .
C4_21 C 0.808210 0.141210 0.233280 0.367(12) Uani 1 1 d D U . . .
H4A_21 H 0.794049 0.135420 0.242137 0.550 Uiso 1 1 calc R U . . .
H4B_21 H 0.813740 0.133243 0.201971 0.550 Uiso 1 1 calc R U . . .
H4C_21 H 0.806238 0.155826 0.221722 0.550 Uiso 1 1 calc R U . . .
C5_21 C 0.820540 0.094970 0.306910 0.338(7) Uani 1 1 d D U . . .
H5A_21 H 0.816213 0.083557 0.331981 0.507 Uiso 1 1 calc R U . . .
H5B_21 H 0.810061 0.095350 0.272023 0.507 Uiso 1 1 calc R U . . .
C6_21 C 0.844260 0.091760 0.291130 0.397(12) Uani 1 1 d D U . . .
H6A_21 H 0.848693 0.103779 0.269098 0.596 Uiso 1 1 calc R U . . .
H6B_21 H 0.844945 0.079079 0.268049 0.596 Uiso 1 1 calc R U . . .
H6C_21 H 0.854235 0.090380 0.326202 0.596 Uiso 1 1 calc R U . . .
P1_21 P 0.820810 0.120501 0.345301 0.320(4) Uani 1 1 d D U . . .
C1_22 C 0.828460 0.269070 0.481260 0.207(5) Uani 1 1 d D U . . .
H1A_22 H 0.844336 0.272573 0.484007 0.248 Uiso 1 1 calc R U . . .
H1B_22 H 0.821743 0.276321 0.512583 0.248 Uiso 1 1 calc R U . . .
C2_22 C 0.825450 0.245330 0.486670 0.248(10) Uani 1 1 d D U . . .
H2A_22 H 0.831480 0.240762 0.524837 0.372 Uiso 1 1 calc R U . . .
H2B_22 H 0.833221 0.238220 0.457528 0.372 Uiso 1 1 calc R U . . .
H2C_22 H 0.809733 0.241902 0.481087 0.372 Uiso 1 1 calc R U . . .
C3_22 C 0.815690 0.306720 0.415100 0.194(5) Uani 1 1 d D U . . .
H3A_22 H 0.810636 0.311211 0.452077 0.233 Uiso 1 1 calc R U . . .
H3B_22 H 0.831036 0.311585 0.413669 0.233 Uiso 1 1 calc R U . . .
C4_22 C 0.800870 0.316520 0.365420 0.206(9) Uani 1 1 d D U . . .
H4A_22 H 0.795780 0.330229 0.377107 0.309 Uiso 1 1 calc R U . . .
H4B_22 H 0.788136 0.307464 0.355501 0.309 Uiso 1 1 calc R U . . .
H4C_22 H 0.809262 0.318103 0.332036 0.309 Uiso 1 1 calc R U . . .
C5_22 C 0.785210 0.271440 0.415360 0.192(5) Uani 1 1 d D U . . .
H5A_22 H 0.776340 0.277022 0.381229 0.230 Uiso 1 1 calc R U . . .
H5B_22 H 0.783268 0.256115 0.415608 0.230 Uiso 1 1 calc R U . . .
C6_22 C 0.776700 0.280710 0.469710 0.242(10) Uani 1 1 d D U . . .
H6A_22 H 0.760588 0.279850 0.466759 0.363 Uiso 1 1 calc R U . . .
H6B_22 H 0.781245 0.295336 0.473655 0.363 Uiso 1 1 calc R U . . .
H6C_22 H 0.782852 0.272843 0.503303 0.363 Uiso 1 1 calc R U . . .
P1_22 P 0.814770 0.277610 0.410100 0.189(2) Uani 1 1 d D U . . .
C1_23 C 0.874950 0.284900 0.411280 0.218(6) Uani 1 1 d D U . . .
H1A_23 H 0.888155 0.293081 0.403874 0.262 Uiso 1 1 calc R U . . .
H1B_23 H 0.866268 0.293227 0.436700 0.262 Uiso 1 1 calc R U . . .
C2_23 C 0.882150 0.264320 0.441290 0.245(10) Uani 1 1 d D U . . .
H2A_23 H 0.890339 0.267374 0.478318 0.367 Uiso 1 1 calc R U . . .
H2B_23 H 0.891590 0.256505 0.417283 0.367 Uiso 1 1 calc R U . . .
H2C_23 H 0.869102 0.255985 0.447365 0.367 Uiso 1 1 calc R U . . .
C3_23 C 0.878490 0.268170 0.296300 0.218(6) Uani 1 1 d D U . . .
H3A_23 H 0.881142 0.253524 0.308387 0.261 Uiso 1 1 calc R U . . .
H3B_23 H 0.871999 0.267955 0.255994 0.261 Uiso 1 1 calc R U . . .
C4_23 C 0.900840 0.279480 0.298790 0.255(10) Uani 1 1 d D U . . .
H4A_23 H 0.911377 0.270892 0.280134 0.382 Uiso 1 1 calc R U . . .
H4B_23 H 0.906382 0.281840 0.338857 0.382 Uiso 1 1 calc R U . . .
H4C_23 H 0.898983 0.292905 0.278963 0.382 Uiso 1 1 calc R U . . .
C5_23 C 0.853750 0.306660 0.311040 0.211(6) Uani 1 1 d D U . . .
H5A_23 H 0.843544 0.314482 0.333578 0.253 Uiso 1 1 calc R U . . .
H5B_23 H 0.868034 0.314107 0.314216 0.253 Uiso 1 1 calc R U . . .
C6_23 C 0.844330 0.306070 0.247800 0.233(9) Uani 1 1 d D U . . .
H6A_23 H 0.839350 0.320053 0.235723 0.349 Uiso 1 1 calc R U . . .
H6B_23 H 0.831860 0.296379 0.243366 0.349 Uiso 1 1 calc R U . . .
H6C_23 H 0.855784 0.301403 0.224062 0.349 Uiso 1 1 calc R U . . .
P1_23 P 0.857840 0.279800 0.341500 0.199(3) Uani 1 1 d D U . . .
C1_24 C 0.869120 -0.037740 -0.412000 0.237(6) Uani 1 1 d D U . . .
H1A_24 H 0.877777 -0.045816 -0.438031 0.284 Uiso 1 1 calc R U . . .
H1B_24 H 0.856134 -0.046139 -0.404014 0.284 Uiso 1 1 calc R U . . .
C2_24 C 0.861580 -0.016970 -0.440390 0.254(10) Uani 1 1 d D U . . .
H2A_24 H 0.865082 -0.016915 -0.480327 0.380 Uiso 1 1 calc R U . . .
H2B_24 H 0.869213 -0.005388 -0.419748 0.380 Uiso 1 1 calc R U . . .
H2C_24 H 0.845646 -0.015390 -0.439162 0.380 Uiso 1 1 calc R U . . .
C3_24 C 0.891070 -0.058320 -0.310570 0.228(6) Uani 1 1 d D U . . .
H3A_24 H 0.876595 -0.064575 -0.304866 0.273 Uiso 1 1 calc R U . . .
H3B_24 H 0.898210 -0.067328 -0.337700 0.273 Uiso 1 1 calc R U . . .
C4_24 C 0.905350 -0.058300 -0.252820 0.241(10) Uani 1 1 d D U . . .
H4A_24 H 0.909031 -0.072684 -0.241518 0.362 Uiso 1 1 calc R U . . .
H4B_24 H 0.897176 -0.051740 -0.223564 0.362 Uiso 1 1 calc R U . . .
H4C_24 H 0.918932 -0.050463 -0.256623 0.362 Uiso 1 1 calc R U . . .
C5_24 C 0.866530 -0.019480 -0.298210 0.237(6) Uani 1 1 d D U . . .
H5A_24 H 0.873061 -0.019287 -0.257938 0.284 Uiso 1 1 calc R U . . .
H5B_24 H 0.864151 -0.004842 -0.310696 0.284 Uiso 1 1 calc R U . . .
C6_24 C 0.844120 -0.030690 -0.301170 0.271(10) Uani 1 1 d D U . . .
H6A_24 H 0.833720 -0.022302 -0.281454 0.407 Uiso 1 1 calc R U . . .
H6B_24 H 0.845959 -0.044352 -0.282615 0.407 Uiso 1 1 calc R U . . .
H6C_24 H 0.838420 -0.032550 -0.341325 0.407 Uiso 1 1 calc R U . . .
P1_24 P 0.886410 -0.032030 -0.343620 0.224(3) Uani 1 1 d D U . . .
C1_25 C 0.913840 -0.022990 -0.484210 0.244(6) Uani 1 1 d D U . . .
H1A_25 H 0.918603 -0.031309 -0.516401 0.293 Uiso 1 1 calc R U . . .
H1B_25 H 0.898078 -0.025948 -0.480873 0.293 Uiso 1 1 calc R U . . .
C2_25 C 0.917010 0.000420 -0.495830 0.271(10) Uani 1 1 d D U . . .
H2A_25 H 0.910029 0.003916 -0.533980 0.406 Uiso 1 1 calc R U . . .
H2B_25 H 0.932782 0.003594 -0.493976 0.406 Uiso 1 1 calc R U . . .
H2C_25 H 0.910235 0.008635 -0.466923 0.406 Uiso 1 1 calc R U . . .
C3_25 C 0.930760 -0.059520 -0.418730 0.238(6) Uani 1 1 d D U . . .
H3A_25 H 0.915439 -0.064737 -0.420133 0.286 Uiso 1 1 calc R U . . .
H3B_25 H 0.937032 -0.064127 -0.454073 0.286 Uiso 1 1 calc R U . . .
C4_25 C 0.944380 -0.068860 -0.366230 0.244(10) Uani 1 1 d D U . . .
H4A_25 H 0.945270 -0.084026 -0.370600 0.365 Uiso 1 1 calc R U . . .
H4B_25 H 0.937284 -0.065574 -0.331521 0.365 Uiso 1 1 calc R U . . .
H4C_25 H 0.959253 -0.062923 -0.363167 0.365 Uiso 1 1 calc R U . . .
C5_25 C 0.959290 -0.023300 -0.431090 0.237(6) Uani 1 1 d D U . . .
H5A_25 H 0.959765 -0.008372 -0.441654 0.284 Uiso 1 1 calc R U . . .
H5B_25 H 0.969439 -0.025405 -0.396075 0.284 Uiso 1 1 calc R U . . .
C6_25 C 0.967030 -0.036610 -0.480040 0.269(10) Uani 1 1 d D U . . .
H6A_25 H 0.967689 -0.051295 -0.468447 0.404 Uiso 1 1 calc R U . . .
H6B_25 H 0.981686 -0.031980 -0.488562 0.404 Uiso 1 1 calc R U . . .
H6C_25 H 0.956641 -0.035026 -0.514265 0.404 Uiso 1 1 calc R U . . .
P1_25 P 0.930620 -0.030360 -0.415890 0.233(3) Uani 1 1 d D U . . .
C1_26 C 1.049400 0.180300 0.024500 0.141(6) Uani 0.5 1 d D U P B -1
H1A_26 H 1.049264 0.187037 0.062448 0.170 Uiso 0.5 1 calc R U P G -1
H1B_26 H 1.062986 0.184681 0.007779 0.170 Uiso 0.5 1 calc R U P H -1
C2_26 C 1.029130 0.187430 -0.014740 0.163(10) Uani 0.5 1 d D U P B -1
H2A_26 H 1.022180 0.199282 0.002855 0.244 Uiso 0.5 1 calc R U P I -1
H2B_26 H 1.018573 0.175914 -0.020071 0.244 Uiso 0.5 1 calc R U P J -1
H2C_26 H 1.033734 0.191634 -0.051983 0.244 Uiso 0.5 1 calc R U P K -1
C3_26 C 1.074470 0.146410 0.083840 0.146(6) Uani 0.5 1 d D U P B -1
H3A_26 H 1.087807 0.148702 0.063628 0.175 Uiso 0.5 1 calc R U P L -1
H3B_26 H 1.074806 0.156451 0.115974 0.175 Uiso 0.5 1 calc R U P M -1
C4_26 C 1.074730 0.124030 0.107670 0.172(11) Uani 0.5 1 d D U P B -1
H4A_26 H 1.089161 0.117701 0.104048 0.259 Uiso 0.5 1 calc R U P N -1
H4B_26 H 1.063273 0.115767 0.086005 0.259 Uiso 0.5 1 calc R U P O -1
H4C_26 H 1.071921 0.124378 0.148124 0.259 Uiso 0.5 1 calc R U P P -1
C5_26 C 1.026200 0.146630 0.078610 0.146(6) Uani 0.5 1 d D U P B -1
H5A_26 H 1.012177 0.150656 0.056662 0.176 Uiso 0.5 1 calc R U P Q -1
H5B_26 H 1.025411 0.131565 0.087402 0.176 Uiso 0.5 1 calc R U P R -1
C6_26 C 1.028800 0.159010 0.135110 0.164(10) Uani 0.5 1 d D U P B -1
H6A_26 H 1.036141 0.150280 0.165454 0.247 Uiso 0.5 1 calc R U P S -1
H6B_26 H 1.014238 0.163121 0.145657 0.247 Uiso 0.5 1 calc R U P T -1
H6C_26 H 1.037675 0.171507 0.130173 0.247 Uiso 0.5 1 calc R U P U -1
P1_26 P 1.049440 0.151260 0.033390 0.137(3) Uani 0.5 1 d D U P B -1
C1_27 C 1.085850 0.167970 -0.078190 0.148(6) Uani 0.5 1 d D U P B -1
H1A_27 H 1.087980 0.172698 -0.037865 0.177 Uiso 0.5 1 calc R U P V -1
H1B_27 H 1.100228 0.168781 -0.094475 0.177 Uiso 0.5 1 calc R U P W -1
C2_27 C 1.069130 0.182300 -0.112340 0.165(11) Uani 0.5 1 d D U P B -1
H2A_27 H 1.076817 0.194417 -0.126348 0.247 Uiso 0.5 1 calc R U P X -1
H2B_27 H 1.058063 0.187001 -0.087471 0.247 Uiso 0.5 1 calc R U P Y -1
H2C_27 H 1.061871 0.174600 -0.144931 0.247 Uiso 0.5 1 calc R U P Z -1
C3_27 C 1.100600 0.125180 -0.051940 0.152(6) Uani 0.5 1 d D U P B -1
H3A_27 H 1.113026 0.128128 -0.075030 0.183 Uiso 0.5 1 calc R U P A -1
H3B_27 H 1.104992 0.129487 -0.011956 0.183 Uiso 0.5 1 calc R U P B -1
C4_27 C 1.095420 0.101680 -0.053820 0.175(11) Uani 0.5 1 d D U P B -1
H4A_27 H 1.108173 0.094009 -0.065412 0.262 Uiso 0.5 1 calc R U P C -1
H4B_27 H 1.082645 0.099086 -0.081479 0.262 Uiso 0.5 1 calc R U P D -1
H4C_27 H 1.092145 0.096987 -0.015765 0.262 Uiso 0.5 1 calc R U P E -1
C5_27 C 1.073700 0.134240 -0.159360 0.148(6) Uani 0.5 1 d D U P B -1
H5A_27 H 1.068644 0.119685 -0.165748 0.178 Uiso 0.5 1 calc R U P F -1
H5B_27 H 1.062759 0.143601 -0.180047 0.178 Uiso 0.5 1 calc R U P G -1
C6_27 C 1.096270 0.137140 -0.182730 0.170(11) Uani 0.5 1 d D U P B -1
H6A_27 H 1.094479 0.136540 -0.224665 0.254 Uiso 0.5 1 calc R U P H -1
H6B_27 H 1.106266 0.126022 -0.167952 0.254 Uiso 0.5 1 calc R U P I -1
H6C_27 H 1.102430 0.150704 -0.170448 0.254 Uiso 0.5 1 calc R U P J -1
P1_27 P 1.075800 0.140310 -0.080890 0.139(3) Uani 0.5 1 d D U P B -1
C1_28 C 0.945340 0.170430 -0.452280 0.236(7) Uani 0.5 1 d D U P B -1
H1A_28 H 0.939324 0.180062 -0.482830 0.284 Uiso 0.5 1 calc R U P K -1
H1B_28 H 0.934222 0.169082 -0.424335 0.284 Uiso 0.5 1 calc R U P L -1
C2_28 C 0.966430 0.180070 -0.421810 0.255(13) Uani 0.5 1 d D U P B -1
H2A_28 H 0.976319 0.184259 -0.450374 0.382 Uiso 0.5 1 calc R U P M -1
H2B_28 H 0.973828 0.169764 -0.395812 0.382 Uiso 0.5 1 calc R U P N -1
H2C_28 H 0.962557 0.192318 -0.399865 0.382 Uiso 0.5 1 calc R U P O -1
C3_28 C 0.921370 0.137850 -0.519860 0.234(7) Uani 0.5 1 d D U P B -1
H3A_28 H 0.911423 0.134867 -0.489846 0.281 Uiso 0.5 1 calc R U P P -1
H3B_28 H 0.915489 0.150134 -0.541838 0.281 Uiso 0.5 1 calc R U P Q -1
C4_28 C 0.921660 0.118960 -0.560340 0.248(13) Uani 0.5 1 d D U P B -1
H4A_28 H 0.906544 0.114170 -0.570630 0.373 Uiso 0.5 1 calc R U P R -1
H4B_28 H 0.930279 0.107670 -0.541054 0.373 Uiso 0.5 1 calc R U P S -1
H4C_28 H 0.928341 0.123021 -0.595093 0.373 Uiso 0.5 1 calc R U P T -1
C5_28 C 0.965040 0.151010 -0.548310 0.235(7) Uani 0.5 1 d D U P B -1
H5A_28 H 0.979605 0.144069 -0.545061 0.281 Uiso 0.5 1 calc R U P U -1
H5B_28 H 0.956658 0.146290 -0.584189 0.281 Uiso 0.5 1 calc R U P V -1
C6_28 C 0.967970 0.174860 -0.549220 0.247(13) Uani 0.5 1 d D U P B -1
H6A_28 H 0.973349 0.179735 -0.510831 0.370 Uiso 0.5 1 calc R U P W -1
H6B_28 H 0.953786 0.181475 -0.561096 0.370 Uiso 0.5 1 calc R U P X -1
H6C_28 H 0.978639 0.178544 -0.576312 0.370 Uiso 0.5 1 calc R U P Y -1
P1_28 P 0.949660 0.144100 -0.484940 0.226(5) Uani 0.5 1 d D U P B -1
C1_29 C 0.928820 0.112730 -0.284840 0.230(7) Uani 0.5 1 d D U P B -1
H1A_29 H 0.941393 0.117510 -0.258279 0.276 Uiso 0.5 1 calc R U P Z -1
H1B_29 H 0.915286 0.116075 -0.266442 0.276 Uiso 0.5 1 calc R U P A -1
C2_29 C 0.930320 0.088790 -0.287580 0.230(12) Uani 0.5 1 d D U P B -1
H2A_29 H 0.945093 0.084731 -0.296642 0.344 Uiso 0.5 1 calc R U P B -1
H2B_29 H 0.919361 0.083537 -0.317366 0.344 Uiso 0.5 1 calc R U P C -1
H2C_29 H 0.927461 0.082865 -0.250476 0.344 Uiso 0.5 1 calc R U P D -1
C3_29 C 0.926480 0.156510 -0.319610 0.234(7) Uani 0.5 1 d D U P B -1
H3A_29 H 0.940809 0.160453 -0.299087 0.281 Uiso 0.5 1 calc R U P E -1
H3B_29 H 0.923001 0.166651 -0.350987 0.281 Uiso 0.5 1 calc R U P F -1
C4_29 C 0.908400 0.157220 -0.277960 0.246(12) Uani 0.5 1 d D U P B -1
H4A_29 H 0.908628 0.170848 -0.259009 0.370 Uiso 0.5 1 calc R U P G -1
H4B_29 H 0.911091 0.146237 -0.249094 0.370 Uiso 0.5 1 calc R U P H -1
H4C_29 H 0.893981 0.155026 -0.299286 0.370 Uiso 0.5 1 calc R U P I -1
C5_29 C 0.900130 0.125260 -0.386590 0.236(7) Uani 0.5 1 d D U P B -1
H5A_29 H 0.889184 0.127748 -0.358721 0.284 Uiso 0.5 1 calc R U P J -1
H5B_29 H 0.897349 0.135451 -0.418150 0.284 Uiso 0.5 1 calc R U P K -1
C6_29 C 0.897210 0.103000 -0.410780 0.255(13) Uani 0.5 1 d D U P B -1
H6A_29 H 0.886680 0.103208 -0.445020 0.382 Uiso 0.5 1 calc R U P L -1
H6B_29 H 0.891659 0.093883 -0.381835 0.382 Uiso 0.5 1 calc R U P M -1
H6C_29 H 0.911433 0.097746 -0.420877 0.382 Uiso 0.5 1 calc R U P N -1
P1_29 P 0.928470 0.129380 -0.350560 0.228(4) Uani 0.5 1 d D U P B -1
C1_7 C 0.546630 0.086980 0.870840 0.242(5) Uani 1 1 d . U . . .
C2_7 C 0.536413 0.065232 0.854094 0.251(4) Uani 1 1 d G U . . .
C3_7 C 0.514403 0.063680 0.832950 0.263(5) Uani 1 1 d G U . . .
C4_7 C 0.505587 0.044418 0.816041 0.265(5) Uani 1 1 d G U . . .
C5_7 C 0.518781 0.026708 0.820277 0.263(5) Uani 1 1 d G U . . .
C6_7 C 0.540790 0.028260 0.841420 0.248(4) Uani 1 1 d G U . . .
N1_7 N 0.549607 0.047521 0.858329 0.250(4) Uani 1 1 d G U . . .
H3_7 H 0.506570 0.075180 0.827240 0.300 Uiso 1 1 d R U . . .
H5_7 H 0.512500 0.012220 0.806550 0.300 Uiso 1 1 d R U . . .
C7_7 C 0.557610 0.011490 0.850100 0.238(5) Uani 1 1 d . U . . .
O1_7 O 0.535040 0.101520 0.858610 0.238(5) Uani 1 1 d . U . . .
O2_7 O 0.565280 0.085280 0.899510 0.275(6) Uani 1 1 d . U . . .
O3_7 O 0.552530 -0.004990 0.826180 0.218(4) Uani 1 1 d . U . . .
O4_7 O 0.576660 0.015520 0.879090 0.263(6) Uani 1 1 d . U . . .

loop_
_atom_site_aniso_label
_atom_site_aniso_U_11
_atom_site_aniso_U_22
_atom_site_aniso_U_33
_atom_site_aniso_U_23
_atom_site_aniso_U_13
_atom_site_aniso_U_12
Pt01 0.1198(8) 0.1722(10) 0.1277(8) -0.0281(7) 0.0087(6) -0.0409(7)
Pt02 0.1469(9) 0.1522(9) 0.1304(8) 0.0374(7) -0.0003(7) -0.0025(7)
Pt03 0.1908(11) 0.1367(8) 0.1284(8) 0.0425(6) 0.0166(7) 0.0460(8)
Pt4 0.167(3) 0.142(3) 0.171(3) -0.091(2) 0.001(2) 0.011(2)
Pt4A 0.1230(14) 0.1353(14) 0.1139(12) -0.0394(10) -0.0079(9) 0.0216(9)
Pt05 0.1630(11) 0.1927(12) 0.1616(10) -0.0102(9) -0.0086(8) 0.0661(9)
Pt06 0.2286(14) 0.1848(11) 0.1415(9) -0.0448(8) -0.0214(9) 0.0818(10)
Pt7 0.1030(13) 0.1727(19) 0.0688(10) -0.0302(10) 0.0129(9) -0.0185(12)
Pt7A 0.1157(18) 0.159(2) 0.311(4) -0.019(2) 0.023(2) 0.0238(16)
Pt08 0.1084(9) 0.1608(12) 0.560(3) -0.0089(16) -0.0135(14) 0.0174(9)
N1_2 0.138(6) 0.133(6) 0.234(6) -0.013(5) -0.015(5) 0.006(5)
C1_2 0.143(6) 0.127(6) 0.212(7) -0.008(6) -0.017(6) 0.004(6)
C2_2 0.141(6) 0.124(6) 0.208(7) -0.010(6) -0.017(6) 0.001(5)
C3_2 0.143(5) 0.115(5) 0.184(6) -0.003(5) -0.016(5) 0.000(5)
C4_2 0.141(6) 0.120(6) 0.201(6) -0.009(5) -0.014(6) 0.002(5)
C5_2 0.140(6) 0.126(6) 0.211(7) -0.009(6) -0.014(6) 0.003(6)
N2_2 0.143(6) 0.122(5) 0.135(5) 0.012(5) -0.005(5) -0.005(5)
C6_2 0.144(6) 0.122(6) 0.135(6) 0.009(5) -0.006(6) -0.009(6)
C7_2 0.143(6) 0.120(6) 0.135(6) 0.009(5) -0.007(5) -0.010(6)
C8_2 0.142(5) 0.111(5) 0.135(5) 0.007(4) -0.010(5) -0.005(5)
C9_2 0.147(6) 0.117(6) 0.134(6) 0.007(5) -0.009(6) -0.008(5)
C10_2 0.145(6) 0.118(6) 0.136(6) 0.007(5) -0.008(6) -0.007(6)
C11_2 0.167(6) 0.141(6) 0.192(6) -0.006(5) -0.001(5) 0.003(5)
C12_2 0.177(7) 0.164(8) 0.223(8) -0.020(7) 0.000(7) 0.008(7)
C13_2 0.174(7) 0.164(8) 0.221(8) -0.015(7) 0.004(7) 0.006(7)
C14_2 0.177(8) 0.167(8) 0.223(8) -0.018(7) 0.005(7) 0.006(7)
C15_2 0.177(8) 0.166(8) 0.219(8) -0.015(7) 0.003(7) 0.007(7)
C16_2 0.176(7) 0.162(7) 0.217(8) -0.018(7) 0.002(7) 0.009(7)
C17_2 0.179(6) 0.111(5) 0.144(6) 0.010(5) -0.018(5) -0.015(5)
C18_2 0.192(8) 0.116(7) 0.140(7) 0.016(6) -0.019(6) -0.021(6)
C19_2 0.196(8) 0.120(7) 0.149(7) 0.018(6) -0.019(6) -0.019(6)
C20_2 0.196(8) 0.119(7) 0.146(7) 0.019(6) -0.021(7) -0.017(6)
C21_2 0.192(8) 0.121(7) 0.144(7) 0.016(6) -0.021(6) -0.017(6)
C22_2 0.193(8) 0.117(7) 0.145(7) 0.015(6) -0.022(6) -0.020(6)
C23_2 0.144(5) 0.105(5) 0.159(5) -0.001(4) -0.018(5) -0.003(4)
C24_2 0.140(5) 0.101(5) 0.146(5) -0.004(4) -0.017(5) -0.003(4)
C25_2 0.136(6) 0.099(6) 0.139(6) -0.005(5) -0.017(5) -0.004(5)
C26_2 0.139(6) 0.100(6) 0.137(6) -0.004(5) -0.017(5) -0.004(5)
C27_2 0.140(5) 0.100(5) 0.136(5) -0.002(4) -0.014(4) -0.004(4)
C28_2 0.141(5) 0.102(5) 0.135(5) 0.001(4) -0.011(5) -0.005(4)
C29_2 0.144(5) 0.103(5) 0.142(5) 0.000(4) -0.010(4) -0.004(4)
C30_2 0.147(6) 0.104(6) 0.146(6) 0.001(5) -0.007(5) -0.002(5)
C31_2 0.147(6) 0.104(6) 0.148(6) 0.000(5) -0.008(5) -0.005(5)
C32_2 0.151(5) 0.107(5) 0.152(5) 0.000(4) -0.007(5) -0.003(5)
C33_2 0.158(6) 0.110(5) 0.155(6) 0.000(4) -0.005(5) -0.004(5)
C34_2 0.159(5) 0.110(5) 0.154(5) -0.004(4) -0.006(5) -0.008(5)
C35_2 0.161(6) 0.107(6) 0.148(6) -0.004(5) -0.007(5) -0.009(5)
C36_2 0.161(6) 0.105(6) 0.149(6) -0.004(5) -0.008(5) -0.010(5)
C37_2 0.162(5) 0.105(5) 0.147(5) -0.002(4) -0.011(5) -0.008(5)
C38_2 0.163(6) 0.104(5) 0.144(5) 0.003(4) -0.015(5) -0.008(5)
C39_2 0.158(5) 0.104(5) 0.149(5) 0.004(4) -0.018(5) -0.008(5)
C40_2 0.156(6) 0.107(6) 0.153(6) 0.007(5) -0.018(5) -0.004(5)
C41_2 0.155(6) 0.108(6) 0.151(6) 0.006(5) -0.019(5) -0.005(5)
C42_2 0.152(5) 0.103(5) 0.155(5) 0.003(4) -0.018(5) -0.006(5)
N3_2 0.138(5) 0.096(5) 0.137(5) -0.004(4) -0.016(5) -0.005(4)
N4_2 0.148(5) 0.101(5) 0.143(5) -0.002(4) -0.009(5) -0.005(5)
N5_2 0.159(6) 0.102(5) 0.144(5) -0.002(4) -0.010(5) -0.006(5)
N6_2 0.154(5) 0.103(5) 0.149(5) 0.006(4) -0.018(5) -0.006(5)
N1_3 0.164(6) 0.118(5) 0.116(5) 0.019(5) 0.001(5) 0.021(5)
C1_3 0.160(7) 0.118(6) 0.118(6) 0.014(5) -0.001(6) 0.016(6)
C2_3 0.159(6) 0.115(6) 0.117(6) 0.014(5) -0.006(6) 0.014(5)
C3_3 0.154(5) 0.115(5) 0.121(5) 0.006(4) -0.003(5) 0.015(5)
C4_3 0.156(6) 0.116(6) 0.118(5) 0.010(5) -0.003(5) 0.015(5)
C5_3 0.161(7) 0.120(6) 0.122(6) 0.014(5) -0.002(6) 0.016(5)
N2_3 0.148(6) 0.151(6) 0.161(6) -0.018(5) -0.009(5) 0.033(5)
C6_3 0.151(6) 0.146(6) 0.161(7) -0.021(6) -0.011(6) 0.028(6)
C7_3 0.153(6) 0.139(6) 0.159(6) -0.018(5) -0.011(5) 0.027(5)
C8_3 0.156(5) 0.130(5) 0.151(5) -0.011(5) -0.009(5) 0.021(5)
C9_3 0.152(6) 0.141(6) 0.160(7) -0.017(6) -0.008(6) 0.026(5)
C10_3 0.151(6) 0.144(6) 0.159(7) -0.018(6) -0.010(6) 0.027(6)
C11_3 0.223(7) 0.137(6) 0.151(6) 0.002(5) -0.003(5) -0.033(5)
C12_3 0.254(8) 0.148(7) 0.156(7) 0.003(6) -0.003(7) -0.048(7)
C13_3 0.256(8) 0.151(7) 0.156(7) 0.004(6) -0.004(7) -0.049(7)
C14_3 0.255(9) 0.150(8) 0.155(8) 0.003(7) -0.005(7) -0.050(7)
C15_3 0.251(8) 0.151(7) 0.157(7) 0.004(6) -0.004(7) -0.046(7)
C16_3 0.251(8) 0.149(7) 0.155(7) 0.003(6) -0.005(7) -0.047(7)
C17_3 0.173(6) 0.164(7) 0.186(7) -0.015(6) 0.000(6) 0.005(6)
C18_3 0.175(8) 0.177(8) 0.200(8) -0.021(7) 0.000(7) 0.007(7)
C19_3 0.178(8) 0.178(8) 0.204(8) -0.018(7) -0.001(7) 0.009(7)
C20_3 0.177(8) 0.184(9) 0.204(9) -0.022(7) 0.003(7) 0.010(7)
C21_3 0.180(8) 0.183(8) 0.203(8) -0.022(7) 0.002(7) 0.012(7)
C22_3 0.179(8) 0.184(8) 0.204(8) -0.026(7) 0.000(7) 0.011(7)
C23_3 0.149(5) 0.111(5) 0.122(5) 0.001(4) -0.004(4) 0.010(4)
C24_3 0.149(5) 0.111(5) 0.126(5) -0.002(4) -0.006(5) 0.012(5)
C25_3 0.149(6) 0.111(6) 0.132(6) -0.002(5) -0.007(5) 0.012(5)
C26_3 0.149(6) 0.113(6) 0.134(6) -0.003(5) -0.008(5) 0.013(5)
C27_3 0.152(5) 0.113(5) 0.134(5) -0.004(4) -0.007(5) 0.012(4)
C28_3 0.157(5) 0.118(5) 0.142(5) -0.004(4) -0.007(5) 0.014(4)
C29_3 0.169(5) 0.117(5) 0.142(5) -0.004(4) -0.007(5) 0.004(5)
C30_3 0.179(6) 0.118(6) 0.143(6) -0.001(5) -0.006(5) -0.002(6)
C31_3 0.181(6) 0.118(6) 0.144(6) -0.002(5) -0.005(5) -0.004(5)
C32_3 0.184(6) 0.118(5) 0.143(5) -0.003(4) -0.005(5) -0.009(5)
C33_3 0.185(6) 0.117(5) 0.143(6) -0.006(5) -0.001(5) -0.016(5)
C34_3 0.182(6) 0.123(5) 0.145(5) -0.005(4) -0.001(5) -0.019(5)
C35_3 0.176(6) 0.124(6) 0.147(6) -0.003(5) -0.001(6) -0.018(6)
C36_3 0.175(6) 0.128(6) 0.151(6) -0.003(5) 0.001(6) -0.019(6)
C37_3 0.170(6) 0.129(5) 0.149(5) -0.005(4) -0.001(5) -0.013(5)
C38_3 0.163(6) 0.130(6) 0.148(6) -0.005(5) 0.000(5) -0.006(5)
C39_3 0.154(6) 0.123(5) 0.137(5) -0.005(5) -0.004(5) -0.001(5)
C40_3 0.150(6) 0.124(6) 0.138(6) -0.002(5) -0.002(5) 0.000(5)
C41_3 0.149(6) 0.120(6) 0.135(6) -0.002(5) -0.004(5) 0.002(5)
C42_3 0.149(5) 0.118(5) 0.129(5) -0.003(4) -0.003(5) 0.005(5)
N3_3 0.148(5) 0.108(5) 0.128(5) -0.003(4) -0.006(5) 0.012(4)
N4_3 0.174(6) 0.114(5) 0.141(5) -0.006(4) -0.003(5) -0.003(5)
N5_3 0.172(6) 0.121(5) 0.144(6) -0.004(4) 0.000(5) -0.015(5)
N6_3 0.151(5) 0.119(5) 0.132(5) -0.003(4) -0.002(5) 0.001(5)
N1_4 0.130(5) 0.177(5) 0.140(5) -0.001(5) 0.013(5) -0.022(5)
C1_4 0.132(6) 0.177(6) 0.149(6) 0.003(6) 0.012(6) -0.021(5)
C2_4 0.129(6) 0.175(6) 0.145(6) 0.001(6) 0.015(6) -0.024(5)
C3_4 0.131(5) 0.171(5) 0.137(5) -0.002(5) 0.015(5) -0.022(5)
C4_4 0.132(5) 0.175(6) 0.144(6) 0.001(5) 0.014(5) -0.023(5)
C5_4 0.134(6) 0.180(6) 0.147(6) 0.006(6) 0.009(6) -0.024(6)
N2_4 0.173(6) 0.169(6) 0.127(5) -0.026(5) -0.007(5) 0.036(5)
C6_4 0.162(7) 0.167(7) 0.130(6) -0.019(6) -0.005(6) 0.023(6)
C7_4 0.159(7) 0.165(6) 0.124(6) -0.019(5) -0.002(6) 0.020(6)
C8_4 0.145(5) 0.161(5) 0.126(5) -0.016(5) 0.003(5) 0.008(5)
C9_4 0.160(7) 0.163(7) 0.124(6) -0.020(5) -0.001(6) 0.025(6)
C10_4 0.162(7) 0.165(7) 0.128(6) -0.021(6) -0.005(6) 0.026(6)
C11_4 0.147(6) 0.189(7) 0.176(7) -0.001(6) 0.016(6) -0.023(6)
C12_4 0.154(7) 0.209(8) 0.194(8) 0.009(7) 0.015(7) -0.028(7)
C13_4 0.153(8) 0.208(8) 0.193(8) 0.006(7) 0.015(7) -0.027(7)
C14_4 0.153(8) 0.210(9) 0.195(9) 0.007(7) 0.015(7) -0.027(7)
C15_4 0.154(7) 0.205(8) 0.193(8) 0.004(7) 0.013(7) -0.025(7)
C16_4 0.152(7) 0.202(8) 0.191(8) 0.002(7) 0.011(7) -0.026(7)
C17_4 0.165(6) 0.157(6) 0.139(6) -0.017(5) 0.024(5) -0.006(5)
C18_4 0.180(8) 0.162(8) 0.143(7) -0.020(6) 0.019(6) 0.000(7)
C19_4 0.182(8) 0.162(8) 0.145(7) -0.022(6) 0.022(6) -0.001(7)
C20_4 0.183(8) 0.161(8) 0.145(7) -0.021(7) 0.023(7) -0.001(7)
C21_4 0.182(8) 0.162(8) 0.147(7) -0.023(6) 0.022(6) 0.000(7)
C22_4 0.179(8) 0.161(7) 0.142(7) -0.021(6) 0.021(6) 0.000(6)
C23_4 0.130(5) 0.163(5) 0.131(5) -0.010(4) 0.019(4) -0.021(4)
C24_4 0.128(5) 0.165(5) 0.126(5) -0.012(5) 0.018(5) -0.020(5)
C25_4 0.128(6) 0.166(6) 0.126(6) -0.016(5) 0.017(5) -0.021(5)
C26_4 0.130(6) 0.165(6) 0.124(6) -0.019(5) 0.017(5) -0.019(5)
C27_4 0.129(5) 0.161(5) 0.124(5) -0.014(4) 0.015(4) -0.015(5)
C28_4 0.131(5) 0.157(6) 0.125(5) -0.014(5) 0.011(4) -0.010(5)
C29_4 0.132(5) 0.155(5) 0.129(5) -0.009(4) 0.012(4) -0.011(5)
C30_4 0.132(6) 0.154(6) 0.134(6) -0.008(5) 0.012(5) -0.013(5)
C31_4 0.133(6) 0.155(6) 0.135(6) -0.005(5) 0.011(5) -0.014(5)
C32_4 0.134(5) 0.156(5) 0.139(5) -0.005(4) 0.015(5) -0.015(5)
C33_4 0.139(5) 0.157(6) 0.143(6) -0.005(5) 0.018(5) -0.015(5)
C34_4 0.140(5) 0.149(6) 0.137(5) -0.002(5) 0.019(5) -0.010(5)
C35_4 0.143(6) 0.147(7) 0.136(6) -0.002(5) 0.019(5) -0.010(6)
C36_4 0.144(6) 0.148(7) 0.135(6) -0.003(5) 0.019(5) -0.009(5)
C37_4 0.145(5) 0.149(5) 0.136(5) -0.007(4) 0.021(5) -0.011(5)
C38_4 0.144(5) 0.150(6) 0.134(5) -0.012(5) 0.024(5) -0.013(5)
C39_4 0.141(5) 0.153(5) 0.133(5) -0.013(5) 0.021(4) -0.016(5)
C40_4 0.138(6) 0.156(6) 0.134(6) -0.012(5) 0.021(5) -0.019(5)
C41_4 0.137(6) 0.156(6) 0.132(6) -0.012(5) 0.021(5) -0.019(5)
C42_4 0.136(5) 0.160(6) 0.131(5) -0.010(5) 0.020(5) -0.020(5)
N3_4 0.126(5) 0.160(6) 0.124(5) -0.015(4) 0.020(5) -0.018(5)
N4_4 0.131(5) 0.154(6) 0.132(5) -0.007(5) 0.014(5) -0.013(5)
N5_4 0.140(5) 0.146(6) 0.133(5) -0.005(5) 0.020(5) -0.012(5)
N6_4 0.135(5) 0.156(6) 0.130(5) -0.011(5) 0.023(5) -0.020(5)
N1_5 0.136(5) 0.135(5) 0.135(5) -0.033(4) -0.002(5) 0.002(4)
C1_5 0.132(6) 0.135(6) 0.135(6) -0.024(5) -0.002(5) -0.005(5)
C2_5 0.133(6) 0.136(6) 0.131(6) -0.021(5) 0.001(5) -0.004(5)
C3_5 0.124(5) 0.131(5) 0.129(5) -0.016(4) 0.004(4) -0.012(4)
C4_5 0.130(6) 0.133(6) 0.130(5) -0.021(5) 0.001(5) -0.005(5)
C5_5 0.135(6) 0.136(6) 0.133(6) -0.024(5) 0.000(5) -0.001(5)
N2_5 0.117(5) 0.153(6) 0.129(5) -0.014(5) 0.014(5) -0.036(5)
C6_5 0.121(6) 0.150(6) 0.133(6) -0.012(6) 0.014(5) -0.033(5)
C7_5 0.121(6) 0.150(6) 0.133(6) -0.012(5) 0.014(5) -0.032(5)
C8_5 0.121(5) 0.145(5) 0.133(5) -0.011(5) 0.015(4) -0.031(4)
C9_5 0.121(5) 0.150(6) 0.132(6) -0.009(5) 0.014(5) -0.032(5)
C10_5 0.120(6) 0.151(6) 0.132(6) -0.010(5) 0.013(5) -0.033(5)
C11_5 0.158(7) 0.138(6) 0.161(6) -0.016(5) 0.036(5) -0.014(5)
C12_5 0.172(8) 0.143(7) 0.168(7) -0.017(6) 0.038(7) -0.010(6)
C13_5 0.174(8) 0.144(7) 0.168(8) -0.017(6) 0.040(7) -0.009(7)
C14_5 0.174(8) 0.143(8) 0.166(8) -0.019(7) 0.037(7) -0.014(7)
C15_5 0.173(8) 0.145(8) 0.165(7) -0.018(6) 0.040(7) -0.012(7)
C16_5 0.168(8) 0.140(7) 0.163(7) -0.018(6) 0.039(6) -0.014(6)
C17_5 0.136(6) 0.165(7) 0.189(7) 0.021(6) 0.016(5) -0.018(5)
C18_5 0.140(7) 0.180(8) 0.205(8) 0.031(7) 0.012(7) -0.018(7)
C19_5 0.142(7) 0.183(8) 0.207(8) 0.030(7) 0.011(7) -0.018(7)
C20_5 0.143(7) 0.187(8) 0.208(9) 0.030(7) 0.016(7) -0.017(7)
C21_5 0.145(7) 0.186(8) 0.209(8) 0.031(7) 0.015(7) -0.020(7)
C22_5 0.144(7) 0.186(8) 0.210(8) 0.036(7) 0.016(7) -0.021(7)
C23_5 0.120(5) 0.128(5) 0.128(5) -0.012(4) 0.008(4) -0.018(4)
C24_5 0.118(5) 0.135(5) 0.125(5) -0.014(4) 0.013(4) -0.023(4)
C25_5 0.120(6) 0.138(6) 0.125(6) -0.018(5) 0.015(5) -0.025(5)
C26_5 0.119(6) 0.140(6) 0.127(6) -0.018(5) 0.016(5) -0.027(5)
C27_5 0.118(5) 0.138(5) 0.127(5) -0.015(4) 0.016(4) -0.026(4)
C28_5 0.119(5) 0.138(5) 0.131(5) -0.014(4) 0.017(4) -0.027(4)
C29_5 0.125(5) 0.136(5) 0.134(5) -0.013(4) 0.021(4) -0.025(4)
C30_5 0.128(6) 0.134(6) 0.138(6) -0.015(5) 0.023(5) -0.024(5)
C31_5 0.131(6) 0.136(6) 0.139(6) -0.015(5) 0.025(5) -0.023(5)
C32_5 0.131(5) 0.131(5) 0.143(5) -0.012(4) 0.025(4) -0.019(4)
C33_5 0.130(5) 0.128(5) 0.148(5) -0.007(5) 0.028(5) -0.014(5)
C34_5 0.126(5) 0.127(5) 0.150(6) -0.001(5) 0.024(5) -0.010(5)
C35_5 0.126(6) 0.128(6) 0.153(6) 0.001(5) 0.023(5) -0.007(5)
C36_5 0.124(6) 0.132(6) 0.156(6) 0.002(5) 0.020(5) -0.008(5)
C37_5 0.125(5) 0.132(5) 0.155(5) 0.004(4) 0.019(5) -0.010(5)
C38_5 0.126(5) 0.134(6) 0.153(6) 0.004(5) 0.018(5) -0.013(5)
C39_5 0.121(5) 0.128(5) 0.144(5) 0.000(5) 0.009(5) -0.015(5)
C40_5 0.118(6) 0.128(6) 0.142(6) -0.003(5) 0.007(5) -0.017(5)
C41_5 0.119(6) 0.125(6) 0.140(6) -0.004(5) 0.007(5) -0.018(5)
C42_5 0.120(5) 0.125(5) 0.136(5) -0.005(5) 0.007(4) -0.016(4)
N3_5 0.116(5) 0.134(5) 0.123(5) -0.012(4) 0.016(4) -0.026(4)
N4_5 0.126(5) 0.130(5) 0.138(5) -0.011(4) 0.024(4) -0.022(5)
N5_5 0.123(5) 0.125(5) 0.150(5) 0.001(5) 0.023(5) -0.008(5)
N6_5 0.119(5) 0.125(5) 0.137(5) -0.003(4) 0.009(4) -0.017(5)
C1_6 0.171(5) 0.170(5) 0.169(5) -0.047(5) 0.014(5) 0.010(5)
N1_6 0.169(6) 0.184(6) 0.168(6) -0.028(5) 0.019(5) 0.003(5)
C2_6 0.170(5) 0.180(5) 0.168(5) -0.037(5) 0.018(5) 0.007(5)
C3_6 0.167(6) 0.183(6) 0.172(6) -0.035(6) 0.022(6) 0.002(5)
C4_6 0.166(6) 0.187(6) 0.183(6) -0.032(5) 0.024(5) 0.002(5)
C5_6 0.166(6) 0.185(6) 0.173(7) -0.029(6) 0.022(6) 0.002(5)
C6_6 0.171(6) 0.184(6) 0.166(6) -0.022(5) 0.021(5) -0.005(5)
C7_6 0.170(7) 0.181(7) 0.162(7) -0.010(6) 0.022(6) -0.007(6)
C8_6 0.150(6) 0.189(6) 0.227(7) -0.038(5) 0.036(6) 0.001(5)
C9_6 0.147(6) 0.193(6) 0.229(7) -0.038(6) 0.040(6) 0.000(6)
C10_6 0.150(6) 0.191(6) 0.227(6) -0.034(5) 0.043(5) 0.002(5)
N2_6 0.143(6) 0.191(6) 0.241(7) -0.036(6) 0.038(5) 0.000(6)
C11_6 0.144(6) 0.188(6) 0.254(7) -0.036(6) 0.034(5) 0.005(5)
C12_6 0.146(7) 0.187(6) 0.235(7) -0.036(6) 0.037(6) 0.002(6)
C13_6 0.143(7) 0.185(7) 0.270(8) -0.031(6) 0.033(6) 0.004(6)
C14_6 0.146(7) 0.192(7) 0.215(7) -0.031(6) 0.048(6) -0.002(6)
O1_6 0.167(5) 0.164(5) 0.157(5) -0.053(5) 0.009(5) 0.015(5)
O2_6 0.183(7) 0.178(6) 0.177(6) -0.039(6) 0.016(6) 0.012(6)
O3_6 0.171(6) 0.174(6) 0.142(6) 0.006(5) 0.027(5) -0.027(5)
O4_6 0.192(10) 0.192(8) 0.192(10) -0.013(7) 0.010(8) -0.012(7)
O5_6 0.194(10) 0.212(9) 0.233(9) -0.021(8) 0.025(8) 0.000(8)
O6_6 0.144(6) 0.184(6) 0.186(6) -0.025(6) 0.064(5) -0.003(6)
O7_6 0.129(6) 0.172(6) 0.304(7) -0.025(6) 0.013(6) 0.023(6)
O8_6 0.177(10) 0.191(8) 0.310(11) -0.041(8) 0.037(9) -0.004(8)
C1_8 0.220(11) 0.237(11) 0.214(11) 0.070(10) 0.014(10) 0.031(11)
C2_8 0.26(2) 0.255(19) 0.238(19) 0.050(18) -0.013(18) 0.036(18)
C3_8 0.215(11) 0.246(11) 0.226(11) 0.078(10) 0.015(10) 0.049(10)
C4_8 0.25(2) 0.30(2) 0.273(19) 0.083(19) 0.015(19) 0.070(19)
C5_8 0.212(11) 0.232(11) 0.215(11) 0.078(10) 0.004(10) 0.034(10)
C6_8 0.249(19) 0.24(2) 0.251(19) 0.074(18) -0.003(18) 0.012(18)
P1_8 0.202(6) 0.225(6) 0.200(6) 0.075(5) 0.011(5) 0.034(5)
C1_9 0.152(7) 0.161(6) 0.145(7) -0.015(6) 0.022(6) 0.004(5)
N1_9 0.144(6) 0.163(6) 0.142(6) -0.018(6) 0.028(5) 0.003(5)
C2_9 0.147(6) 0.162(6) 0.144(6) -0.017(5) 0.025(5) 0.005(5)
C3_9 0.142(7) 0.162(6) 0.144(7) -0.019(6) 0.029(6) 0.003(6)
C4_9 0.140(7) 0.162(6) 0.148(6) -0.020(6) 0.031(6) 0.002(5)
C5_9 0.141(7) 0.162(6) 0.143(7) -0.019(6) 0.030(6) 0.003(6)
C6_9 0.141(6) 0.160(6) 0.142(6) -0.019(6) 0.028(5) 0.002(5)
C7_9 0.140(7) 0.153(7) 0.137(7) -0.018(6) 0.027(6) 0.000(6)
C8_9 0.131(7) 0.163(6) 0.170(7) -0.023(5) 0.034(6) 0.001(5)
C9_9 0.130(7) 0.163(6) 0.172(7) -0.022(6) 0.033(6) -0.001(6)
C10_9 0.133(6) 0.161(6) 0.170(6) -0.020(5) 0.032(5) -0.001(5)
N2_9 0.129(6) 0.162(6) 0.177(7) -0.020(6) 0.032(6) -0.001(6)
C11_9 0.130(6) 0.163(6) 0.188(7) -0.021(6) 0.032(6) 0.002(6)
C12_9 0.129(7) 0.162(6) 0.175(7) -0.022(6) 0.033(6) 0.000(6)
C13_9 0.129(7) 0.165(7) 0.199(8) -0.017(7) 0.033(7) 0.003(7)
C14_9 0.134(7) 0.159(6) 0.165(7) -0.016(5) 0.029(6) -0.005(6)
O1_9 0.163(5) 0.161(5) 0.149(5) -0.015(4) 0.012(4) 0.013(4)
O2_9 0.153(8) 0.162(7) 0.157(9) -0.009(6) 0.019(7) 0.003(6)
O3_9 0.120(6) 0.125(6) 0.122(6) -0.013(4) 0.034(4) -0.009(4)
O4_9 0.149(8) 0.154(7) 0.150(8) -0.019(6) 0.022(7) 0.000(6)
O5_9 0.151(8) 0.159(8) 0.165(8) -0.014(6) 0.023(7) -0.004(7)
O6_9 0.135(5) 0.157(5) 0.142(5) -0.012(4) 0.025(4) -0.005(4)
O7_9 0.135(11) 0.171(9) 0.213(12) -0.018(8) 0.040(10) 0.006(8)
O8_9 0.129(7) 0.163(7) 0.226(7) -0.016(6) 0.023(6) 0.013(6)
C1_13 0.186(10) 0.203(10) 0.152(9) 0.055(10) 0.003(9) -0.028(10)
C2_13 0.220(18) 0.250(19) 0.177(16) 0.044(17) 0.009(15) -0.050(18)
C3_13 0.170(10) 0.193(10) 0.171(10) 0.040(9) 0.007(9) -0.022(9)
C4_13 0.195(18) 0.180(17) 0.214(18) 0.020(16) 0.005(15) -0.024(15)
C5_13 0.172(10) 0.198(10) 0.171(10) 0.043(9) 0.001(9) -0.028(9)
C6_13 0.201(17) 0.222(18) 0.185(17) 0.062(15) 0.020(15) -0.050(16)
P1_13 0.162(5) 0.188(5) 0.157(5) 0.045(4) 0.002(4) -0.029(4)
C1_14 0.186(10) 0.218(10) 0.172(10) -0.070(9) 0.021(9) -0.059(10)
C2_14 0.215(19) 0.250(18) 0.211(18) -0.068(17) 0.019(16) -0.033(17)
C3_14 0.193(10) 0.226(11) 0.175(10) -0.067(10) 0.001(9) -0.058(10)
C4_14 0.256(19) 0.251(19) 0.189(17) -0.074(17) -0.001(16) -0.033(18)
C5_14 0.191(10) 0.222(10) 0.160(10) -0.069(9) 0.015(9) -0.076(10)
C6_14 0.244(19) 0.258(19) 0.202(18) -0.078(16) 0.011(17) -0.073(17)
P1_14 0.174(5) 0.213(5) 0.158(5) -0.065(5) 0.009(4) -0.061(5)
C1_15 0.142(9) 0.241(11) 0.215(10) -0.038(10) 0.022(9) -0.031(10)
C2_15 0.168(17) 0.246(19) 0.254(19) -0.016(18) 0.008(16) -0.016(17)
C3_15 0.127(9) 0.237(10) 0.186(10) -0.053(10) 0.038(9) -0.043(9)
C4_15 0.180(17) 0.281(19) 0.240(18) -0.081(17) 0.036(16) -0.033(17)
C5_15 0.142(10) 0.242(11) 0.204(10) -0.051(10) 0.037(9) -0.039(9)
C6_15 0.181(18) 0.27(2) 0.241(19) -0.034(18) 0.054(16) -0.017(17)
P1_15 0.123(4) 0.227(6) 0.190(5) -0.043(5) 0.026(4) -0.041(4)
C1_16 0.218(11) 0.306(12) 0.218(11) -0.002(11) -0.006(10) 0.045(11)
C2_16 0.31(2) 0.37(2) 0.31(2) 0.00(2) -0.04(2) 0.02(2)
C3_16 0.219(11) 0.287(12) 0.223(11) 0.018(10) -0.026(10) 0.041(11)
C4_16 0.23(2) 0.29(2) 0.27(2) 0.014(19) -0.014(18) 0.021(19)
C5_16 0.214(11) 0.292(12) 0.215(11) 0.031(10) -0.027(10) 0.041(11)
C6_16 0.26(2) 0.30(2) 0.229(19) 0.021(19) -0.030(18) 0.004(19)
P1_16 0.196(6) 0.280(7) 0.198(6) 0.017(6) -0.023(5) 0.054(6)
C1_17 0.229(11) 0.244(11) 0.196(11) 0.002(10) 0.033(10) 0.067(11)
C2_17 0.25(2) 0.262(19) 0.219(18) 0.017(17) 0.058(17) 0.065(18)
C3_17 0.231(11) 0.255(11) 0.200(11) 0.003(10) 0.021(10) 0.069(11)
C4_17 0.28(2) 0.28(2) 0.228(19) 0.014(18) -0.008(18) 0.072(19)
C5_17 0.219(11) 0.270(11) 0.202(11) 0.000(10) 0.008(10) 0.066(11)
C6_17 0.239(19) 0.30(2) 0.25(2) 0.001(19) -0.010(18) 0.066(19)
P1_17 0.216(6) 0.246(7) 0.186(6) 0.002(5) 0.018(5) 0.071(6)
C1_18 0.233(11) 0.197(10) 0.162(9) 0.074(10) 0.014(9) 0.022(10)
C2_18 0.244(19) 0.236(19) 0.178(16) 0.062(17) 0.002(16) -0.004(18)
C3_18 0.230(11) 0.180(10) 0.182(10) 0.067(9) 0.026(10) 0.016(10)
C4_18 0.265(19) 0.202(18) 0.220(18) 0.084(16) 0.049(17) 0.016(17)
C5_18 0.249(11) 0.179(10) 0.197(10) 0.074(10) 0.017(10) 0.016(10)
C6_18 0.29(2) 0.183(17) 0.236(19) 0.089(16) -0.011(17) 0.001(17)
P1_18 0.222(6) 0.171(5) 0.167(5) 0.070(4) 0.018(5) 0.021(5)
C1_19 0.278(11) 0.204(10) 0.216(11) 0.057(10) 0.055(10) 0.112(10)
C2_19 0.31(2) 0.240(19) 0.27(2) 0.047(18) 0.058(18) 0.137(17)
C3_19 0.292(12) 0.204(11) 0.210(11) 0.030(10) 0.032(10) 0.096(10)
C4_19 0.34(2) 0.244(19) 0.26(2) -0.005(18) 0.029(19) 0.105(19)
C5_19 0.282(11) 0.199(11) 0.194(10) 0.055(10) 0.034(10) 0.083(10)
C6_19 0.28(2) 0.235(19) 0.205(18) 0.066(17) -0.005(17) 0.053(18)
P1_19 0.271(7) 0.180(5) 0.188(6) 0.055(5) 0.036(5) 0.093(5)
C1_20 0.187(11) 0.211(11) 0.627(14) 0.001(12) 0.028(12) -0.022(11)
C2_20 0.22(2) 0.23(2) 0.64(2) 0.01(2) 0.03(2) -0.005(19)
C3_20 0.191(11) 0.216(11) 0.630(14) -0.009(12) 0.015(12) -0.025(11)
C4_20 0.23(2) 0.26(2) 0.65(2) 0.00(2) 0.02(2) -0.01(2)
C5_20 0.192(11) 0.217(11) 0.629(14) -0.009(12) 0.017(12) -0.026(11)
C6_20 0.22(2) 0.214(19) 0.64(2) -0.02(2) 0.00(2) -0.032(19)
P1_20 0.170(6) 0.206(7) 0.621(10) -0.013(8) 0.025(7) -0.027(6)
C1_21 0.180(11) 0.231(12) 0.586(14) 0.013(12) 0.002(12) 0.000(11)
C2_21 0.22(2) 0.26(2) 0.58(2) 0.01(2) 0.00(2) -0.03(2)
C3_21 0.182(11) 0.241(12) 0.587(14) 0.034(12) 0.003(12) 0.004(11)
C4_21 0.19(2) 0.30(2) 0.60(2) 0.05(2) 0.00(2) 0.02(2)
C5_21 0.181(11) 0.236(11) 0.590(14) 0.016(12) 0.007(12) 0.011(11)
C6_21 0.25(2) 0.30(2) 0.63(2) 0.00(2) -0.01(2) 0.00(2)
P1_21 0.160(6) 0.217(7) 0.579(10) 0.023(8) 0.006(7) 0.010(6)
C1_22 0.273(11) 0.186(10) 0.154(9) -0.058(9) -0.018(9) 0.050(10)
C2_22 0.32(2) 0.216(18) 0.194(17) -0.039(17) -0.020(17) 0.054(19)
C3_22 0.243(10) 0.177(10) 0.156(9) -0.058(9) -0.015(9) 0.052(10)
C4_22 0.254(19) 0.201(17) 0.157(16) -0.063(14) -0.015(15) 0.077(16)
C5_22 0.252(10) 0.179(10) 0.141(9) -0.074(9) -0.003(10) 0.055(10)
C6_22 0.32(2) 0.230(18) 0.172(17) -0.045(16) -0.016(17) 0.059(18)
P1_22 0.237(5) 0.174(4) 0.150(4) -0.064(4) -0.017(4) 0.044(5)
C1_23 0.241(11) 0.153(10) 0.243(11) -0.058(9) -0.074(10) 0.010(10)
C2_23 0.267(19) 0.165(17) 0.279(19) -0.056(16) -0.095(17) 0.061(16)
C3_23 0.231(11) 0.156(10) 0.251(11) -0.052(10) -0.057(10) -0.013(10)
C4_23 0.25(2) 0.191(18) 0.31(2) -0.047(18) -0.046(19) -0.041(17)
C5_23 0.231(11) 0.149(9) 0.239(11) -0.042(10) -0.053(10) -0.016(10)
C6_23 0.268(19) 0.158(16) 0.257(19) -0.032(16) -0.053(18) -0.036(16)
P1_23 0.217(6) 0.141(5) 0.223(6) -0.052(5) -0.059(5) -0.001(5)
C1_24 0.251(11) 0.202(11) 0.239(11) -0.063(10) -0.071(10) 0.049(10)
C2_24 0.275(19) 0.200(18) 0.263(19) -0.075(17) -0.096(17) 0.092(17)
C3_24 0.240(11) 0.200(10) 0.229(11) -0.055(10) -0.051(10) 0.039(10)
C4_24 0.27(2) 0.206(18) 0.232(19) -0.049(17) -0.043(17) 0.019(18)
C5_24 0.242(11) 0.207(11) 0.247(11) -0.077(10) -0.048(10) 0.037(10)
C6_24 0.26(2) 0.243(19) 0.30(2) -0.097(18) -0.039(19) 0.021(18)
P1_24 0.234(6) 0.197(6) 0.224(6) -0.063(5) -0.060(5) 0.044(5)
C1_25 0.333(12) 0.222(11) 0.170(10) -0.045(10) -0.014(10) 0.121(11)
C2_25 0.37(2) 0.245(19) 0.187(17) -0.024(18) -0.022(18) 0.111(19)
C3_25 0.319(12) 0.222(10) 0.167(10) -0.044(10) -0.013(10) 0.112(11)
C4_25 0.32(2) 0.224(18) 0.178(17) -0.051(16) -0.025(17) 0.113(17)
C5_25 0.321(12) 0.220(11) 0.164(10) -0.054(9) -0.003(11) 0.101(11)
C6_25 0.35(2) 0.257(19) 0.203(18) -0.071(17) 0.021(18) 0.106(19)
P1_25 0.313(7) 0.217(6) 0.164(5) -0.046(5) -0.008(5) 0.119(6)
C1_26 0.137(11) 0.190(12) 0.101(10) -0.044(11) 0.030(10) -0.029(11)
C2_26 0.16(2) 0.20(2) 0.127(19) -0.049(19) 0.042(18) 0.00(2)
C3_26 0.140(11) 0.196(12) 0.104(10) -0.047(11) 0.022(10) -0.035(11)
C4_26 0.18(2) 0.21(2) 0.131(19) -0.054(19) 0.015(18) -0.04(2)
C5_26 0.139(11) 0.203(12) 0.101(10) -0.040(10) 0.027(10) -0.042(11)
C6_26 0.16(2) 0.21(2) 0.116(18) -0.047(18) 0.022(18) -0.04(2)
P1_26 0.130(6) 0.191(7) 0.093(5) -0.043(6) 0.026(5) -0.035(6)
C1_27 0.117(11) 0.203(12) 0.127(11) -0.021(11) 0.034(10) -0.022(11)
C2_27 0.15(2) 0.22(2) 0.14(2) -0.002(19) 0.040(18) 0.00(2)
C3_27 0.124(11) 0.204(12) 0.132(11) -0.021(11) 0.028(10) -0.027(11)
C4_27 0.15(2) 0.22(2) 0.16(2) -0.01(2) 0.040(19) -0.02(2)
C5_27 0.123(11) 0.202(12) 0.125(11) -0.038(11) 0.040(10) -0.027(11)
C6_27 0.15(2) 0.21(2) 0.16(2) -0.04(2) 0.044(18) -0.01(2)
P1_27 0.110(6) 0.194(7) 0.117(6) -0.026(6) 0.030(5) -0.025(6)
C1_28 0.163(12) 0.195(13) 0.350(14) -0.044(13) 0.019(13) -0.019(12)
C2_28 0.19(2) 0.20(2) 0.37(2) -0.04(2) 0.00(2) -0.03(2)
C3_28 0.164(12) 0.194(13) 0.344(14) -0.049(13) 0.023(13) -0.012(12)
C4_28 0.19(2) 0.21(2) 0.35(2) -0.06(2) 0.03(2) -0.02(2)
C5_28 0.164(12) 0.195(13) 0.346(14) -0.037(13) 0.033(13) -0.013(12)
C6_28 0.18(2) 0.21(2) 0.36(2) -0.02(2) 0.04(2) -0.02(2)
P1_28 0.153(8) 0.186(8) 0.339(10) -0.042(9) 0.027(8) -0.014(8)
C1_29 0.171(12) 0.201(13) 0.331(14) 0.006(13) 0.085(12) 0.018(12)
C2_29 0.17(2) 0.19(2) 0.35(2) 0.02(2) 0.12(2) 0.01(2)
C3_29 0.175(12) 0.207(13) 0.329(14) -0.003(13) 0.073(12) 0.018(12)
C4_29 0.20(2) 0.23(2) 0.33(2) -0.01(2) 0.09(2) 0.00(2)
C5_29 0.188(12) 0.205(13) 0.324(14) 0.002(13) 0.067(13) 0.019(13)
C6_29 0.22(2) 0.22(2) 0.33(2) -0.01(2) 0.08(2) 0.02(2)
P1_29 0.168(8) 0.199(8) 0.325(10) 0.003(8) 0.067(8) 0.023(8)
C1_7 0.165(10) 0.188(10) 0.379(11) 0.019(10) 0.056(10) 0.032(9)
C2_7 0.187(8) 0.190(8) 0.379(9) 0.036(8) 0.048(8) 0.042(7)
C3_7 0.205(9) 0.191(9) 0.394(10) 0.039(9) 0.035(9) 0.044(8)
C4_7 0.208(9) 0.194(9) 0.395(10) 0.033(9) 0.033(9) 0.046(8)
C5_7 0.207(9) 0.193(9) 0.391(10) 0.034(9) 0.037(9) 0.049(8)
C6_7 0.196(8) 0.189(8) 0.365(9) 0.040(8) 0.056(8) 0.042(7)
N1_7 0.197(8) 0.187(8) 0.372(9) 0.046(8) 0.055(8) 0.044(7)
C7_7 0.192(9) 0.185(8) 0.344(9) 0.048(8) 0.069(8) 0.040(8)
O1_7 0.167(10) 0.183(10) 0.368(11) 0.024(10) 0.039(9) 0.035(8)
O2_7 0.221(13) 0.218(12) 0.380(14) 0.039(12) -0.002(12) 0.057(11)
O3_7 0.198(7) 0.166(7) 0.300(8) 0.052(7) 0.073(7) 0.032(6)
O4_7 0.228(12) 0.216(11) 0.352(13) 0.056(11) 0.062(11) 0.044(10)

loop_
_atom_type_symbol
_atom_type_description
_atom_type_scat_dispersion_real
_atom_type_scat_dispersion_imag
_atom_type_scat_source
C C 0.0137 0.0067 'International Tables Vol C Tables 4.2.6.8 and 6.1.1.4'
H H 0.0000 0.0000 'International Tables Vol C Tables 4.2.6.8 and 6.1.1.4'
N N 0.0241 0.0134 'International Tables Vol C Tables 4.2.6.8 and 6.1.1.4'
O O 0.0389 0.0241 'International Tables Vol C Tables 4.2.6.8 and 6.1.1.4'
P P 0.2543 0.3332 'International Tables Vol C Tables 4.2.6.8 and 6.1.1.4'
Pt Pt -5.3886 5.5592 'International Tables Vol C Tables 4.2.6.8 and 6.1.1.4'

loop_
_geom_angle_atom_site_label_1
_geom_angle_atom_site_label_2
_geom_angle_atom_site_label_3
_geom_angle
_geom_angle_site_symmetry_1
_geom_angle_site_symmetry_3
_geom_angle_publ_flag
N2_5 Pt01 P1_14 92.5 . . ?
N2_5 Pt01 P1_15 170.2 . . ?
O6_6 Pt01 N2_5 88.1 . . ?
O6_6 Pt01 P1_14 173.6 . . ?
O6_6 Pt01 P1_15 82.3 . . ?
P1_15 Pt01 P1_14 97.3 . . ?
N2_2 Pt02 P1_8 93.2 . . ?
N2_2 Pt02 P1_13 171.7 . . ?
O3_6 Pt02 N2_2 80.2 . . ?
O3_6 Pt02 P1_8 172.0 . . ?
O3_6 Pt02 P1_13 91.6 . . ?
P1_8 Pt02 P1_13 94.8 . . ?
N1_3 Pt03 P1_18 168.5 . . ?
N1_3 Pt03 P1_19 94.7 . . ?
N1_3 Pt03 O3_7 80.5 . . ?
P1_19 Pt03 P1_18 95.7 . . ?
O3_7 Pt03 P1_18 91.1 . . ?
O3_7 Pt03 P1_19 161.8 . . ?
N1_5 Pt4 C1_6 86.8 . . ?
N1_5 Pt4 O2_6 96.6 . . ?
N1_5 Pt4 P1_23 75.1 . . ?
C1_6 Pt4 O2_6 30.3 . . ?
C1_6 Pt4 P1_23 149.9 . . ?
O1_6 Pt4 N1_5 81.6 . . ?
O1_6 Pt4 C1_6 30.2 . . ?
O1_6 Pt4 O2_6 60.4 . . ?
O1_6 Pt4 P1_22 114.8 . . ?
O1_6 Pt4 P1_23 156.1 . . ?
O2_6 Pt4 P1_23 127.3 . . ?
P1_22 Pt4 N1_5 160.1 . . ?
P1_22 Pt4 C1_6 113.1 . . ?
P1_22 Pt4 O2_6 101.4 . . ?
P1_22 Pt4 P1_23 87.1 . . ?
N1_5 Pt4A O1_6 80.2 . . ?
N1_5 Pt4A P1_22 166.8 . . ?
N1_5 Pt4A P1_23 98.5 . . ?
O1_6 Pt4A P1_22 86.8 . . ?
P1_23 Pt4A O1_6 178.7 . . ?
P1_23 Pt4A P1_22 94.5 . . ?
N2_3 Pt05 P1_16 90.5 . . ?
N2_3 Pt05 P1_17 171.4 . . ?
P1_16 Pt05 P1_17 98.0 . . ?
O1_7 Pt05 N2_3 76.7 2_656 . ?
O1_7 Pt05 P1_16 165.9 2_656 . ?
O1_7 Pt05 P1_17 95.0 2_656 . ?
N2_4 Pt06 O1_9 79.2 . . ?
N2_4 Pt06 P1_24 91.2 . . ?
N2_4 Pt06 P1_25 173.2 . . ?
P1_24 Pt06 O1_9 170.1 . . ?
P1_24 Pt06 P1_25 95.4 . . ?
P1_25 Pt06 O1_9 94.1 . . ?
N1_4 Pt7 P1_26 99.3 . . ?
N1_4 Pt7 P1_27 164.1 . . ?
O6_9 Pt7 N1_4 74.6 . . ?
O6_9 Pt7 P1_26 164.9 . . ?
O6_9 Pt7 P1_27 90.3 . . ?
P1_26 Pt7 P1_27 96.6 . . ?
O8_9 Pt7A P1_28 165.9 . . ?
O8_9 Pt7A P1_29 87.0 . . ?
P1_28 Pt7A P1_29 106.3 . . ?
N1_2 Pt08 P1_21 166.7 . . ?
O7_6 Pt08 N1_2 83.3 . . ?
O7_6 Pt08 P1_21 83.9 . . ?
P1_20 Pt08 N1_2 87.7 . . ?
P1_20 Pt08 O7_6 170.7 . . ?
P1_20 Pt08 P1_21 105.3 . . ?
C1_2 N1_2 Pt08 120.1 . . ?
C1_2 N1_2 C5_2 120.0 . . ?
C5_2 N1_2 Pt08 116.9 . . ?
N1_2 C1_2 H1_2 120.0 . . ?
C2_2 C1_2 N1_2 120.0 . . ?
C2_2 C1_2 H1_2 120.0 . . ?
C1_2 C2_2 H2_2 120.0 . . ?
C1_2 C2_2 C3_2 120.0 . . ?
C3_2 C2_2 H2_2 120.0 . . ?
C2_2 C3_2 C23_2 120.8 . . ?
C4_2 C3_2 C2_2 120.0 . . ?
C4_2 C3_2 C23_2 119.2 . . ?
C3_2 C4_2 H4_2 120.0 . . ?
C3_2 C4_2 C5_2 120.0 . . ?
C5_2 C4_2 H4_2 120.0 . . ?
N1_2 C5_2 H5_2 120.0 . . ?
C4_2 C5_2 N1_2 120.0 . . ?
C4_2 C5_2 H5_2 120.0 . . ?
C6_2 N2_2 Pt02 116.8 . . ?
C6_2 N2_2 C10_2 120.0 . . ?
C10_2 N2_2 Pt02 122.7 . . ?
N2_2 C6_2 H6_2 120.0 . . ?
N2_2 C6_2 C7_2 120.0 . . ?
C7_2 C6_2 H6_2 120.0 . . ?
C6_2 C7_2 H7_2 120.0 . . ?
C8_2 C7_2 C6_2 120.0 . . ?
C8_2 C7_2 H7_2 120.0 . . ?
C7_2 C8_2 C9_2 120.0 . . ?
C7_2 C8_2 C28_2 119.5 . . ?
C9_2 C8_2 C28_2 120.5 . . ?
C8_2 C9_2 H9_2 120.0 . . ?
C8_2 C9_2 C10_2 120.0 . . ?
C10_2 C9_2 H9_2 120.0 . . ?
N2_2 C10_2 H10_2 120.0 . . ?
C9_2 C10_2 N2_2 120.0 . . ?
C9_2 C10_2 H10_2 120.0 . . ?
C12_2 C11_2 C16_2 120.0 . . ?
C12_2 C11_2 C33_2 123.0 . . ?
C16_2 C11_2 C33_2 117.0 . . ?
C11_2 C12_2 H12_2 120.0 . . ?
C11_2 C12_2 C13_2 120.0 . . ?
C13_2 C12_2 H12_2 120.0 . . ?
C12_2 C13_2 H13_2 120.0 . . ?
C14_2 C13_2 C12_2 120.0 . . ?
C14_2 C13_2 H13_2 120.0 . . ?
C13_2 C14_2 H14_2 120.0 . . ?
C15_2 C14_2 C13_2 120.0 . . ?
C15_2 C14_2 H14_2 120.0 . . ?
C14_2 C15_2 H15_2 120.0 . . ?
C16_2 C15_2 C14_2 120.0 . . ?
C16_2 C15_2 H15_2 120.0 . . ?
C11_2 C16_2 H16_2 120.0 . . ?
C15_2 C16_2 C11_2 120.0 . . ?
C15_2 C16_2 H16_2 120.0 . . ?
C18_2 C17_2 C38_2 121.2 . . ?
C22_2 C17_2 C18_2 120.0 . . ?
C22_2 C17_2 C38_2 118.7 . . ?
C17_2 C18_2 H18_2 120.0 . . ?
C19_2 C18_2 C17_2 120.0 . . ?
C19_2 C18_2 H18_2 120.0 . . ?
C18_2 C19_2 H19_2 120.0 . . ?
C18_2 C19_2 C20_2 120.0 . . ?
C20_2 C19_2 H19_2 120.0 . . ?
C19_2 C20_2 H20_2 120.0 . . ?
C21_2 C20_2 C19_2 120.0 . . ?
C21_2 C20_2 H20_2 120.0 . . ?
C20_2 C21_2 H21_2 120.0 . . ?
C20_2 C21_2 C22_2 120.0 . . ?
C22_2 C21_2 H21_2 120.0 . . ?
C17_2 C22_2 H22_2 120.0 . . ?
C21_2 C22_2 C17_2 120.0 . . ?
C21_2 C22_2 H22_2 120.0 . . ?
C24_2 C23_2 C3_2 115.9 . . ?
C24_2 C23_2 C42_2 127.9 . . ?
C42_2 C23_2 C3_2 116.0 . . ?
C23_2 C24_2 C25_2 127.5 . . ?
N3_2 C24_2 C23_2 124.3 . . ?
N3_2 C24_2 C25_2 108.1 . . ?
C24_2 C25_2 H25_2 125.6 . . ?
C26_2 C25_2 C24_2 108.7 . . ?
C26_2 C25_2 H25_2 125.6 . . ?
C25_2 C26_2 H26_2 127.0 . . ?
C25_2 C26_2 C27_2 106.0 . . ?
C27_2 C26_2 H26_2 127.0 . . ?
C28_2 C27_2 C26_2 124.0 . . ?
N3_2 C27_2 C26_2 108.9 . . ?
N3_2 C27_2 C28_2 127.1 . . ?
C27_2 C28_2 C8_2 116.9 . . ?
C27_2 C28_2 C29_2 126.2 . . ?
C29_2 C28_2 C8_2 116.8 . . ?
C28_2 C29_2 C30_2 125.5 . . ?
N4_2 C29_2 C28_2 125.2 . . ?
N4_2 C29_2 C30_2 109.3 . . ?
C29_2 C30_2 H30_2 127.6 . . ?
C31_2 C30_2 C29_2 104.8 . . ?
C31_2 C30_2 H30_2 127.6 . . ?
C30_2 C31_2 H31_2 123.8 . . ?
C30_2 C31_2 C32_2 112.3 . . ?
C32_2 C31_2 H31_2 123.8 . . ?
C33_2 C32_2 C31_2 129.8 . . ?
C33_2 C32_2 N4_2 125.3 . . ?
N4_2 C32_2 C31_2 104.9 . . ?
C32_2 C33_2 C11_2 116.4 . . ?
C32_2 C33_2 C34_2 126.3 . . ?
C34_2 C33_2 C11_2 117.2 . . ?
C33_2 C34_2 C35_2 124.6 . . ?
N5_2 C34_2 C33_2 128.4 . . ?
N5_2 C34_2 C35_2 107.0 . . ?
C34_2 C35_2 H35_2 126.1 . . ?
C36_2 C35_2 C34_2 107.8 . . ?
C36_2 C35_2 H35_2 126.1 . . ?
C35_2 C36_2 H36_2 124.7 . . ?
C35_2 C36_2 C37_2 110.6 . . ?
C37_2 C36_2 H36_2 124.7 . . ?
C38_2 C37_2 C36_2 130.4 . . ?
C38_2 C37_2 N5_2 124.2 . . ?
N5_2 C37_2 C36_2 105.2 . . ?
C37_2 C38_2 C17_2 116.5 . . ?
C37_2 C38_2 C39_2 127.7 . . ?
C39_2 C38_2 C17_2 115.8 . . ?
C38_2 C39_2 C40_2 127.9 . . ?
N6_2 C39_2 C38_2 125.3 . . ?
N6_2 C39_2 C40_2 106.7 . . ?
C39_2 C40_2 H40_2 124.4 . . ?
C41_2 C40_2 C39_2 111.1 . . ?
C41_2 C40_2 H40_2 124.4 . . ?
C40_2 C41_2 H41_2 127.1 . . ?
C40_2 C41_2 C42_2 105.8 . . ?
C42_2 C41_2 H41_2 127.1 . . ?
C41_2 C42_2 C23_2 126.7 . . ?
N6_2 C42_2 C23_2 123.4 . . ?
N6_2 C42_2 C41_2 109.9 . . ?
C27_2 N3_2 C24_2 108.2 . . ?
C29_2 N4_2 C32_2 108.6 . . ?
C34_2 N5_2 C37_2 109.3 . . ?
C42_2 N6_2 C39_2 106.4 . . ?
C1_3 N1_3 Pt03 121.2 . . ?
C1_3 N1_3 C5_3 120.0 . . ?
C5_3 N1_3 Pt03 118.3 . . ?
N1_3 C1_3 H1_3 120.0 . . ?
C2_3 C1_3 N1_3 120.0 . . ?
C2_3 C1_3 H1_3 120.0 . . ?
C1_3 C2_3 H2_3 120.0 . . ?
C1_3 C2_3 C3_3 120.0 . . ?
C3_3 C2_3 H2_3 120.0 . . ?
C2_3 C3_3 C23_3 120.7 . . ?
C4_3 C3_3 C2_3 120.0 . . ?
C4_3 C3_3 C23_3 119.2 . . ?
C3_3 C4_3 H4_3 120.0 . . ?
C3_3 C4_3 C5_3 120.0 . . ?
C5_3 C4_3 H4_3 120.0 . . ?
N1_3 C5_3 H5_3 120.0 . . ?
C4_3 C5_3 N1_3 120.0 . . ?
C4_3 C5_3 H5_3 120.0 . . ?
C6_3 N2_3 Pt05 115.0 . . ?
C6_3 N2_3 C10_3 120.0 . . ?
C10_3 N2_3 Pt05 122.3 . . ?
N2_3 C6_3 H6_3 120.0 . . ?
N2_3 C6_3 C7_3 120.0 . . ?
C7_3 C6_3 H6_3 120.0 . . ?
C6_3 C7_3 H7_3 120.0 . . ?
C8_3 C7_3 C6_3 120.0 . . ?
C8_3 C7_3 H7_3 120.0 . . ?
C7_3 C8_3 C9_3 120.0 . . ?
C7_3 C8_3 C28_3 119.2 . . ?
C9_3 C8_3 C28_3 120.8 . . ?
C8_3 C9_3 H9_3 120.0 . . ?
C10_3 C9_3 C8_3 120.0 . . ?
C10_3 C9_3 H9_3 120.0 . . ?
N2_3 C10_3 H10_3 120.0 . . ?
C9_3 C10_3 N2_3 120.0 . . ?
C9_3 C10_3 H10_3 120.0 . . ?
C12_3 C11_3 C16_3 120.0 . . ?
C12_3 C11_3 C33_3 122.6 . . ?
C16_3 C11_3 C33_3 117.3 . . ?
C11_3 C12_3 H12_3 120.0 . . ?
C11_3 C12_3 C13_3 120.0 . . ?
C13_3 C12_3 H12_3 120.0 . . ?
C12_3 C13_3 H13_3 120.0 . . ?
C14_3 C13_3 C12_3 120.0 . . ?
C14_3 C13_3 H13_3 120.0 . . ?
C13_3 C14_3 H14_3 120.0 . . ?
C13_3 C14_3 C15_3 120.0 . . ?
C15_3 C14_3 H14_3 120.0 . . ?
C14_3 C15_3 H15_3 120.0 . . ?
C16_3 C15_3 C14_3 120.0 . . ?
C16_3 C15_3 H15_3 120.0 . . ?
C11_3 C16_3 H16_3 120.0 . . ?
C15_3 C16_3 C11_3 120.0 . . ?
C15_3 C16_3 H16_3 120.0 . . ?
C18_3 C17_3 C22_3 120.0 . . ?
C18_3 C17_3 C38_3 119.5 . . ?
C22_3 C17_3 C38_3 120.5 . . ?
C17_3 C18_3 H18_3 120.0 . . ?
C19_3 C18_3 C17_3 120.0 . . ?
C19_3 C18_3 H18_3 120.0 . . ?
C18_3 C19_3 H19_3 120.0 . . ?
C20_3 C19_3 C18_3 120.0 . . ?
C20_3 C19_3 H19_3 120.0 . . ?
C19_3 C20_3 H20_3 120.0 . . ?
C19_3 C20_3 C21_3 120.0 . . ?
C21_3 C20_3 H20_3 120.0 . . ?
C20_3 C21_3 H21_3 120.0 . . ?
C20_3 C21_3 C22_3 120.0 . . ?
C22_3 C21_3 H21_3 120.0 . . ?
C17_3 C22_3 H22_3 120.0 . . ?
C21_3 C22_3 C17_3 120.0 . . ?
C21_3 C22_3 H22_3 120.0 . . ?
C24_3 C23_3 C3_3 116.0 . . ?
C24_3 C23_3 C42_3 127.3 . . ?
C42_3 C23_3 C3_3 116.7 . . ?
C23_3 C24_3 C25_3 126.5 . . ?
N3_3 C24_3 C23_3 125.2 . . ?
N3_3 C24_3 C25_3 108.3 . . ?
C24_3 C25_3 H25_3 125.8 . . ?
C26_3 C25_3 C24_3 108.5 . . ?
C26_3 C25_3 H25_3 125.8 . . ?
C25_3 C26_3 H26_3 127.1 . . ?
C25_3 C26_3 C27_3 105.9 . . ?
C27_3 C26_3 H26_3 127.1 . . ?
C28_3 C27_3 C26_3 123.3 . . ?
N3_3 C27_3 C26_3 109.2 . . ?
N3_3 C27_3 C28_3 127.5 . . ?
C27_3 C28_3 C8_3 117.4 . . ?
C27_3 C28_3 C29_3 125.5 . . ?
C29_3 C28_3 C8_3 116.7 . . ?
C28_3 C29_3 C30_3 125.7 . . ?
N4_3 C29_3 C28_3 124.5 . . ?
N4_3 C29_3 C30_3 109.7 . . ?
C29_3 C30_3 H30_3 128.0 . . ?
C31_3 C30_3 C29_3 104.1 . . ?
C31_3 C30_3 H30_3 128.0 . . ?
C30_3 C31_3 H31_3 123.3 . . ?
C30_3 C31_3 C32_3 113.4 . . ?
C32_3 C31_3 H31_3 123.3 . . ?
C33_3 C32_3 C31_3 131.0 . . ?
C33_3 C32_3 N4_3 124.8 . . ?
N4_3 C32_3 C31_3 104.1 . . ?
C32_3 C33_3 C11_3 116.1 . . ?
C32_3 C33_3 C34_3 126.9 . . ?
C34_3 C33_3 C11_3 116.6 . . ?
C33_3 C34_3 C35_3 125.1 . . ?
N5_3 C34_3 C33_3 126.9 . . ?
N5_3 C34_3 C35_3 106.6 . . ?
C34_3 C35_3 H35_3 126.1 . . ?
C36_3 C35_3 C34_3 107.7 . . ?
C36_3 C35_3 H35_3 126.1 . . ?
C35_3 C36_3 H36_3 124.8 . . ?
C35_3 C36_3 C37_3 110.4 . . ?
C37_3 C36_3 H36_3 124.8 . . ?
C38_3 C37_3 C36_3 129.2 . . ?
C38_3 C37_3 N5_3 125.7 . . ?
N5_3 C37_3 C36_3 104.9 . . ?
C37_3 C38_3 C17_3 115.1 . . ?
C37_3 C38_3 C39_3 127.4 . . ?
C39_3 C38_3 C17_3 117.5 . . ?
C38_3 C39_3 C40_3 127.6 . . ?
N6_3 C39_3 C38_3 124.9 . . ?
N6_3 C39_3 C40_3 107.2 . . ?
C39_3 C40_3 H40_3 124.4 . . ?
C41_3 C40_3 C39_3 111.1 . . ?
C41_3 C40_3 H40_3 124.4 . . ?
C40_3 C41_3 H41_3 126.9 . . ?
C40_3 C41_3 C42_3 106.2 . . ?
C42_3 C41_3 H41_3 126.9 . . ?
C41_3 C42_3 C23_3 127.3 . . ?
N6_3 C42_3 C23_3 123.2 . . ?
N6_3 C42_3 C41_3 109.5 . . ?
C27_3 N3_3 C24_3 108.2 . . ?
C29_3 N4_3 C32_3 108.6 . . ?
C34_3 N5_3 C37_3 109.4 . . ?
C42_3 N6_3 C39_3 105.8 . . ?
C1_4 N1_4 Pt7 117.8 . . ?
C1_4 N1_4 C5_4 120.0 . . ?
C5_4 N1_4 Pt7 122.1 . . ?
N1_4 C1_4 H1_4 120.0 . . ?
C2_4 C1_4 N1_4 120.0 . . ?
C2_4 C1_4 H1_4 120.0 . . ?
C1_4 C2_4 H2_4 120.0 . . ?
C3_4 C2_4 C1_4 120.0 . . ?
C3_4 C2_4 H2_4 120.0 . . ?
C2_4 C3_4 C23_4 121.3 . . ?
C4_4 C3_4 C2_4 120.0 . . ?
C4_4 C3_4 C23_4 118.7 . . ?
C3_4 C4_4 H4_4 120.0 . . ?
C3_4 C4_4 C5_4 120.0 . . ?
C5_4 C4_4 H4_4 120.0 . . ?
N1_4 C5_4 H5_4 120.0 . . ?
C4_4 C5_4 N1_4 120.0 . . ?
C4_4 C5_4 H5_4 120.0 . . ?
C6_4 N2_4 Pt06 122.5 . . ?
C6_4 N2_4 C10_4 120.0 . . ?
C10_4 N2_4 Pt06 115.9 . . ?
N2_4 C6_4 H6_4 120.0 . . ?
C7_4 C6_4 N2_4 120.0 . . ?
C7_4 C6_4 H6_4 120.0 . . ?
C6_4 C7_4 H7_4 120.0 . . ?
C8_4 C7_4 C6_4 120.0 . . ?
C8_4 C7_4 H7_4 120.0 . . ?
C7_4 C8_4 C9_4 120.0 . . ?
C7_4 C8_4 C28_4 119.9 . . ?
C9_4 C8_4 C28_4 119.9 . . ?
C8_4 C9_4 H9_4 120.0 . . ?
C8_4 C9_4 C10_4 120.0 . . ?
C10_4 C9_4 H9_4 120.0 . . ?
N2_4 C10_4 H10_4 120.0 . . ?
C9_4 C10_4 N2_4 120.0 . . ?
C9_4 C10_4 H10_4 120.0 . . ?
C12_4 C11_4 C16_4 120.0 . . ?
C12_4 C11_4 C33_4 122.9 . . ?
C16_4 C11_4 C33_4 117.1 . . ?
C11_4 C12_4 H12_4 120.0 . . ?
C13_4 C12_4 C11_4 120.0 . . ?
C13_4 C12_4 H12_4 120.0 . . ?
C12_4 C13_4 H13_4 120.0 . . ?
C14_4 C13_4 C12_4 120.0 . . ?
C14_4 C13_4 H13_4 120.0 . . ?
C13_4 C14_4 H14_4 120.0 . . ?
C13_4 C14_4 C15_4 120.0 . . ?
C15_4 C14_4 H14_4 120.0 . . ?
C14_4 C15_4 H15_4 120.0 . . ?
C16_4 C15_4 C14_4 120.0 . . ?
C16_4 C15_4 H15_4 120.0 . . ?
C11_4 C16_4 H16_4 120.0 . . ?
C15_4 C16_4 C11_4 120.0 . . ?
C15_4 C16_4 H16_4 120.0 . . ?
C18_4 C17_4 C22_4 120.0 . . ?
C18_4 C17_4 C38_4 118.6 . . ?
C22_4 C17_4 C38_4 121.3 . . ?
C17_4 C18_4 H18_4 120.0 . . ?
C17_4 C18_4 C19_4 120.0 . . ?
C19_4 C18_4 H18_4 120.0 . . ?
C18_4 C19_4 H19_4 120.0 . . ?
C20_4 C19_4 C18_4 120.0 . . ?
C20_4 C19_4 H19_4 120.0 . . ?
C19_4 C20_4 H20_4 120.0 . . ?
C19_4 C20_4 C21_4 120.0 . . ?
C21_4 C20_4 H20_4 120.0 . . ?
C20_4 C21_4 H21_4 120.0 . . ?
C22_4 C21_4 C20_4 120.0 . . ?
C22_4 C21_4 H21_4 120.0 . . ?
C17_4 C22_4 H22_4 120.0 . . ?
C21_4 C22_4 C17_4 120.0 . . ?
C21_4 C22_4 H22_4 120.0 . . ?
C24_4 C23_4 C3_4 116.4 . . ?
C24_4 C23_4 C42_4 127.5 . . ?
C42_4 C23_4 C3_4 115.6 . . ?
C23_4 C24_4 C25_4 126.9 . . ?
N3_4 C24_4 C23_4 124.9 . . ?
N3_4 C24_4 C25_4 108.0 . . ?
C24_4 C25_4 H25_4 125.7 . . ?
C26_4 C25_4 C24_4 108.6 . . ?
C26_4 C25_4 H25_4 125.7 . . ?
C25_4 C26_4 H26_4 127.1 . . ?
C25_4 C26_4 C27_4 105.9 . . ?
C27_4 C26_4 H26_4 127.1 . . ?
C28_4 C27_4 C26_4 124.1 . . ?
N3_4 C27_4 C26_4 109.0 . . ?
N3_4 C27_4 C28_4 126.9 . . ?
C27_4 C28_4 C8_4 117.0 . . ?
C27_4 C28_4 C29_4 126.0 . . ?
C29_4 C28_4 C8_4 116.9 . . ?
C28_4 C29_4 C30_4 125.7 . . ?
N4_4 C29_4 C28_4 125.0 . . ?
N4_4 C29_4 C30_4 109.2 . . ?
C29_4 C30_4 H30_4 127.6 . . ?
C31_4 C30_4 C29_4 104.8 . . ?
C31_4 C30_4 H30_4 127.6 . . ?
C30_4 C31_4 H31_4 123.6 . . ?
C30_4 C31_4 C32_4 112.7 . . ?
C32_4 C31_4 H31_4 123.6 . . ?
C33_4 C32_4 C31_4 129.8 . . ?
C33_4 C32_4 N4_4 125.6 . . ?
N4_4 C32_4 C31_4 104.6 . . ?
C32_4 C33_4 C11_4 115.8 . . ?
C32_4 C33_4 C34_4 126.5 . . ?
C34_4 C33_4 C11_4 117.8 . . ?
C33_4 C34_4 C35_4 124.5 . . ?
N5_4 C34_4 C33_4 127.8 . . ?
N5_4 C34_4 C35_4 107.6 . . ?
C34_4 C35_4 H35_4 126.3 . . ?
C36_4 C35_4 C34_4 107.3 . . ?
C36_4 C35_4 H35_4 126.3 . . ?
C35_4 C36_4 H36_4 124.6 . . ?
C35_4 C36_4 C37_4 110.9 . . ?
C37_4 C36_4 H36_4 124.6 . . ?
C38_4 C37_4 C36_4 130.1 . . ?
C38_4 C37_4 N5_4 124.5 . . ?
N5_4 C37_4 C36_4 105.3 . . ?
C37_4 C38_4 C17_4 116.7 . . ?
C37_4 C38_4 C39_4 127.5 . . ?
C39_4 C38_4 C17_4 115.8 . . ?
C38_4 C39_4 C40_4 128.0 . . ?
N6_4 C39_4 C38_4 124.7 . . ?
N6_4 C39_4 C40_4 107.0 . . ?
C39_4 C40_4 H40_4 124.6 . . ?
C41_4 C40_4 C39_4 110.7 . . ?
C41_4 C40_4 H40_4 124.6 . . ?
C40_4 C41_4 H41_4 127.1 . . ?
C40_4 C41_4 C42_4 105.8 . . ?
C42_4 C41_4 H41_4 127.1 . . ?
C41_4 C42_4 C23_4 126.7 . . ?
N6_4 C42_4 C23_4 123.3 . . ?
N6_4 C42_4 C41_4 109.4 . . ?
C27_4 N3_4 C24_4 108.5 . . ?
C29_4 N4_4 C32_4 108.6 . . ?
C34_4 N5_4 C37_4 108.8 . . ?
C42_4 N6_4 C39_4 106.1 . . ?
C1_5 N1_5 Pt4 117.8 . . ?
C1_5 N1_5 Pt4A 123.6 . . ?
C1_5 N1_5 C5_5 120.0 . . ?
C5_5 N1_5 Pt4 118.2 . . ?
C5_5 N1_5 Pt4A 116.1 . . ?
N1_5 C1_5 H1_5 120.0 . . ?
N1_5 C1_5 C2_5 120.0 . . ?
C2_5 C1_5 H1_5 120.0 . . ?
C1_5 C2_5 H2_5 120.0 . . ?
C1_5 C2_5 C3_5 120.0 . . ?
C3_5 C2_5 H2_5 120.0 . . ?
C2_5 C3_5 C23_5 120.7 . . ?
C4_5 C3_5 C2_5 120.0 . . ?
C4_5 C3_5 C23_5 119.2 . . ?
C3_5 C4_5 H4_5 120.0 . . ?
C3_5 C4_5 C5_5 120.0 . . ?
C5_5 C4_5 H4_5 120.0 . . ?
N1_5 C5_5 H5_5 120.0 . . ?
C4_5 C5_5 N1_5 120.0 . . ?
C4_5 C5_5 H5_5 120.0 . . ?
C6_5 N2_5 Pt01 119.8 . . ?
C6_5 N2_5 C10_5 120.0 . . ?
C10_5 N2_5 Pt01 119.2 . . ?
N2_5 C6_5 H6_5 120.0 . . ?
C7_5 C6_5 N2_5 120.0 . . ?
C7_5 C6_5 H6_5 120.0 . . ?
C6_5 C7_5 H7_5 120.0 . . ?
C6_5 C7_5 C8_5 120.0 . . ?
C8_5 C7_5 H7_5 120.0 . . ?
C7_5 C8_5 C28_5 120.9 . . ?
C9_5 C8_5 C7_5 120.0 . . ?
C9_5 C8_5 C28_5 119.0 . . ?
C8_5 C9_5 H9_5 120.0 . . ?
C8_5 C9_5 C10_5 120.0 . . ?
C10_5 C9_5 H9_5 120.0 . . ?
N2_5 C10_5 H10_5 120.0 . . ?
C9_5 C10_5 N2_5 120.0 . . ?
C9_5 C10_5 H10_5 120.0 . . ?
C12_5 C11_5 C16_5 120.0 . . ?
C12_5 C11_5 C33_5 122.5 . . ?
C16_5 C11_5 C33_5 117.4 . . ?
C11_5 C12_5 H12_5 120.0 . . ?
C13_5 C12_5 C11_5 120.0 . . ?
C13_5 C12_5 H12_5 120.0 . . ?
C12_5 C13_5 H13_5 120.0 . . ?
C12_5 C13_5 C14_5 120.0 . . ?
C14_5 C13_5 H13_5 120.0 . . ?
C13_5 C14_5 H14_5 120.0 . . ?
C13_5 C14_5 C15_5 120.0 . . ?
C15_5 C14_5 H14_5 120.0 . . ?
C14_5 C15_5 H15_5 120.0 . . ?
C16_5 C15_5 C14_5 120.0 . . ?
C16_5 C15_5 H15_5 120.0 . . ?
C11_5 C16_5 H16_5 120.0 . . ?
C15_5 C16_5 C11_5 120.0 . . ?
C15_5 C16_5 H16_5 120.0 . . ?
C18_5 C17_5 C22_5 120.0 . . ?
C18_5 C17_5 C38_5 119.2 . . ?
C22_5 C17_5 C38_5 120.7 . . ?
C17_5 C18_5 H18_5 120.0 . . ?
C19_5 C18_5 C17_5 120.0 . . ?
C19_5 C18_5 H18_5 120.0 . . ?
C18_5 C19_5 H19_5 120.0 . . ?
C18_5 C19_5 C20_5 120.0 . . ?
C20_5 C19_5 H19_5 120.0 . . ?
C19_5 C20_5 H20_5 120.0 . . ?
C21_5 C20_5 C19_5 120.0 . . ?
C21_5 C20_5 H20_5 120.0 . . ?
C20_5 C21_5 H21_5 120.0 . . ?
C20_5 C21_5 C22_5 120.0 . . ?
C22_5 C21_5 H21_5 120.0 . . ?
C17_5 C22_5 H22_5 120.0 . . ?
C21_5 C22_5 C17_5 120.0 . . ?
C21_5 C22_5 H22_5 120.0 . . ?
C24_5 C23_5 C3_5 115.6 . . ?
C24_5 C23_5 C42_5 127.7 . . ?
C42_5 C23_5 C3_5 116.6 . . ?
C23_5 C24_5 C25_5 127.1 . . ?
N3_5 C24_5 C23_5 124.6 . . ?
N3_5 C24_5 C25_5 108.2 . . ?
C24_5 C25_5 H25_5 125.8 . . ?
C26_5 C25_5 C24_5 108.3 . . ?
C26_5 C25_5 H25_5 125.8 . . ?
C25_5 C26_5 H26_5 127.0 . . ?
C25_5 C26_5 C27_5 106.0 . . ?
C27_5 C26_5 H26_5 127.0 . . ?
C28_5 C27_5 C26_5 124.1 . . ?
N3_5 C27_5 C26_5 108.9 . . ?
N3_5 C27_5 C28_5 127.1 . . ?
C27_5 C28_5 C8_5 117.7 . . ?
C27_5 C28_5 C29_5 125.7 . . ?
C29_5 C28_5 C8_5 116.6 . . ?
C28_5 C29_5 C30_5 124.6 . . ?
N4_5 C29_5 C28_5 125.5 . . ?
N4_5 C29_5 C30_5 109.8 . . ?
C29_5 C30_5 H30_5 127.9 . . ?
C31_5 C30_5 C29_5 104.2 . . ?
C31_5 C30_5 H30_5 127.9 . . ?
C30_5 C31_5 H31_5 123.5 . . ?
C30_5 C31_5 C32_5 113.0 . . ?
C32_5 C31_5 H31_5 123.5 . . ?
C33_5 C32_5 C31_5 129.7 . . ?
C33_5 C32_5 N4_5 125.6 . . ?
N4_5 C32_5 C31_5 104.6 . . ?
C32_5 C33_5 C11_5 115.8 . . ?
C32_5 C33_5 C34_5 125.4 . . ?
C34_5 C33_5 C11_5 118.7 . . ?
C33_5 C34_5 C35_5 126.1 . . ?
N5_5 C34_5 C33_5 127.1 . . ?
N5_5 C34_5 C35_5 106.9 . . ?
C34_5 C35_5 H35_5 125.8 . . ?
C36_5 C35_5 C34_5 108.4 . . ?
C36_5 C35_5 H35_5 125.8 . . ?
C35_5 C36_5 H36_5 125.0 . . ?
C35_5 C36_5 C37_5 109.9 . . ?
C37_5 C36_5 H36_5 125.0 . . ?
C38_5 C37_5 C36_5 127.8 . . ?
C38_5 C37_5 N5_5 126.0 . . ?
N5_5 C37_5 C36_5 105.6 . . ?
C37_5 C38_5 C17_5 114.7 . . ?
C37_5 C38_5 C39_5 127.9 . . ?
C39_5 C38_5 C17_5 117.4 . . ?
C38_5 C39_5 C40_5 128.7 . . ?
N6_5 C39_5 C38_5 124.0 . . ?
N6_5 C39_5 C40_5 107.0 . . ?
C39_5 C40_5 H40_5 124.5 . . ?
C41_5 C40_5 C39_5 111.0 . . ?
C41_5 C40_5 H40_5 124.5 . . ?
C40_5 C41_5 H41_5 127.1 . . ?
C40_5 C41_5 C42_5 105.9 . . ?
C42_5 C41_5 H41_5 127.1 . . ?
C23_5 C42_5 C41_5 126.3 . . ?
N6_5 C42_5 C23_5 123.8 . . ?
N6_5 C42_5 C41_5 109.9 . . ?
C27_5 N3_5 C24_5 108.4 . . ?
C29_5 N4_5 C32_5 107.9 . . ?
C34_5 N5_5 C37_5 109.1 . . ?
C42_5 N6_5 C39_5 105.9 . . ?
C2_6 C1_6 Pt4 164.1 . . ?
O1_6 C1_6 Pt4 45.0 . . ?
O1_6 C1_6 C2_6 119.2 . . ?
O1_6 C1_6 O2_6 123.0 . . ?
O2_6 C1_6 Pt4 78.5 . . ?
O2_6 C1_6 C2_6 117.0 . . ?
C6_6 N1_6 C2_6 120.0 . . ?
N1_6 C2_6 C1_6 118.0 . . ?
C3_6 C2_6 C1_6 122.0 . . ?
C3_6 C2_6 N1_6 120.0 . . ?
C2_6 C3_6 H3_6 120.0 . . ?
C4_6 C3_6 C2_6 120.0 . . ?
C4_6 C3_6 H3_6 120.0 . . ?
C3_6 C4_6 C5_6 120.0 . . ?
C3_6 C4_6 C8_6 120.3 . . ?
C5_6 C4_6 C8_6 119.7 . . ?
C4_6 C5_6 H5_6 120.0 . . ?
C6_6 C5_6 C4_6 120.0 . . ?
C6_6 C5_6 H5_6 120.0 . . ?
N1_6 C6_6 C7_6 117.7 . . ?
C5_6 C6_6 N1_6 120.0 . . ?
C5_6 C6_6 C7_6 122.3 . . ?
O3_6 C7_6 C6_6 119.2 . . ?
O3_6 C7_6 O4_6 122.3 . . ?
O4_6 C7_6 C6_6 116.5 . . ?
C9_6 C8_6 C4_6 119.5 . . ?
C9_6 C8_6 C12_6 120.0 . . ?
C12_6 C8_6 C4_6 120.5 . . ?
C8_6 C9_6 H9_6 120.0 . . ?
C8_6 C9_6 C10_6 120.0 . . ?
C10_6 C9_6 H9_6 120.0 . . ?
C9_6 C10_6 C14_6 119.3 . . ?
N2_6 C10_6 C9_6 120.0 . . ?
N2_6 C10_6 C14_6 120.7 . . ?
C10_6 N2_6 C11_6 120.0 . . ?
N2_6 C11_6 C12_6 120.0 . . ?
N2_6 C11_6 C13_6 119.8 . . ?
C12_6 C11_6 C13_6 120.2 . . ?
C8_6 C12_6 H12_6 120.0 . . ?
C11_6 C12_6 C8_6 120.0 . . ?
C11_6 C12_6 H12_6 120.0 . . ?
O7_6 C13_6 C11_6 119.4 . . ?
O7_6 C13_6 O8_6 122.7 . . ?
O8_6 C13_6 C11_6 117.9 . . ?
O5_6 C14_6 C10_6 115.5 . . ?
O6_6 C14_6 C10_6 123.1 . . ?
O6_6 C14_6 O5_6 121.1 . . ?
C1_6 O1_6 Pt4 104.8 . . ?
C1_6 O1_6 Pt4A 109.8 . . ?
C1_6 O2_6 Pt4 71.2 . . ?
C7_6 O3_6 Pt02 111.0 . . ?
C14_6 O6_6 Pt01 117.8 . . ?
C13_6 O7_6 Pt08 109.8 . . ?
H1A_8 C1_8 H1B_8 108.1 . . ?
C2_8 C1_8 H1A_8 109.5 . . ?
C2_8 C1_8 H1B_8 109.5 . . ?
C2_8 C1_8 P1_8 110.5 . . ?
P1_8 C1_8 H1A_8 109.5 . . ?
P1_8 C1_8 H1B_8 109.5 . . ?
C1_8 C2_8 H2A_8 109.5 . . ?
C1_8 C2_8 H2B_8 109.5 . . ?
C1_8 C2_8 H2C_8 109.5 . . ?
H2A_8 C2_8 H2B_8 109.5 . . ?
H2A_8 C2_8 H2C_8 109.5 . . ?
H2B_8 C2_8 H2C_8 109.5 . . ?
H3A_8 C3_8 H3B_8 107.8 . . ?
C4_8 C3_8 H3A_8 109.0 . . ?
C4_8 C3_8 H3B_8 109.0 . . ?
C4_8 C3_8 P1_8 113.0 . . ?
P1_8 C3_8 H3A_8 109.0 . . ?
P1_8 C3_8 H3B_8 109.0 . . ?
C3_8 C4_8 H4A_8 109.5 . . ?
C3_8 C4_8 H4B_8 109.5 . . ?
C3_8 C4_8 H4C_8 109.5 . . ?
H4A_8 C4_8 H4B_8 109.5 . . ?
H4A_8 C4_8 H4C_8 109.5 . . ?
H4B_8 C4_8 H4C_8 109.5 . . ?
H5A_8 C5_8 H5B_8 108.4 . . ?
C6_8 C5_8 H5A_8 110.0 . . ?
C6_8 C5_8 H5B_8 110.0 . . ?
C6_8 C5_8 P1_8 108.5 . . ?
P1_8 C5_8 H5A_8 110.0 . . ?
P1_8 C5_8 H5B_8 110.0 . . ?
C5_8 C6_8 H6A_8 109.5 . . ?
C5_8 C6_8 H6B_8 109.5 . . ?
C5_8 C6_8 H6C_8 109.5 . . ?
H6A_8 C6_8 H6B_8 109.5 . . ?
H6A_8 C6_8 H6C_8 109.5 . . ?
H6B_8 C6_8 H6C_8 109.5 . . ?
C1_8 P1_8 Pt02 110.4 . . ?
C1_8 P1_8 C3_8 103.3 . . ?
C1_8 P1_8 C5_8 103.2 . . ?
C3_8 P1_8 Pt02 112.7 . . ?
C5_8 P1_8 Pt02 122.0 . . ?
C5_8 P1_8 C3_8 103.3 . . ?
O1_9 C1_9 C2_9 118.6 . . ?
O1_9 C1_9 O2_9 123.0 . . ?
O2_9 C1_9 C2_9 117.5 . . ?
C2_9 N1_9 C6_9 120.0 . . ?
N1_9 C2_9 C1_9 118.5 . . ?
C3_9 C2_9 C1_9 121.5 . . ?
C3_9 C2_9 N1_9 120.0 . . ?
C2_9 C3_9 H3_9 120.0 . . ?
C2_9 C3_9 C4_9 120.0 . . ?
C4_9 C3_9 H3_9 120.0 . . ?
C3_9 C4_9 C5_9 120.0 . . ?
C3_9 C4_9 C8_9 119.6 . . ?
C5_9 C4_9 C8_9 120.4 . . ?
C4_9 C5_9 H5_9 120.0 . . ?
C6_9 C5_9 C4_9 120.0 . . ?
C6_9 C5_9 H5_9 120.0 . . ?
N1_9 C6_9 C7_9 117.0 . . ?
C5_9 C6_9 N1_9 120.0 . . ?
C5_9 C6_9 C7_9 123.0 . . ?
O3_9 C7_9 C6_9 119.6 . . ?
O3_9 C7_9 O4_9 122.2 . . ?
O4_9 C7_9 C6_9 116.8 . . ?
C9_9 C8_9 C4_9 119.4 . . ?
C9_9 C8_9 C12_9 120.0 . . ?
C12_9 C8_9 C4_9 120.6 . . ?
C8_9 C9_9 H9_9 120.0 . . ?
C10_9 C9_9 C8_9 120.0 . . ?
C10_9 C9_9 H9_9 120.0 . . ?
C9_9 C10_9 N2_9 120.0 . . ?
C9_9 C10_9 C14_9 120.1 . . ?
N2_9 C10_9 C14_9 119.9 . . ?
C10_9 N2_9 C11_9 120.0 . . ?
N2_9 C11_9 C13_9 119.2 . . ?
C12_9 C11_9 N2_9 120.0 . . ?
C12_9 C11_9 C13_9 120.8 . . ?
C8_9 C12_9 H12_9 120.0 . . ?
C11_9 C12_9 C8_9 120.0 . . ?
C11_9 C12_9 H12_9 120.0 . . ?
O7_9 C13_9 C11_9 118.3 . . ?
O8_9 C13_9 C11_9 118.2 . . ?
O8_9 C13_9 O7_9 123.0 . . ?
O5_9 C14_9 C10_9 117.5 . . ?
O5_9 C14_9 O6_9 122.7 . . ?
O6_9 C14_9 C10_9 117.8 . . ?
C1_9 O1_9 Pt06 106.4 . . ?
C14_9 O6_9 Pt7 114.0 . . ?
C13_9 O8_9 Pt7A 110.5 . . ?
H1A_13 C1_13 H1B_13 108.2 . . ?
C2_13 C1_13 H1A_13 109.7 . . ?
C2_13 C1_13 H1B_13 109.7 . . ?
C2_13 C1_13 P1_13 109.7 . . ?
P1_13 C1_13 H1A_13 109.7 . . ?
P1_13 C1_13 H1B_13 109.7 . . ?
C1_13 C2_13 H2A_13 109.5 . . ?
C1_13 C2_13 H2B_13 109.5 . . ?
C1_13 C2_13 H2C_13 109.5 . . ?
H2A_13 C2_13 H2B_13 109.5 . . ?
H2A_13 C2_13 H2C_13 109.5 . . ?
H2B_13 C2_13 H2C_13 109.5 . . ?
H3A_13 C3_13 H3B_13 108.4 . . ?
C4_13 C3_13 H3A_13 110.0 . . ?
C4_13 C3_13 H3B_13 110.0 . . ?
C4_13 C3_13 P1_13 108.6 . . ?
P1_13 C3_13 H3A_13 110.0 . . ?
P1_13 C3_13 H3B_13 110.0 . . ?
C3_13 C4_13 H4A_13 109.5 . . ?
C3_13 C4_13 H4B_13 109.5 . . ?
C3_13 C4_13 H4C_13 109.5 . . ?
H4A_13 C4_13 H4B_13 109.5 . . ?
H4A_13 C4_13 H4C_13 109.5 . . ?
H4B_13 C4_13 H4C_13 109.5 . . ?
H5A_13 C5_13 H5B_13 107.7 . . ?
C6_13 C5_13 H5A_13 108.8 . . ?
C6_13 C5_13 H5B_13 108.8 . . ?
C6_13 C5_13 P1_13 113.8 . . ?
P1_13 C5_13 H5A_13 108.8 . . ?
P1_13 C5_13 H5B_13 108.8 . . ?
C5_13 C6_13 H6A_13 109.5 . . ?
C5_13 C6_13 H6B_13 109.5 . . ?
C5_13 C6_13 H6C_13 109.5 . . ?
H6A_13 C6_13 H6B_13 109.5 . . ?
H6A_13 C6_13 H6C_13 109.5 . . ?
H6B_13 C6_13 H6C_13 109.5 . . ?
C1_13 P1_13 Pt02 116.0 . . ?
C3_13 P1_13 Pt02 119.6 . . ?
C3_13 P1_13 C1_13 103.1 . . ?
C3_13 P1_13 C5_13 103.0 . . ?
C5_13 P1_13 Pt02 110.9 . . ?
C5_13 P1_13 C1_13 102.2 . . ?
H1A_14 C1_14 H1B_14 108.7 . . ?
C2_14 C1_14 H1A_14 110.6 . . ?
C2_14 C1_14 H1B_14 110.6 . . ?
C2_14 C1_14 P1_14 105.7 . . ?
P1_14 C1_14 H1A_14 110.6 . . ?
P1_14 C1_14 H1B_14 110.6 . . ?
C1_14 C2_14 H2A_14 109.5 . . ?
C1_14 C2_14 H2B_14 109.5 . . ?
C1_14 C2_14 H2C_14 109.5 . . ?
H2A_14 C2_14 H2B_14 109.5 . . ?
H2A_14 C2_14 H2C_14 109.5 . . ?
H2B_14 C2_14 H2C_14 109.5 . . ?
H3A_14 C3_14 H3B_14 107.7 . . ?
C4_14 C3_14 H3A_14 108.9 . . ?
C4_14 C3_14 H3B_14 108.9 . . ?
C4_14 C3_14 P1_14 113.5 . . ?
P1_14 C3_14 H3A_14 108.9 . . ?
P1_14 C3_14 H3B_14 108.9 . . ?
C3_14 C4_14 H4A_14 109.5 . . ?
C3_14 C4_14 H4B_14 109.5 . . ?
C3_14 C4_14 H4C_14 109.5 . . ?
H4A_14 C4_14 H4B_14 109.5 . . ?
H4A_14 C4_14 H4C_14 109.5 . . ?
H4B_14 C4_14 H4C_14 109.5 . . ?
H5A_14 C5_14 H5B_14 108.0 . . ?
C6_14 C5_14 H5A_14 109.4 . . ?
C6_14 C5_14 H5B_14 109.4 . . ?
C6_14 C5_14 P1_14 111.3 . . ?
P1_14 C5_14 H5A_14 109.4 . . ?
P1_14 C5_14 H5B_14 109.4 . . ?
C5_14 C6_14 H6A_14 109.5 . . ?
C5_14 C6_14 H6B_14 109.5 . . ?
C5_14 C6_14 H6C_14 109.5 . . ?
H6A_14 C6_14 H6B_14 109.5 . . ?
H6A_14 C6_14 H6C_14 109.5 . . ?
H6B_14 C6_14 H6C_14 109.5 . . ?
C1_14 P1_14 Pt01 116.2 . . ?
C1_14 P1_14 C3_14 103.1 . . ?
C3_14 P1_14 Pt01 119.0 . . ?
C5_14 P1_14 Pt01 110.0 . . ?
C5_14 P1_14 C1_14 103.3 . . ?
C5_14 P1_14 C3_14 103.4 . . ?
H1A_15 C1_15 H1B_15 108.0 . . ?
C2_15 C1_15 H1A_15 109.4 . . ?
C2_15 C1_15 H1B_15 109.4 . . ?
C2_15 C1_15 P1_15 111.0 . . ?
P1_15 C1_15 H1A_15 109.4 . . ?
P1_15 C1_15 H1B_15 109.4 . . ?
C1_15 C2_15 H2A_15 109.5 . . ?
C1_15 C2_15 H2B_15 109.5 . . ?
C1_15 C2_15 H2C_15 109.5 . . ?
H2A_15 C2_15 H2B_15 109.5 . . ?
H2A_15 C2_15 H2C_15 109.5 . . ?
H2B_15 C2_15 H2C_15 109.5 . . ?
H3A_15 C3_15 H3B_15 107.7 . . ?
C4_15 C3_15 H3A_15 108.9 . . ?
C4_15 C3_15 H3B_15 108.9 . . ?
C4_15 C3_15 P1_15 113.6 . . ?
P1_15 C3_15 H3A_15 108.9 . . ?
P1_15 C3_15 H3B_15 108.9 . . ?
C3_15 C4_15 H4A_15 109.5 . . ?
C3_15 C4_15 H4B_15 109.5 . . ?
C3_15 C4_15 H4C_15 109.5 . . ?
H4A_15 C4_15 H4B_15 109.5 . . ?
H4A_15 C4_15 H4C_15 109.5 . . ?
H4B_15 C4_15 H4C_15 109.5 . . ?
H5A_15 C5_15 H5B_15 108.1 . . ?
C6_15 C5_15 H5A_15 109.5 . . ?
C6_15 C5_15 H5B_15 109.5 . . ?
C6_15 C5_15 P1_15 110.7 . . ?
P1_15 C5_15 H5A_15 109.5 . . ?
P1_15 C5_15 H5B_15 109.5 . . ?
C5_15 C6_15 H6A_15 109.5 . . ?
C5_15 C6_15 H6B_15 109.5 . . ?
C5_15 C6_15 H6C_15 109.5 . . ?
H6A_15 C6_15 H6B_15 109.5 . . ?
H6A_15 C6_15 H6C_15 109.5 . . ?
H6B_15 C6_15 H6C_15 109.5 . . ?
C1_15 P1_15 Pt01 116.5 . . ?
C3_15 P1_15 Pt01 108.2 . . ?
C3_15 P1_15 C1_15 103.3 . . ?
C3_15 P1_15 C5_15 104.0 . . ?
C5_15 P1_15 Pt01 119.6 . . ?
C5_15 P1_15 C1_15 103.4 . . ?
H1A_16 C1_16 H1B_16 107.1 . . ?
C2_16 C1_16 H1A_16 107.7 . . ?
C2_16 C1_16 H1B_16 107.7 . . ?
C2_16 C1_16 P1_16 118.5 . . ?
P1_16 C1_16 H1A_16 107.7 . . ?
P1_16 C1_16 H1B_16 107.7 . . ?
C1_16 C2_16 H2A_16 109.5 . . ?
C1_16 C2_16 H2B_16 109.5 . . ?
C1_16 C2_16 H2C_16 109.5 . . ?
H2A_16 C2_16 H2B_16 109.5 . . ?
H2A_16 C2_16 H2C_16 109.5 . . ?
H2B_16 C2_16 H2C_16 109.5 . . ?
H3A_16 C3_16 H3B_16 108.2 . . ?
C4_16 C3_16 H3A_16 109.7 . . ?
C4_16 C3_16 H3B_16 109.7 . . ?
C4_16 C3_16 P1_16 110.0 . . ?
P1_16 C3_16 H3A_16 109.7 . . ?
P1_16 C3_16 H3B_16 109.7 . . ?
C3_16 C4_16 H4A_16 109.5 . . ?
C3_16 C4_16 H4B_16 109.5 . . ?
C3_16 C4_16 H4C_16 109.5 . . ?
H4A_16 C4_16 H4B_16 109.5 . . ?
H4A_16 C4_16 H4C_16 109.5 . . ?
H4B_16 C4_16 H4C_16 109.5 . . ?
H5A_16 C5_16 H5B_16 108.0 . . ?
C6_16 C5_16 H5A_16 109.3 . . ?
C6_16 C5_16 H5B_16 109.3 . . ?
C6_16 C5_16 P1_16 111.4 . . ?
P1_16 C5_16 H5A_16 109.3 . . ?
P1_16 C5_16 H5B_16 109.3 . . ?
C5_16 C6_16 H6A_16 109.5 . . ?
C5_16 C6_16 H6B_16 109.5 . . ?
C5_16 C6_16 H6C_16 109.5 . . ?
H6A_16 C6_16 H6B_16 109.5 . . ?
H6A_16 C6_16 H6C_16 109.5 . . ?
H6B_16 C6_16 H6C_16 109.5 . . ?
C1_16 P1_16 Pt05 113.9 . . ?
C1_16 P1_16 C3_16 101.7 . . ?
C1_16 P1_16 C5_16 102.3 . . ?
C3_16 P1_16 Pt05 118.4 . . ?
C5_16 P1_16 Pt05 116.6 . . ?
C5_16 P1_16 C3_16 101.6 . . ?
H1A_17 C1_17 H1B_17 108.2 . . ?
C2_17 C1_17 H1A_17 109.7 . . ?
C2_17 C1_17 H1B_17 109.7 . . ?
C2_17 C1_17 P1_17 109.8 . . ?
P1_17 C1_17 H1A_17 109.7 . . ?
P1_17 C1_17 H1B_17 109.7 . . ?
C1_17 C2_17 H2A_17 109.5 . . ?
C1_17 C2_17 H2B_17 109.5 . . ?
C1_17 C2_17 H2C_17 109.5 . . ?
H2A_17 C2_17 H2B_17 109.5 . . ?
H2A_17 C2_17 H2C_17 109.5 . . ?
H2B_17 C2_17 H2C_17 109.5 . . ?
H3A_17 C3_17 H3B_17 108.3 . . ?
C4_17 C3_17 H3A_17 109.9 . . ?
C4_17 C3_17 H3B_17 109.9 . . ?
C4_17 C3_17 P1_17 109.0 . . ?
P1_17 C3_17 H3A_17 109.9 . . ?
P1_17 C3_17 H3B_17 109.9 . . ?
C3_17 C4_17 H4A_17 109.5 . . ?
C3_17 C4_17 H4B_17 109.5 . . ?
C3_17 C4_17 H4C_17 109.5 . . ?
H4A_17 C4_17 H4B_17 109.5 . . ?
H4A_17 C4_17 H4C_17 109.5 . . ?
H4B_17 C4_17 H4C_17 109.5 . . ?
H5A_17 C5_17 H5B_17 107.8 . . ?
C6_17 C5_17 H5A_17 109.1 . . ?
C6_17 C5_17 H5B_17 109.1 . . ?
C6_17 C5_17 P1_17 112.6 . . ?
P1_17 C5_17 H5A_17 109.1 . . ?
P1_17 C5_17 H5B_17 109.1 . . ?
C5_17 C6_17 H6A_17 109.5 . . ?
C5_17 C6_17 H6B_17 109.5 . . ?
C5_17 C6_17 H6C_17 109.5 . . ?
H6A_17 C6_17 H6B_17 109.5 . . ?
H6A_17 C6_17 H6C_17 109.5 . . ?
H6B_17 C6_17 H6C_17 109.5 . . ?
C1_17 P1_17 Pt05 114.7 . . ?
C1_17 P1_17 C3_17 101.9 . . ?
C1_17 P1_17 C5_17 101.9 . . ?
C3_17 P1_17 Pt05 115.3 . . ?
C5_17 P1_17 Pt05 118.9 . . ?
C5_17 P1_17 C3_17 101.8 . . ?
H1A_18 C1_18 H1B_18 108.2 . . ?
C2_18 C1_18 H1A_18 109.8 . . ?
C2_18 C1_18 H1B_18 109.8 . . ?
C2_18 C1_18 P1_18 109.6 . . ?
P1_18 C1_18 H1A_18 109.8 . . ?
P1_18 C1_18 H1B_18 109.8 . . ?
C1_18 C2_18 H2A_18 109.5 . . ?
C1_18 C2_18 H2B_18 109.5 . . ?
C1_18 C2_18 H2C_18 109.5 . . ?
H2A_18 C2_18 H2B_18 109.5 . . ?
H2A_18 C2_18 H2C_18 109.5 . . ?
H2B_18 C2_18 H2C_18 109.5 . . ?
H3A_18 C3_18 H3B_18 107.9 . . ?
C4_18 C3_18 H3A_18 109.2 . . ?
C4_18 C3_18 H3B_18 109.2 . . ?
C4_18 C3_18 P1_18 112.2 . . ?
P1_18 C3_18 H3A_18 109.2 . . ?
P1_18 C3_18 H3B_18 109.2 . . ?
C3_18 C4_18 H4A_18 109.5 . . ?
C3_18 C4_18 H4B_18 109.5 . . ?
C3_18 C4_18 H4C_18 109.5 . . ?
H4A_18 C4_18 H4B_18 109.5 . . ?
H4A_18 C4_18 H4C_18 109.5 . . ?
H4B_18 C4_18 H4C_18 109.5 . . ?
H5A_18 C5_18 H5B_18 108.4 . . ?
C6_18 C5_18 H5A_18 110.0 . . ?
C6_18 C5_18 H5B_18 110.0 . . ?
C6_18 C5_18 P1_18 108.5 . . ?
P1_18 C5_18 H5A_18 110.0 . . ?
P1_18 C5_18 H5B_18 110.0 . . ?
C5_18 C6_18 H6A_18 109.5 . . ?
C5_18 C6_18 H6B_18 109.5 . . ?
C5_18 C6_18 H6C_18 109.5 . . ?
H6A_18 C6_18 H6B_18 109.5 . . ?
H6A_18 C6_18 H6C_18 109.5 . . ?
H6B_18 C6_18 H6C_18 109.5 . . ?
C1_18 P1_18 Pt03 116.4 . . ?
C3_18 P1_18 Pt03 109.6 . . ?
C3_18 P1_18 C1_18 103.3 . . ?
C3_18 P1_18 C5_18 103.3 . . ?
C5_18 P1_18 Pt03 119.7 . . ?
C5_18 P1_18 C1_18 102.7 . . ?
H1A_19 C1_19 H1B_19 108.2 . . ?
C2_19 C1_19 H1A_19 109.7 . . ?
C2_19 C1_19 H1B_19 109.7 . . ?
C2_19 C1_19 P1_19 110.0 . . ?
P1_19 C1_19 H1A_19 109.7 . . ?
P1_19 C1_19 H1B_19 109.7 . . ?
C1_19 C2_19 H2A_19 109.5 . . ?
C1_19 C2_19 H2B_19 109.5 . . ?
C1_19 C2_19 H2C_19 109.5 . . ?
H2A_19 C2_19 H2B_19 109.5 . . ?
H2A_19 C2_19 H2C_19 109.5 . . ?
H2B_19 C2_19 H2C_19 109.5 . . ?
H3A_19 C3_19 H3B_19 108.4 . . ?
C4_19 C3_19 H3A_19 110.0 . . ?
C4_19 C3_19 H3B_19 110.0 . . ?
C4_19 C3_19 P1_19 108.5 . . ?
P1_19 C3_19 H3A_19 110.0 . . ?
P1_19 C3_19 H3B_19 110.0 . . ?
C3_19 C4_19 H4A_19 109.5 . . ?
C3_19 C4_19 H4B_19 109.5 . . ?
C3_19 C4_19 H4C_19 109.5 . . ?
H4A_19 C4_19 H4B_19 109.5 . . ?
H4A_19 C4_19 H4C_19 109.5 . . ?
H4B_19 C4_19 H4C_19 109.5 . . ?
H5A_19 C5_19 H5B_19 109.0 . . ?
C6_19 C5_19 H5A_19 110.9 . . ?
C6_19 C5_19 H5B_19 110.9 . . ?
C6_19 C5_19 P1_19 104.1 . . ?
P1_19 C5_19 H5A_19 110.9 . . ?
P1_19 C5_19 H5B_19 110.9 . . ?
C5_19 C6_19 H6A_19 109.5 . . ?
C5_19 C6_19 H6B_19 109.5 . . ?
C5_19 C6_19 H6C_19 109.5 . . ?
H6A_19 C6_19 H6B_19 109.5 . . ?
H6A_19 C6_19 H6C_19 109.5 . . ?
H6B_19 C6_19 H6C_19 109.5 . . ?
C1_19 P1_19 Pt03 110.7 . . ?
C3_19 P1_19 Pt03 112.2 . . ?
C3_19 P1_19 C1_19 102.9 . . ?
C5_19 P1_19 Pt03 122.7 . . ?
C5_19 P1_19 C1_19 102.8 . . ?
C5_19 P1_19 C3_19 103.5 . . ?
H1A_20 C1_20 H1B_20 109.2 . . ?
C2_20 C1_20 H1A_20 111.3 . . ?
C2_20 C1_20 H1B_20 111.3 . . ?
C2_20 C1_20 P1_20 102.3 . . ?
P1_20 C1_20 H1A_20 111.3 . . ?
P1_20 C1_20 H1B_20 111.3 . . ?
C1_20 C2_20 H2A_20 109.5 . . ?
C1_20 C2_20 H2B_20 109.5 . . ?
C1_20 C2_20 H2C_20 109.5 . . ?
H2A_20 C2_20 H2B_20 109.5 . . ?
H2A_20 C2_20 H2C_20 109.5 . . ?
H2B_20 C2_20 H2C_20 109.5 . . ?
H3A_20 C3_20 H3B_20 107.7 . . ?
C4_20 C3_20 H3A_20 108.8 . . ?
C4_20 C3_20 H3B_20 108.8 . . ?
C4_20 C3_20 P1_20 113.6 . . ?
P1_20 C3_20 H3A_20 108.8 . . ?
P1_20 C3_20 H3B_20 108.8 . . ?
C3_20 C4_20 H4A_20 109.5 . . ?
C3_20 C4_20 H4B_20 109.5 . . ?
C3_20 C4_20 H4C_20 109.5 . . ?
H4A_20 C4_20 H4B_20 109.5 . . ?
H4A_20 C4_20 H4C_20 109.5 . . ?
H4B_20 C4_20 H4C_20 109.5 . . ?
H5A_20 C5_20 H5B_20 108.5 . . ?
C6_20 C5_20 H5A_20 110.2 . . ?
C6_20 C5_20 H5B_20 110.2 . . ?
C6_20 C5_20 P1_20 107.6 . . ?
P1_20 C5_20 H5A_20 110.2 . . ?
P1_20 C5_20 H5B_20 110.2 . . ?
C5_20 C6_20 H6A_20 109.5 . . ?
C5_20 C6_20 H6B_20 109.5 . . ?
C5_20 C6_20 H6C_20 109.5 . . ?
H6A_20 C6_20 H6B_20 109.5 . . ?
H6A_20 C6_20 H6C_20 109.5 . . ?
H6B_20 C6_20 H6C_20 109.5 . . ?
C1_20 P1_20 Pt08 121.6 . . ?
C1_20 P1_20 C3_20 102.4 . . ?
C3_20 P1_20 Pt08 117.6 . . ?
C5_20 P1_20 Pt08 107.3 . . ?
C5_20 P1_20 C1_20 102.9 . . ?
C5_20 P1_20 C3_20 102.7 . . ?
H1A_21 C1_21 H1B_21 108.7 . . ?
C2_21 C1_21 H1A_21 110.5 . . ?
C2_21 C1_21 H1B_21 110.5 . . ?
C2_21 C1_21 P1_21 106.3 . . ?
P1_21 C1_21 H1A_21 110.5 . . ?
P1_21 C1_21 H1B_21 110.5 . . ?
C1_21 C2_21 H2A_21 109.5 . . ?
C1_21 C2_21 H2B_21 109.5 . . ?
C1_21 C2_21 H2C_21 109.5 . . ?
H2A_21 C2_21 H2B_21 109.5 . . ?
H2A_21 C2_21 H2C_21 109.5 . . ?
H2B_21 C2_21 H2C_21 109.5 . . ?
H3A_21 C3_21 H3B_21 106.8 . . ?
C4_21 C3_21 H3A_21 107.2 . . ?
C4_21 C3_21 H3B_21 107.2 . . ?
C4_21 C3_21 P1_21 120.6 . . ?
P1_21 C3_21 H3A_21 107.2 . . ?
P1_21 C3_21 H3B_21 107.2 . . ?
C3_21 C4_21 H4A_21 109.5 . . ?
C3_21 C4_21 H4B_21 109.5 . . ?
C3_21 C4_21 H4C_21 109.5 . . ?
H4A_21 C4_21 H4B_21 109.5 . . ?
H4A_21 C4_21 H4C_21 109.5 . . ?
H4B_21 C4_21 H4C_21 109.5 . . ?
H5A_21 C5_21 H5B_21 108.8 . . ?
C6_21 C5_21 H5A_21 110.6 . . ?
C6_21 C5_21 H5B_21 110.6 . . ?
C6_21 C5_21 P1_21 105.5 . . ?
P1_21 C5_21 H5A_21 110.6 . . ?
P1_21 C5_21 H5B_21 110.6 . . ?
C5_21 C6_21 H6A_21 109.5 . . ?
C5_21 C6_21 H6B_21 109.5 . . ?
C5_21 C6_21 H6C_21 109.5 . . ?
H6A_21 C6_21 H6B_21 109.5 . . ?
H6A_21 C6_21 H6C_21 109.5 . . ?
H6B_21 C6_21 H6C_21 109.5 . . ?
C1_21 P1_21 Pt08 111.4 . . ?
C1_21 P1_21 C3_21 102.0 . . ?
C3_21 P1_21 Pt08 122.5 . . ?
C5_21 P1_21 Pt08 112.8 . . ?
C5_21 P1_21 C1_21 103.2 . . ?
C5_21 P1_21 C3_21 102.8 . . ?
H1A_22 C1_22 H1B_22 108.4 . . ?
C2_22 C1_22 H1A_22 110.0 . . ?
C2_22 C1_22 H1B_22 110.0 . . ?
C2_22 C1_22 P1_22 108.4 . . ?
P1_22 C1_22 H1A_22 110.0 . . ?
P1_22 C1_22 H1B_22 110.0 . . ?
C1_22 C2_22 H2A_22 109.5 . . ?
C1_22 C2_22 H2B_22 109.5 . . ?
C1_22 C2_22 H2C_22 109.5 . . ?
H2A_22 C2_22 H2B_22 109.5 . . ?
H2A_22 C2_22 H2C_22 109.5 . . ?
H2B_22 C2_22 H2C_22 109.5 . . ?
H3A_22 C3_22 H3B_22 108.1 . . ?
C4_22 C3_22 H3A_22 109.6 . . ?
C4_22 C3_22 H3B_22 109.6 . . ?
C4_22 C3_22 P1_22 110.4 . . ?
P1_22 C3_22 H3A_22 109.6 . . ?
P1_22 C3_22 H3B_22 109.6 . . ?
C3_22 C4_22 H4A_22 109.5 . . ?
C3_22 C4_22 H4B_22 109.5 . . ?
C3_22 C4_22 H4C_22 109.5 . . ?
H4A_22 C4_22 H4B_22 109.5 . . ?
H4A_22 C4_22 H4C_22 109.5 . . ?
H4B_22 C4_22 H4C_22 109.5 . . ?
H5A_22 C5_22 H5B_22 107.9 . . ?
C6_22 C5_22 H5A_22 109.2 . . ?
C6_22 C5_22 H5B_22 109.2 . . ?
C6_22 C5_22 P1_22 112.1 . . ?
P1_22 C5_22 H5A_22 109.2 . . ?
P1_22 C5_22 H5B_22 109.2 . . ?
C5_22 C6_22 H6A_22 109.5 . . ?
C5_22 C6_22 H6B_22 109.5 . . ?
C5_22 C6_22 H6C_22 109.5 . . ?
H6A_22 C6_22 H6B_22 109.5 . . ?
H6A_22 C6_22 H6C_22 109.5 . . ?
H6B_22 C6_22 H6C_22 109.5 . . ?
C1_22 P1_22 Pt4 122.7 . . ?
C1_22 P1_22 Pt4A 114.6 . . ?
C3_22 P1_22 Pt4 122.7 . . ?
C3_22 P1_22 Pt4A 116.8 . . ?
C3_22 P1_22 C1_22 103.1 . . ?
C5_22 P1_22 Pt4 97.8 . . ?
C5_22 P1_22 Pt4A 113.9 . . ?
C5_22 P1_22 C1_22 103.4 . . ?
C5_22 P1_22 C3_22 103.4 . . ?
H1A_23 C1_23 H1B_23 108.0 . . ?
C2_23 C1_23 H1A_23 109.4 . . ?
C2_23 C1_23 H1B_23 109.4 . . ?
C2_23 C1_23 P1_23 111.0 . . ?
P1_23 C1_23 H1A_23 109.4 . . ?
P1_23 C1_23 H1B_23 109.4 . . ?
C1_23 C2_23 H2A_23 109.5 . . ?
C1_23 C2_23 H2B_23 109.5 . . ?
C1_23 C2_23 H2C_23 109.5 . . ?
H2A_23 C2_23 H2B_23 109.5 . . ?
H2A_23 C2_23 H2C_23 109.5 . . ?
H2B_23 C2_23 H2C_23 109.5 . . ?
H3A_23 C3_23 H3B_23 107.5 . . ?
C4_23 C3_23 H3A_23 108.4 . . ?
C4_23 C3_23 H3B_23 108.4 . . ?
C4_23 C3_23 P1_23 115.5 . . ?
P1_23 C3_23 H3A_23 108.4 . . ?
P1_23 C3_23 H3B_23 108.4 . . ?
C3_23 C4_23 H4A_23 109.5 . . ?
C3_23 C4_23 H4B_23 109.5 . . ?
C3_23 C4_23 H4C_23 109.5 . . ?
H4A_23 C4_23 H4B_23 109.5 . . ?
H4A_23 C4_23 H4C_23 109.5 . . ?
H4B_23 C4_23 H4C_23 109.5 . . ?
H5A_23 C5_23 H5B_23 107.9 . . ?
C6_23 C5_23 H5A_23 109.3 . . ?
C6_23 C5_23 H5B_23 109.3 . . ?
C6_23 C5_23 P1_23 111.7 . . ?
P1_23 C5_23 H5A_23 109.3 . . ?
P1_23 C5_23 H5B_23 109.3 . . ?
C5_23 C6_23 H6A_23 109.5 . . ?
C5_23 C6_23 H6B_23 109.5 . . ?
C5_23 C6_23 H6C_23 109.5 . . ?
H6A_23 C6_23 H6B_23 109.5 . . ?
H6A_23 C6_23 H6C_23 109.5 . . ?
H6B_23 C6_23 H6C_23 109.5 . . ?
C1_23 P1_23 Pt4 121.3 . . ?
C1_23 P1_23 Pt4A 125.5 . . ?
C3_23 P1_23 Pt4 118.8 . . ?
C3_23 P1_23 Pt4A 109.9 . . ?
C3_23 P1_23 C1_23 102.3 . . ?
C5_23 P1_23 Pt4 106.6 . . ?
C5_23 P1_23 Pt4A 111.4 . . ?
C5_23 P1_23 C1_23 102.4 . . ?
C5_23 P1_23 C3_23 102.9 . . ?
H1A_24 C1_24 H1B_24 108.3 . . ?
C2_24 C1_24 H1A_24 109.9 . . ?
C2_24 C1_24 H1B_24 109.9 . . ?
C2_24 C1_24 P1_24 108.8 . . ?
P1_24 C1_24 H1A_24 109.9 . . ?
P1_24 C1_24 H1B_24 109.9 . . ?
C1_24 C2_24 H2A_24 109.5 . . ?
C1_24 C2_24 H2B_24 109.5 . . ?
C1_24 C2_24 H2C_24 109.5 . . ?
H2A_24 C2_24 H2B_24 109.5 . . ?
H2A_24 C2_24 H2C_24 109.5 . . ?
H2B_24 C2_24 H2C_24 109.5 . . ?
H3A_24 C3_24 H3B_24 107.6 . . ?
C4_24 C3_24 H3A_24 108.6 . . ?
C4_24 C3_24 H3B_24 108.6 . . ?
C4_24 C3_24 P1_24 114.6 . . ?
P1_24 C3_24 H3A_24 108.6 . . ?
P1_24 C3_24 H3B_24 108.6 . . ?
C3_24 C4_24 H4A_24 109.5 . . ?
C3_24 C4_24 H4B_24 109.5 . . ?
C3_24 C4_24 H4C_24 109.5 . . ?
H4A_24 C4_24 H4B_24 109.5 . . ?
H4A_24 C4_24 H4C_24 109.5 . . ?
H4B_24 C4_24 H4C_24 109.5 . . ?
H5A_24 C5_24 H5B_24 107.8 . . ?
C6_24 C5_24 H5A_24 108.9 . . ?
C6_24 C5_24 H5B_24 108.9 . . ?
C6_24 C5_24 P1_24 113.2 . . ?
P1_24 C5_24 H5A_24 108.9 . . ?
P1_24 C5_24 H5B_24 108.9 . . ?
C5_24 C6_24 H6A_24 109.5 . . ?
C5_24 C6_24 H6B_24 109.5 . . ?
C5_24 C6_24 H6C_24 109.5 . . ?
H6A_24 C6_24 H6B_24 109.5 . . ?
H6A_24 C6_24 H6C_24 109.5 . . ?
H6B_24 C6_24 H6C_24 109.5 . . ?
C1_24 P1_24 Pt06 124.3 . . ?
C3_24 P1_24 Pt06 108.6 . . ?
C3_24 P1_24 C1_24 103.3 . . ?
C3_24 P1_24 C5_24 103.5 . . ?
C5_24 P1_24 Pt06 111.8 . . ?
C5_24 P1_24 C1_24 103.3 . . ?
H1A_25 C1_25 H1B_25 108.3 . . ?
C2_25 C1_25 H1A_25 109.8 . . ?
C2_25 C1_25 H1B_25 109.8 . . ?
C2_25 C1_25 P1_25 109.2 . . ?
P1_25 C1_25 H1A_25 109.8 . . ?
P1_25 C1_25 H1B_25 109.8 . . ?
C1_25 C2_25 H2A_25 109.5 . . ?
C1_25 C2_25 H2B_25 109.5 . . ?
C1_25 C2_25 H2C_25 109.5 . . ?
H2A_25 C2_25 H2B_25 109.5 . . ?
H2A_25 C2_25 H2C_25 109.5 . . ?
H2B_25 C2_25 H2C_25 109.5 . . ?
H3A_25 C3_25 H3B_25 108.0 . . ?
C4_25 C3_25 H3A_25 109.4 . . ?
C4_25 C3_25 H3B_25 109.4 . . ?
C4_25 C3_25 P1_25 111.4 . . ?
P1_25 C3_25 H3A_25 109.4 . . ?
P1_25 C3_25 H3B_25 109.4 . . ?
C3_25 C4_25 H4A_25 109.5 . . ?
C3_25 C4_25 H4B_25 109.5 . . ?
C3_25 C4_25 H4C_25 109.5 . . ?
H4A_25 C4_25 H4B_25 109.5 . . ?
H4A_25 C4_25 H4C_25 109.5 . . ?
H4B_25 C4_25 H4C_25 109.5 . . ?
H5A_25 C5_25 H5B_25 108.0 . . ?
C6_25 C5_25 H5A_25 109.3 . . ?
C6_25 C5_25 H5B_25 109.3 . . ?
C6_25 C5_25 P1_25 111.4 . . ?
P1_25 C5_25 H5A_25 109.3 . . ?
P1_25 C5_25 H5B_25 109.3 . . ?
C5_25 C6_25 H6A_25 109.5 . . ?
C5_25 C6_25 H6B_25 109.5 . . ?
C5_25 C6_25 H6C_25 109.5 . . ?
H6A_25 C6_25 H6B_25 109.5 . . ?
H6A_25 C6_25 H6C_25 109.5 . . ?
H6B_25 C6_25 H6C_25 109.5 . . ?
C1_25 P1_25 Pt06 112.7 . . ?
C3_25 P1_25 Pt06 117.9 . . ?
C3_25 P1_25 C1_25 103.0 . . ?
C3_25 P1_25 C5_25 103.1 . . ?
C5_25 P1_25 Pt06 115.5 . . ?
C5_25 P1_25 C1_25 102.7 . . ?
H1A_26 C1_26 H1B_26 108.1 . . ?
C2_26 C1_26 H1A_26 109.5 . . ?
C2_26 C1_26 H1B_26 109.5 . . ?
C2_26 C1_26 P1_26 110.7 . . ?
P1_26 C1_26 H1A_26 109.5 . . ?
P1_26 C1_26 H1B_26 109.5 . . ?
C1_26 C2_26 H2A_26 109.5 . . ?
C1_26 C2_26 H2B_26 109.5 . . ?
C1_26 C2_26 H2C_26 109.5 . . ?
H2A_26 C2_26 H2B_26 109.5 . . ?
H2A_26 C2_26 H2C_26 109.5 . . ?
H2B_26 C2_26 H2C_26 109.5 . . ?
H3A_26 C3_26 H3B_26 108.0 . . ?
C4_26 C3_26 H3A_26 109.3 . . ?
C4_26 C3_26 H3B_26 109.3 . . ?
C4_26 C3_26 P1_26 111.4 . . ?
P1_26 C3_26 H3A_26 109.3 . . ?
P1_26 C3_26 H3B_26 109.3 . . ?
C3_26 C4_26 H4A_26 109.5 . . ?
C3_26 C4_26 H4B_26 109.5 . . ?
C3_26 C4_26 H4C_26 109.5 . . ?
H4A_26 C4_26 H4B_26 109.5 . . ?
H4A_26 C4_26 H4C_26 109.5 . . ?
H4B_26 C4_26 H4C_26 109.5 . . ?
H5A_26 C5_26 H5B_26 107.8 . . ?
C6_26 C5_26 H5A_26 109.1 . . ?
C6_26 C5_26 H5B_26 109.1 . . ?
C6_26 C5_26 P1_26 112.5 . . ?
P1_26 C5_26 H5A_26 109.1 . . ?
P1_26 C5_26 H5B_26 109.1 . . ?
C5_26 C6_26 H6A_26 109.5 . . ?
C5_26 C6_26 H6B_26 109.5 . . ?
C5_26 C6_26 H6C_26 109.5 . . ?
H6A_26 C6_26 H6B_26 109.5 . . ?
H6A_26 C6_26 H6C_26 109.5 . . ?
H6B_26 C6_26 H6C_26 109.5 . . ?
C1_26 P1_26 Pt7 114.5 . . ?
C3_26 P1_26 Pt7 121.3 . . ?
C3_26 P1_26 C1_26 103.2 . . ?
C3_26 P1_26 C5_26 103.4 . . ?
C5_26 P1_26 Pt7 109.3 . . ?
C5_26 P1_26 C1_26 103.2 . . ?
H1A_27 C1_27 H1B_27 108.1 . . ?
C2_27 C1_27 H1A_27 109.6 . . ?
C2_27 C1_27 H1B_27 109.6 . . ?
C2_27 C1_27 P1_27 110.4 . . ?
P1_27 C1_27 H1A_27 109.6 . . ?
P1_27 C1_27 H1B_27 109.6 . . ?
C1_27 C2_27 H2A_27 109.5 . . ?
C1_27 C2_27 H2B_27 109.5 . . ?
C1_27 C2_27 H2C_27 109.5 . . ?
H2A_27 C2_27 H2B_27 109.5 . . ?
H2A_27 C2_27 H2C_27 109.5 . . ?
H2B_27 C2_27 H2C_27 109.5 . . ?
H3A_27 C3_27 H3B_27 108.2 . . ?
C4_27 C3_27 H3A_27 109.7 . . ?
C4_27 C3_27 H3B_27 109.7 . . ?
C4_27 C3_27 P1_27 109.9 . . ?
P1_27 C3_27 H3A_27 109.7 . . ?
P1_27 C3_27 H3B_27 109.7 . . ?
C3_27 C4_27 H4A_27 109.5 . . ?
C3_27 C4_27 H4B_27 109.5 . . ?
C3_27 C4_27 H4C_27 109.5 . . ?
H4A_27 C4_27 H4B_27 109.5 . . ?
H4A_27 C4_27 H4C_27 109.5 . . ?
H4B_27 C4_27 H4C_27 109.5 . . ?
H5A_27 C5_27 H5B_27 108.2 . . ?
C6_27 C5_27 H5A_27 109.6 . . ?
C6_27 C5_27 H5B_27 109.6 . . ?
C6_27 C5_27 P1_27 110.1 . . ?
P1_27 C5_27 H5A_27 109.6 . . ?
P1_27 C5_27 H5B_27 109.6 . . ?
C5_27 C6_27 H6A_27 109.5 . . ?
C5_27 C6_27 H6B_27 109.5 . . ?
C5_27 C6_27 H6C_27 109.5 . . ?
H6A_27 C6_27 H6B_27 109.5 . . ?
H6A_27 C6_27 H6C_27 109.5 . . ?
H6B_27 C6_27 H6C_27 109.5 . . ?
C1_27 P1_27 Pt7 118.0 . . ?
C3_27 P1_27 Pt7 119.1 . . ?
C3_27 P1_27 C1_27 103.2 . . ?
C3_27 P1_27 C5_27 103.1 . . ?
C5_27 P1_27 Pt7 108.5 . . ?
C5_27 P1_27 C1_27 102.8 . . ?
H1A_28 C1_28 H1B_28 107.7 . . ?
C2_28 C1_28 H1A_28 108.8 . . ?
C2_28 C1_28 H1B_28 108.8 . . ?
C2_28 C1_28 P1_28 113.9 . . ?
P1_28 C1_28 H1A_28 108.8 . . ?
P1_28 C1_28 H1B_28 108.8 . . ?
C1_28 C2_28 H2A_28 109.5 . . ?
C1_28 C2_28 H2B_28 109.5 . . ?
C1_28 C2_28 H2C_28 109.5 . . ?
H2A_28 C2_28 H2B_28 109.5 . . ?
H2A_28 C2_28 H2C_28 109.5 . . ?
H2B_28 C2_28 H2C_28 109.5 . . ?
H3A_28 C3_28 H3B_28 107.9 . . ?
C4_28 C3_28 H3A_28 109.2 . . ?
C4_28 C3_28 H3B_28 109.2 . . ?
C4_28 C3_28 P1_28 111.9 . . ?
P1_28 C3_28 H3A_28 109.2 . . ?
P1_28 C3_28 H3B_28 109.2 . . ?
C3_28 C4_28 H4A_28 109.5 . . ?
C3_28 C4_28 H4B_28 109.5 . . ?
C3_28 C4_28 H4C_28 109.5 . . ?
H4A_28 C4_28 H4B_28 109.5 . . ?
H4A_28 C4_28 H4C_28 109.5 . . ?
H4B_28 C4_28 H4C_28 109.5 . . ?
H5A_28 C5_28 H5B_28 108.4 . . ?
C6_28 C5_28 H5A_28 110.1 . . ?
C6_28 C5_28 H5B_28 110.1 . . ?
C6_28 C5_28 P1_28 108.2 . . ?
P1_28 C5_28 H5A_28 110.1 . . ?
P1_28 C5_28 H5B_28 110.1 . . ?
C5_28 C6_28 H6A_28 109.5 . . ?
C5_28 C6_28 H6B_28 109.5 . . ?
C5_28 C6_28 H6C_28 109.5 . . ?
H6A_28 C6_28 H6B_28 109.5 . . ?
H6A_28 C6_28 H6C_28 109.5 . . ?
H6B_28 C6_28 H6C_28 109.5 . . ?
C1_28 P1_28 Pt7A 101.2 . . ?
C1_28 P1_28 C5_28 102.1 . . ?
C3_28 P1_28 Pt7A 110.7 . . ?
C3_28 P1_28 C1_28 102.1 . . ?
C3_28 P1_28 C5_28 102.2 . . ?
C5_28 P1_28 Pt7A 134.2 . . ?
H1A_29 C1_29 H1B_29 106.7 . . ?
C2_29 C1_29 H1A_29 106.8 . . ?
C2_29 C1_29 H1B_29 106.8 . . ?
C2_29 C1_29 P1_29 122.0 . . ?
P1_29 C1_29 H1A_29 106.8 . . ?
P1_29 C1_29 H1B_29 106.8 . . ?
C1_29 C2_29 H2A_29 109.5 . . ?
C1_29 C2_29 H2B_29 109.5 . . ?
C1_29 C2_29 H2C_29 109.5 . . ?
H2A_29 C2_29 H2B_29 109.5 . . ?
H2A_29 C2_29 H2C_29 109.5 . . ?
H2B_29 C2_29 H2C_29 109.5 . . ?
H3A_29 C3_29 H3B_29 108.1 . . ?
C4_29 C3_29 H3A_29 109.6 . . ?
C4_29 C3_29 H3B_29 109.6 . . ?
C4_29 C3_29 P1_29 110.2 . . ?
P1_29 C3_29 H3A_29 109.6 . . ?
P1_29 C3_29 H3B_29 109.6 . . ?
C3_29 C4_29 H4A_29 109.5 . . ?
C3_29 C4_29 H4B_29 109.5 . . ?
C3_29 C4_29 H4C_29 109.5 . . ?
H4A_29 C4_29 H4B_29 109.5 . . ?
H4A_29 C4_29 H4C_29 109.5 . . ?
H4B_29 C4_29 H4C_29 109.5 . . ?
H5A_29 C5_29 H5B_29 108.0 . . ?
C6_29 C5_29 H5A_29 109.3 . . ?
C6_29 C5_29 H5B_29 109.3 . . ?
C6_29 C5_29 P1_29 111.6 . . ?
P1_29 C5_29 H5A_29 109.3 . . ?
P1_29 C5_29 H5B_29 109.3 . . ?
C5_29 C6_29 H6A_29 109.5 . . ?
C5_29 C6_29 H6B_29 109.5 . . ?
C5_29 C6_29 H6C_29 109.5 . . ?
H6A_29 C6_29 H6B_29 109.5 . . ?
H6A_29 C6_29 H6C_29 109.5 . . ?
H6B_29 C6_29 H6C_29 109.5 . . ?
C1_29 P1_29 Pt7A 116.4 . . ?
C1_29 P1_29 C3_29 101.8 . . ?
C3_29 P1_29 Pt7A 114.6 . . ?
C5_29 P1_29 Pt7A 116.4 . . ?
C5_29 P1_29 C1_29 103.3 . . ?
C5_29 P1_29 C3_29 102.3 . . ?
O1_7 C1_7 C2_7 115.2 . . ?
O1_7 C1_7 O2_7 132.6 . . ?
O2_7 C1_7 C2_7 111.9 . . ?
C3_7 C2_7 C1_7 120.2 . . ?
C3_7 C2_7 N1_7 120.0 . . ?
N1_7 C2_7 C1_7 119.8 . . ?
C2_7 C3_7 H3_7 119.0 . . ?
C4_7 C3_7 C2_7 120.0 . . ?
C4_7 C3_7 H3_7 120.7 . . ?
C3_7 C4_7 C5_7 120.0 . . ?
C4_7 C5_7 H5_7 120.8 . . ?
C6_7 C5_7 C4_7 120.0 . . ?
C6_7 C5_7 H5_7 119.2 . . ?
C5_7 C6_7 C7_7 128.9 . . ?
N1_7 C6_7 C5_7 120.0 . . ?
N1_7 C6_7 C7_7 111.1 . . ?
C6_7 N1_7 C2_7 120.0 . . ?
O3_7 C7_7 C6_7 114.9 . . ?
O3_7 C7_7 O4_7 125.5 . . ?
O4_7 C7_7 C6_7 119.5 . . ?
C1_7 O1_7 Pt05 117.5 . 2_656 ?
C7_7 O3_7 Pt03 106.6 . . ?

loop_
_geom_bond_atom_site_label_1
_geom_bond_atom_site_label_2
_geom_bond_distance
_geom_bond_site_symmetry_2
_geom_bond_publ_flag
Pt01 N2_5 2.0863 . ?
Pt01 O6_6 1.8770 . ?
Pt01 P1_14 2.2521 . ?
Pt01 P1_15 2.2511 . ?
Pt02 N2_2 2.1095 . ?
Pt02 O3_6 1.9958 . ?
Pt02 P1_8 2.1925 . ?
Pt02 P1_13 2.2634 . ?
Pt03 N1_3 2.0845 . ?
Pt03 P1_18 2.2701 . ?
Pt03 P1_19 2.1772 . ?
Pt03 O3_7 2.1278 . ?
Pt4 N1_5 2.3853 . ?
Pt4 C1_6 2.4303 . ?
Pt4 O1_6 1.7767 . ?
Pt4 O2_6 2.5163 . ?
Pt4 P1_22 1.9501 . ?
Pt4 P1_23 2.6490 . ?
Pt4A N1_5 1.9986 . ?
Pt4A O1_6 2.2714 . ?
Pt4A P1_22 2.3009 . ?
Pt4A P1_23 2.0625 . ?
Pt05 N2_3 2.1493 . ?
Pt05 P1_16 2.1882 . ?
Pt05 P1_17 2.2838 . ?
Pt05 O1_7 1.9363 2_656 ?
Pt06 N2_4 2.0934 . ?
Pt06 O1_9 2.4973 . ?
Pt06 P1_24 2.2362 . ?
Pt06 P1_25 2.2499 . ?
Pt7 N1_4 2.0955 . ?
Pt7 O6_9 1.9281 . ?
Pt7 P1_26 2.2244 . ?
Pt7 P1_27 2.2331 . ?
Pt7A O8_9 2.1068 . ?
Pt7A P1_28 2.2264 . ?
Pt7A P1_29 2.3228 . ?
Pt08 N1_2 2.1851 . ?
Pt08 O7_6 2.1800 . ?
Pt08 P1_20 2.1788 . ?
Pt08 P1_21 2.4830 . ?
N1_2 C1_2 1.3900 . ?
N1_2 C5_2 1.3900 . ?
C1_2 H1_2 0.9500 . ?
C1_2 C2_2 1.3900 . ?
C2_2 H2_2 0.9500 . ?
C2_2 C3_2 1.3900 . ?
C3_2 C4_2 1.3900 . ?
C3_2 C23_2 1.4951 . ?
C4_2 H4_2 0.9500 . ?
C4_2 C5_2 1.3900 . ?
C5_2 H5_2 0.9500 . ?
N2_2 C6_2 1.3900 . ?
N2_2 C10_2 1.3900 . ?
C6_2 H6_2 0.9500 . ?
C6_2 C7_2 1.3900 . ?
C7_2 H7_2 0.9500 . ?
C7_2 C8_2 1.3900 . ?
C8_2 C9_2 1.3900 . ?
C8_2 C28_2 1.5097 . ?
C9_2 H9_2 0.9500 . ?
C9_2 C10_2 1.3900 . ?
C10_2 H10_2 0.9500 . ?
C11_2 C12_2 1.3900 . ?
C11_2 C16_2 1.3900 . ?
C11_2 C33_2 1.5447 . ?
C12_2 H12_2 0.9500 . ?
C12_2 C13_2 1.3900 . ?
C13_2 H13_2 0.9500 . ?
C13_2 C14_2 1.3900 . ?
C14_2 H14_2 0.9500 . ?
C14_2 C15_2 1.3900 . ?
C15_2 H15_2 0.9500 . ?
C15_2 C16_2 1.3900 . ?
C16_2 H16_2 0.9500 . ?
C17_2 C18_2 1.3900 . ?
C17_2 C22_2 1.3900 . ?
C17_2 C38_2 1.5459 . ?
C18_2 H18_2 0.9500 . ?
C18_2 C19_2 1.3900 . ?
C19_2 H19_2 0.9500 . ?
C19_2 C20_2 1.3900 . ?
C20_2 H20_2 0.9500 . ?
C20_2 C21_2 1.3900 . ?
C21_2 H21_2 0.9500 . ?
C21_2 C22_2 1.3900 . ?
C22_2 H22_2 0.9500 . ?
C23_2 C24_2 1.3885 . ?
C23_2 C42_2 1.4229 . ?
C24_2 C25_2 1.4261 . ?
C24_2 N3_2 1.3667 . ?
C25_2 H25_2 0.9500 . ?
C25_2 C26_2 1.3238 . ?
C26_2 H26_2 0.9500 . ?
C26_2 C27_2 1.4650 . ?
C27_2 C28_2 1.3807 . ?
C27_2 N3_2 1.3314 . ?
C28_2 C29_2 1.4088 . ?
C29_2 C30_2 1.4559 . ?
C29_2 N4_2 1.3411 . ?
C30_2 H30_2 0.9500 . ?
C30_2 C31_2 1.3072 . ?
C31_2 H31_2 0.9500 . ?
C31_2 C32_2 1.4213 . ?
C32_2 C33_2 1.3668 . ?
C32_2 N4_2 1.3965 . ?
C33_2 C34_2 1.3770 . ?
C34_2 C35_2 1.5043 . ?
C34_2 N5_2 1.3604 . ?
C35_2 H35_2 0.9500 . ?
C35_2 C36_2 1.2602 . ?
C36_2 H36_2 0.9500 . ?
C36_2 C37_2 1.4892 . ?
C37_2 C38_2 1.3515 . ?
C37_2 N5_2 1.3923 . ?
C38_2 C39_2 1.3978 . ?
C39_2 C40_2 1.4151 . ?
C39_2 N6_2 1.3593 . ?
C40_2 H40_2 0.9500 . ?
C40_2 C41_2 1.2779 . ?
C41_2 H41_2 0.9500 . ?
C41_2 C42_2 1.4164 . ?
C42_2 N6_2 1.3560 . ?
N1_3 C1_3 1.3900 . ?
N1_3 C5_3 1.3900 . ?
C1_3 H1_3 0.9500 . ?
C1_3 C2_3 1.3900 . ?
C2_3 H2_3 0.9500 . ?
C2_3 C3_3 1.3900 . ?
C3_3 C4_3 1.3900 . ?
C3_3 C23_3 1.4952 . ?
C4_3 H4_3 0.9500 . ?
C4_3 C5_3 1.3900 . ?
C5_3 H5_3 0.9500 . ?
N2_3 C6_3 1.3900 . ?
N2_3 C10_3 1.3900 . ?
C6_3 H6_3 0.9500 . ?
C6_3 C7_3 1.3900 . ?
C7_3 H7_3 0.9500 . ?
C7_3 C8_3 1.3900 . ?
C8_3 C9_3 1.3900 . ?
C8_3 C28_3 1.5051 . ?
C9_3 H9_3 0.9500 . ?
C9_3 C10_3 1.3900 . ?
C10_3 H10_3 0.9500 . ?
C11_3 C12_3 1.3900 . ?
C11_3 C16_3 1.3900 . ?
C11_3 C33_3 1.5446 . ?
C12_3 H12_3 0.9500 . ?
C12_3 C13_3 1.3900 . ?
C13_3 H13_3 0.9500 . ?
C13_3 C14_3 1.3900 . ?
C14_3 H14_3 0.9500 . ?
C14_3 C15_3 1.3900 . ?
C15_3 H15_3 0.9500 . ?
C15_3 C16_3 1.3900 . ?
C16_3 H16_3 0.9500 . ?
C17_3 C18_3 1.3900 . ?
C17_3 C22_3 1.3900 . ?
C17_3 C38_3 1.5501 . ?
C18_3 H18_3 0.9500 . ?
C18_3 C19_3 1.3900 . ?
C19_3 H19_3 0.9500 . ?
C19_3 C20_3 1.3900 . ?
C20_3 H20_3 0.9500 . ?
C20_3 C21_3 1.3900 . ?
C21_3 H21_3 0.9500 . ?
C21_3 C22_3 1.3900 . ?
C22_3 H22_3 0.9500 . ?
C23_3 C24_3 1.3958 . ?
C23_3 C42_3 1.4229 . ?
C24_3 C25_3 1.4356 . ?
C24_3 N3_3 1.3637 . ?
C25_3 H25_3 0.9500 . ?
C25_3 C26_3 1.3285 . ?
C26_3 H26_3 0.9500 . ?
C26_3 C27_3 1.4663 . ?
C27_3 C28_3 1.3857 . ?
C27_3 N3_3 1.3353 . ?
C28_3 C29_3 1.4113 . ?
C29_3 C30_3 1.4537 . ?
C29_3 N4_3 1.3369 . ?
C30_3 H30_3 0.9500 . ?
C30_3 C31_3 1.3069 . ?
C31_3 H31_3 0.9500 . ?
C31_3 C32_3 1.4145 . ?
C32_3 C33_3 1.3677 . ?
C32_3 N4_3 1.4040 . ?
C33_3 C34_3 1.3761 . ?
C34_3 C35_3 1.5024 . ?
C34_3 N5_3 1.3611 . ?
C35_3 H35_3 0.9500 . ?
C35_3 C36_3 1.2589 . ?
C36_3 H36_3 0.9500 . ?
C36_3 C37_3 1.4948 . ?
C37_3 C38_3 1.3531 . ?
C37_3 N5_3 1.3899 . ?
C38_3 C39_3 1.3947 . ?
C39_3 C40_3 1.4102 . ?
C39_3 N6_3 1.3632 . ?
C40_3 H40_3 0.9500 . ?
C40_3 C41_3 1.2668 . ?
C41_3 H41_3 0.9500 . ?
C41_3 C42_3 1.4222 . ?
C42_3 N6_3 1.3627 . ?
N1_4 C1_4 1.3900 . ?
N1_4 C5_4 1.3900 . ?
C1_4 H1_4 0.9500 . ?
C1_4 C2_4 1.3900 . ?
C2_4 H2_4 0.9500 . ?
C2_4 C3_4 1.3900 . ?
C3_4 C4_4 1.3900 . ?
C3_4 C23_4 1.4957 . ?
C4_4 H4_4 0.9500 . ?
C4_4 C5_4 1.3900 . ?
C5_4 H5_4 0.9500 . ?
N2_4 C6_4 1.3900 . ?
N2_4 C10_4 1.3900 . ?
C6_4 H6_4 0.9500 . ?
C6_4 C7_4 1.3900 . ?
C7_4 H7_4 0.9500 . ?
C7_4 C8_4 1.3900 . ?
C8_4 C9_4 1.3900 . ?
C8_4 C28_4 1.5013 . ?
C9_4 H9_4 0.9500 . ?
C9_4 C10_4 1.3900 . ?
C10_4 H10_4 0.9500 . ?
C11_4 C12_4 1.3900 . ?
C11_4 C16_4 1.3900 . ?
C11_4 C33_4 1.5450 . ?
C12_4 H12_4 0.9500 . ?
C12_4 C13_4 1.3900 . ?
C13_4 H13_4 0.9500 . ?
C13_4 C14_4 1.3900 . ?
C14_4 H14_4 0.9500 . ?
C14_4 C15_4 1.3900 . ?
C15_4 H15_4 0.9500 . ?
C15_4 C16_4 1.3900 . ?
C16_4 H16_4 0.9500 . ?
C17_4 C18_4 1.3900 . ?
C17_4 C22_4 1.3900 . ?
C17_4 C38_4 1.5491 . ?
C18_4 H18_4 0.9500 . ?
C18_4 C19_4 1.3900 . ?
C19_4 H19_4 0.9500 . ?
C19_4 C20_4 1.3900 . ?
C20_4 H20_4 0.9500 . ?
C20_4 C21_4 1.3900 . ?
C21_4 H21_4 0.9500 . ?
C21_4 C22_4 1.3900 . ?
C22_4 H22_4 0.9500 . ?
C23_4 C24_4 1.3926 . ?
C23_4 C42_4 1.4236 . ?
C24_4 C25_4 1.4287 . ?
C24_4 N3_4 1.3648 . ?
C25_4 H25_4 0.9500 . ?
C25_4 C26_4 1.3273 . ?
C26_4 H26_4 0.9500 . ?
C26_4 C27_4 1.4645 . ?
C27_4 C28_4 1.3829 . ?
C27_4 N3_4 1.3276 . ?
C28_4 C29_4 1.4123 . ?
C29_4 C30_4 1.4541 . ?
C29_4 N4_4 1.3395 . ?
C30_4 H30_4 0.9500 . ?
C30_4 C31_4 1.3022 . ?
C31_4 H31_4 0.9500 . ?
C31_4 C32_4 1.4158 . ?
C32_4 C33_4 1.3652 . ?
C32_4 N4_4 1.3992 . ?
C33_4 C34_4 1.3737 . ?
C34_4 C35_4 1.5039 . ?
C34_4 N5_4 1.3629 . ?
C35_4 H35_4 0.9500 . ?
C35_4 C36_4 1.2572 . ?
C36_4 H36_4 0.9500 . ?
C36_4 C37_4 1.4955 . ?
C37_4 C38_4 1.3549 . ?
C37_4 N5_4 1.3892 . ?
C38_4 C39_4 1.3983 . ?
C39_4 C40_4 1.4155 . ?
C39_4 N6_4 1.3599 . ?
C40_4 H40_4 0.9500 . ?
C40_4 C41_4 1.2722 . ?
C41_4 H41_4 0.9500 . ?
C41_4 C42_4 1.4208 . ?
C42_4 N6_4 1.3573 . ?
N1_5 C1_5 1.3900 . ?
N1_5 C5_5 1.3900 . ?
C1_5 H1_5 0.9500 . ?
C1_5 C2_5 1.3900 . ?
C2_5 H2_5 0.9500 . ?
C2_5 C3_5 1.3900 . ?
C3_5 C4_5 1.3900 . ?
C3_5 C23_5 1.4928 . ?
C4_5 H4_5 0.9500 . ?
C4_5 C5_5 1.3900 . ?
C5_5 H5_5 0.9500 . ?
N2_5 C6_5 1.3900 . ?
N2_5 C10_5 1.3900 . ?
C6_5 H6_5 0.9500 . ?
C6_5 C7_5 1.3900 . ?
C7_5 H7_5 0.9500 . ?
C7_5 C8_5 1.3900 . ?
C8_5 C9_5 1.3900 . ?
C8_5 C28_5 1.5064 . ?
C9_5 H9_5 0.9500 . ?
C9_5 C10_5 1.3900 . ?
C10_5 H10_5 0.9500 . ?
C11_5 C12_5 1.3900 . ?
C11_5 C16_5 1.3900 . ?
C11_5 C33_5 1.5454 . ?
C12_5 H12_5 0.9500 . ?
C12_5 C13_5 1.3900 . ?
C13_5 H13_5 0.9500 . ?
C13_5 C14_5 1.3900 . ?
C14_5 H14_5 0.9500 . ?
C14_5 C15_5 1.3900 . ?
C15_5 H15_5 0.9500 . ?
C15_5 C16_5 1.3900 . ?
C16_5 H16_5 0.9500 . ?
C17_5 C18_5 1.3900 . ?
C17_5 C22_5 1.3900 . ?
C17_5 C38_5 1.5496 . ?
C18_5 H18_5 0.9500 . ?
C18_5 C19_5 1.3900 . ?
C19_5 H19_5 0.9500 . ?
C19_5 C20_5 1.3900 . ?
C20_5 H20_5 0.9500 . ?
C20_5 C21_5 1.3900 . ?
C21_5 H21_5 0.9500 . ?
C21_5 C22_5 1.3900 . ?
C22_5 H22_5 0.9500 . ?
C23_5 C24_5 1.3943 . ?
C23_5 C42_5 1.4219 . ?
C24_5 C25_5 1.4308 . ?
C24_5 N3_5 1.3622 . ?
C25_5 H25_5 0.9500 . ?
C25_5 C26_5 1.3269 . ?
C26_5 H26_5 0.9500 . ?
C26_5 C27_5 1.4635 . ?
C27_5 C28_5 1.3823 . ?
C27_5 N3_5 1.3315 . ?
C28_5 C29_5 1.4101 . ?
C29_5 C30_5 1.4552 . ?
C29_5 N4_5 1.3401 . ?
C30_5 H30_5 0.9500 . ?
C30_5 C31_5 1.3031 . ?
C31_5 H31_5 0.9500 . ?
C31_5 C32_5 1.4194 . ?
C32_5 C33_5 1.3713 . ?
C32_5 N4_5 1.4012 . ?
C33_5 C34_5 1.3778 . ?
C34_5 C35_5 1.5035 . ?
C34_5 N5_5 1.3651 . ?
C35_5 H35_5 0.9500 . ?
C35_5 C36_5 1.2597 . ?
C36_5 H36_5 0.9500 . ?
C36_5 C37_5 1.4960 . ?
C37_5 C38_5 1.3550 . ?
C37_5 N5_5 1.3902 . ?
C38_5 C39_5 1.3911 . ?
C39_5 C40_5 1.4172 . ?
C39_5 N6_5 1.3632 . ?
C40_5 H40_5 0.9500 . ?
C40_5 C41_5 1.2685 . ?
C41_5 H41_5 0.9500 . ?
C41_5 C42_5 1.4250 . ?
C42_5 N6_5 1.3544 . ?
C1_6 C2_6 1.4954 . ?
C1_6 O1_6 1.2647 . ?
C1_6 O2_6 1.2966 . ?
N1_6 C2_6 1.3900 . ?
N1_6 C6_6 1.3900 . ?
C2_6 C3_6 1.3900 . ?
C3_6 H3_6 0.9499 . ?
C3_6 C4_6 1.3900 . ?
C4_6 C5_6 1.3900 . ?
C4_6 C8_6 1.5184 . ?
C5_6 H5_6 0.9500 . ?
C5_6 C6_6 1.3900 . ?
C6_6 C7_6 1.4968 . ?
C7_6 O3_6 1.2624 . ?
C7_6 O4_6 1.3030 . ?
C8_6 C9_6 1.3900 . ?
C8_6 C12_6 1.3900 . ?
C9_6 H9_6 0.9500 . ?
C9_6 C10_6 1.3900 . ?
C10_6 N2_6 1.3900 . ?
C10_6 C14_6 1.5012 . ?
N2_6 C11_6 1.3900 . ?
C11_6 C12_6 1.3900 . ?
C11_6 C13_6 1.4944 . ?
C12_6 H12_6 0.9500 . ?
C13_6 O7_6 1.2780 . ?
C13_6 O8_6 1.2803 . ?
C14_6 O5_6 1.2953 . ?
C14_6 O6_6 1.2645 . ?
C1_8 H1A_8 0.9900 . ?
C1_8 H1B_8 0.9900 . ?
C1_8 C2_8 1.5399 . ?
C1_8 P1_8 1.8691 . ?
C2_8 H2A_8 0.9800 . ?
C2_8 H2B_8 0.9800 . ?
C2_8 H2C_8 0.9800 . ?
C3_8 H3A_8 0.9900 . ?
C3_8 H3B_8 0.9900 . ?
C3_8 C4_8 1.5397 . ?
C3_8 P1_8 1.8719 . ?
C4_8 H4A_8 0.9800 . ?
C4_8 H4B_8 0.9800 . ?
C4_8 H4C_8 0.9800 . ?
C5_8 H5A_8 0.9900 . ?
C5_8 H5B_8 0.9900 . ?
C5_8 C6_8 1.5399 . ?
C5_8 P1_8 1.8701 . ?
C6_8 H6A_8 0.9803 . ?
C6_8 H6B_8 0.9800 . ?
C6_8 H6C_8 0.9799 . ?
C1_9 C2_9 1.4984 . ?
C1_9 O1_9 1.2704 . ?
C1_9 O2_9 1.2869 . ?
N1_9 C2_9 1.3900 . ?
N1_9 C6_9 1.3900 . ?
C2_9 C3_9 1.3900 . ?
C3_9 H3_9 0.9500 . ?
C3_9 C4_9 1.3900 . ?
C4_9 C5_9 1.3900 . ?
C4_9 C8_9 1.5197 . ?
C5_9 H5_9 0.9500 . ?
C5_9 C6_9 1.3900 . ?
C6_9 C7_9 1.4944 . ?
C7_9 O3_9 1.2603 . ?
C7_9 O4_9 1.3008 . ?
C8_9 C9_9 1.3900 . ?
C8_9 C12_9 1.3900 . ?
C9_9 H9_9 0.9500 . ?
C9_9 C10_9 1.3900 . ?
C10_9 N2_9 1.3900 . ?
C10_9 C14_9 1.4943 . ?
N2_9 C11_9 1.3900 . ?
C11_9 C12_9 1.3900 . ?
C11_9 C13_9 1.4954 . ?
C12_9 H12_9 0.9500 . ?
C13_9 O7_9 1.2841 . ?
C13_9 O8_9 1.2760 . ?
C14_9 O5_9 1.2787 . ?
C14_9 O6_9 1.2846 . ?
C1_13 H1A_13 0.9900 . ?
C1_13 H1B_13 0.9900 . ?
C1_13 C2_13 1.5400 . ?
C1_13 P1_13 1.8817 . ?
C2_13 H2A_13 0.9800 . ?
C2_13 H2B_13 0.9800 . ?
C2_13 H2C_13 0.9800 . ?
C3_13 H3A_13 0.9900 . ?
C3_13 H3B_13 0.9900 . ?
C3_13 C4_13 1.5403 . ?
C3_13 P1_13 1.8704 . ?
C4_13 H4A_13 0.9800 . ?
C4_13 H4B_13 0.9800 . ?
C4_13 H4C_13 0.9800 . ?
C5_13 H5A_13 0.9900 . ?
C5_13 H5B_13 0.9900 . ?
C5_13 C6_13 1.5400 . ?
C5_13 P1_13 1.8747 . ?
C6_13 H6A_13 0.9800 . ?
C6_13 H6B_13 0.9800 . ?
C6_13 H6C_13 0.9800 . ?
C1_14 H1A_14 0.9900 . ?
C1_14 H1B_14 0.9900 . ?
C1_14 C2_14 1.5402 . ?
C1_14 P1_14 1.8696 . ?
C2_14 H2A_14 0.9800 . ?
C2_14 H2B_14 0.9800 . ?
C2_14 H2C_14 0.9800 . ?
C3_14 H3A_14 0.9900 . ?
C3_14 H3B_14 0.9900 . ?
C3_14 C4_14 1.5395 . ?
C3_14 P1_14 1.8728 . ?
C4_14 H4A_14 0.9800 . ?
C4_14 H4B_14 0.9800 . ?
C4_14 H4C_14 0.9800 . ?
C5_14 H5A_14 0.9900 . ?
C5_14 H5B_14 0.9900 . ?
C5_14 C6_14 1.5398 . ?
C5_14 P1_14 1.8679 . ?
C6_14 H6A_14 0.9800 . ?
C6_14 H6B_14 0.9800 . ?
C6_14 H6C_14 0.9800 . ?
C1_15 H1A_15 0.9900 . ?
C1_15 H1B_15 0.9900 . ?
C1_15 C2_15 1.5402 . ?
C1_15 P1_15 1.8771 . ?
C2_15 H2A_15 0.9800 . ?
C2_15 H2B_15 0.9800 . ?
C2_15 H2C_15 0.9800 . ?
C3_15 H3A_15 0.9900 . ?
C3_15 H3B_15 0.9900 . ?
C3_15 C4_15 1.5401 . ?
C3_15 P1_15 1.8617 . ?
C4_15 H4A_15 0.9800 . ?
C4_15 H4B_15 0.9800 . ?
C4_15 H4C_15 0.9800 . ?
C5_15 H5A_15 0.9900 . ?
C5_15 H5B_15 0.9900 . ?
C5_15 C6_15 1.5401 . ?
C5_15 P1_15 1.8669 . ?
C6_15 H6A_15 0.9800 . ?
C6_15 H6B_15 0.9800 . ?
C6_15 H6C_15 0.9800 . ?
C1_16 H1A_16 0.9900 . ?
C1_16 H1B_16 0.9900 . ?
C1_16 C2_16 1.5400 . ?
C1_16 P1_16 1.8725 . ?
C2_16 H2A_16 0.9800 . ?
C2_16 H2B_16 0.9800 . ?
C2_16 H2C_16 0.9800 . ?
C3_16 H3A_16 0.9900 . ?
C3_16 H3B_16 0.9900 . ?
C3_16 C4_16 1.5395 . ?
C3_16 P1_16 1.8940 . ?
C4_16 H4A_16 0.9800 . ?
C4_16 H4B_16 0.9800 . ?
C4_16 H4C_16 0.9800 . ?
C5_16 H5A_16 0.9900 . ?
C5_16 H5B_16 0.9900 . ?
C5_16 C6_16 1.5406 . ?
C5_16 P1_16 1.8825 . ?
C6_16 H6A_16 0.9800 . ?
C6_16 H6B_16 0.9800 . ?
C6_16 H6C_16 0.9800 . ?
C1_17 H1A_17 0.9900 . ?
C1_17 H1B_17 0.9900 . ?
C1_17 C2_17 1.5401 . ?
C1_17 P1_17 1.8826 . ?
C2_17 H2A_17 0.9800 . ?
C2_17 H2B_17 0.9800 . ?
C2_17 H2C_17 0.9800 . ?
C3_17 H3A_17 0.9900 . ?
C3_17 H3B_17 0.9900 . ?
C3_17 C4_17 1.5398 . ?
C3_17 P1_17 1.8864 . ?
C4_17 H4A_17 0.9800 . ?
C4_17 H4B_17 0.9800 . ?
C4_17 H4C_17 0.9800 . ?
C5_17 H5A_17 0.9900 . ?
C5_17 H5B_17 0.9900 . ?
C5_17 C6_17 1.5402 . ?
C5_17 P1_17 1.8863 . ?
C6_17 H6A_17 0.9800 . ?
C6_17 H6B_17 0.9800 . ?
C6_17 H6C_17 0.9800 . ?
C1_18 H1A_18 0.9900 . ?
C1_18 H1B_18 0.9900 . ?
C1_18 C2_18 1.5397 . ?
C1_18 P1_18 1.8754 . ?
C2_18 H2A_18 0.9800 . ?
C2_18 H2B_18 0.9800 . ?
C2_18 H2C_18 0.9800 . ?
C3_18 H3A_18 0.9900 . ?
C3_18 H3B_18 0.9900 . ?
C3_18 C4_18 1.5404 . ?
C3_18 P1_18 1.8653 . ?
C4_18 H4A_18 0.9800 . ?
C4_18 H4B_18 0.9800 . ?
C4_18 H4C_18 0.9800 . ?
C5_18 H5A_18 0.9900 . ?
C5_18 H5B_18 0.9900 . ?
C5_18 C6_18 1.5398 . ?
C5_18 P1_18 1.8744 . ?
C6_18 H6A_18 0.9800 . ?
C6_18 H6B_18 0.9800 . ?
C6_18 H6C_18 0.9800 . ?
C1_19 H1A_19 0.9900 . ?
C1_19 H1B_19 0.9900 . ?
C1_19 C2_19 1.5401 . ?
C1_19 P1_19 1.8767 . ?
C2_19 H2A_19 0.9800 . ?
C2_19 H2B_19 0.9800 . ?
C2_19 H2C_19 0.9800 . ?
C3_19 H3A_19 0.9900 . ?
C3_19 H3B_19 0.9900 . ?
C3_19 C4_19 1.5400 . ?
C3_19 P1_19 1.8741 . ?
C4_19 H4A_19 0.9800 . ?
C4_19 H4B_19 0.9800 . ?
C4_19 H4C_19 0.9800 . ?
C5_19 H5A_19 0.9900 . ?
C5_19 H5B_19 0.9900 . ?
C5_19 C6_19 1.5401 . ?
C5_19 P1_19 1.8696 . ?
C6_19 H6A_19 0.9800 . ?
C6_19 H6B_19 0.9800 . ?
C6_19 H6C_19 0.9800 . ?
C1_20 H1A_20 0.9900 . ?
C1_20 H1B_20 0.9900 . ?
C1_20 C2_20 1.5410 . ?
C1_20 P1_20 1.8759 . ?
C2_20 H2A_20 0.9800 . ?
C2_20 H2B_20 0.9800 . ?
C2_20 H2C_20 0.9800 . ?
C3_20 H3A_20 0.9900 . ?
C3_20 H3B_20 0.9900 . ?
C3_20 C4_20 1.5400 . ?
C3_20 P1_20 1.8821 . ?
C4_20 H4A_20 0.9800 . ?
C4_20 H4B_20 0.9800 . ?
C4_20 H4C_20 0.9800 . ?
C5_20 H5A_20 0.9900 . ?
C5_20 H5B_20 0.9900 . ?
C5_20 C6_20 1.5364 . ?
C5_20 P1_20 1.8737 . ?
C6_20 H6A_20 0.9800 . ?
C6_20 H6B_20 0.9800 . ?
C6_20 H6C_20 0.9800 . ?
C1_21 H1A_21 0.9900 . ?
C1_21 H1B_21 0.9900 . ?
C1_21 C2_21 1.5399 . ?
C1_21 P1_21 1.8817 . ?
C2_21 H2A_21 0.9800 . ?
C2_21 H2B_21 0.9800 . ?
C2_21 H2C_21 0.9800 . ?
C3_21 H3A_21 0.9900 . ?
C3_21 H3B_21 0.9900 . ?
C3_21 C4_21 1.5398 . ?
C3_21 P1_21 1.8852 . ?
C4_21 H4A_21 0.9800 . ?
C4_21 H4B_21 0.9800 . ?
C4_21 H4C_21 0.9800 . ?
C5_21 H5A_21 0.9900 . ?
C5_21 H5B_21 0.9900 . ?
C5_21 C6_21 1.5401 . ?
C5_21 P1_21 1.8678 . ?
C6_21 H6A_21 0.9800 . ?
C6_21 H6B_21 0.9800 . ?
C6_21 H6C_21 0.9800 . ?
C1_22 H1A_22 0.9900 . ?
C1_22 H1B_22 0.9900 . ?
C1_22 C2_22 1.5401 . ?
C1_22 P1_22 1.8762 . ?
C2_22 H2A_22 0.9800 . ?
C2_22 H2B_22 0.9800 . ?
C2_22 H2C_22 0.9800 . ?
C3_22 H3A_22 0.9900 . ?
C3_22 H3B_22 0.9900 . ?
C3_22 C4_22 1.5399 . ?
C3_22 P1_22 1.8710 . ?
C4_22 H4A_22 0.9800 . ?
C4_22 H4B_22 0.9800 . ?
C4_22 H4C_22 0.9800 . ?
C5_22 H5A_22 0.9900 . ?
C5_22 H5B_22 0.9900 . ?
C5_22 C6_22 1.5400 . ?
C5_22 P1_22 1.8608 . ?
C6_22 H6A_22 0.9800 . ?
C6_22 H6B_22 0.9800 . ?
C6_22 H6C_22 0.9800 . ?
C1_23 H1A_23 0.9900 . ?
C1_23 H1B_23 0.9900 . ?
C1_23 C2_23 1.5401 . ?
C1_23 P1_23 1.8849 . ?
C2_23 H2A_23 0.9800 . ?
C2_23 H2B_23 0.9800 . ?
C2_23 H2C_23 0.9800 . ?
C3_23 H3A_23 0.9900 . ?
C3_23 H3B_23 0.9900 . ?
C3_23 C4_23 1.5401 . ?
C3_23 P1_23 1.8752 . ?
C4_23 H4A_23 0.9800 . ?
C4_23 H4B_23 0.9800 . ?
C4_23 H4C_23 0.9800 . ?
C5_23 H5A_23 0.9900 . ?
C5_23 H5B_23 0.9900 . ?
C5_23 C6_23 1.5398 . ?
C5_23 P1_23 1.8725 . ?
C6_23 H6A_23 0.9800 . ?
C6_23 H6B_23 0.9800 . ?
C6_23 H6C_23 0.9800 . ?
C1_24 H1A_24 0.9900 . ?
C1_24 H1B_24 0.9900 . ?
C1_24 C2_24 1.5399 . ?
C1_24 P1_24 1.8708 . ?
C2_24 H2A_24 0.9800 . ?
C2_24 H2B_24 0.9800 . ?
C2_24 H2C_24 0.9800 . ?
C3_24 H3A_24 0.9900 . ?
C3_24 H3B_24 0.9900 . ?
C3_24 C4_24 1.5398 . ?
C3_24 P1_24 1.8662 . ?
C4_24 H4A_24 0.9800 . ?
C4_24 H4B_24 0.9800 . ?
C4_24 H4C_24 0.9800 . ?
C5_24 H5A_24 0.9900 . ?
C5_24 H5B_24 0.9900 . ?
C5_24 C6_24 1.5399 . ?
C5_24 P1_24 1.8692 . ?
C6_24 H6A_24 0.9800 . ?
C6_24 H6B_24 0.9800 . ?
C6_24 H6C_24 0.9800 . ?
C1_25 H1A_25 0.9900 . ?
C1_25 H1B_25 0.9900 . ?
C1_25 C2_25 1.5412 . ?
C1_25 P1_25 1.8787 . ?
C2_25 H2A_25 0.9800 . ?
C2_25 H2B_25 0.9800 . ?
C2_25 H2C_25 0.9800 . ?
C3_25 H3A_25 0.9900 . ?
C3_25 H3B_25 0.9900 . ?
C3_25 C4_25 1.5403 . ?
C3_25 P1_25 1.8713 . ?
C4_25 H4A_25 0.9800 . ?
C4_25 H4B_25 0.9800 . ?
C4_25 H4C_25 0.9800 . ?
C5_25 H5A_25 0.9900 . ?
C5_25 H5B_25 0.9900 . ?
C5_25 C6_25 1.5398 . ?
C5_25 P1_25 1.8723 . ?
C6_25 H6A_25 0.9800 . ?
C6_25 H6B_25 0.9800 . ?
C6_25 H6C_25 0.9800 . ?
C1_26 H1A_26 0.9900 . ?
C1_26 H1B_26 0.9900 . ?
C1_26 C2_26 1.5395 . ?
C1_26 P1_26 1.8740 . ?
C2_26 H2A_26 0.9800 . ?
C2_26 H2B_26 0.9800 . ?
C2_26 H2C_26 0.9800 . ?
C3_26 H3A_26 0.9900 . ?
C3_26 H3B_26 0.9900 . ?
C3_26 C4_26 1.5397 . ?
C3_26 P1_26 1.8674 . ?
C4_26 H4A_26 0.9800 . ?
C4_26 H4B_26 0.9800 . ?
C4_26 H4C_26 0.9800 . ?
C5_26 H5A_26 0.9900 . ?
C5_26 H5B_26 0.9900 . ?
C5_26 C6_26 1.5400 . ?
C5_26 P1_26 1.8717 . ?
C6_26 H6A_26 0.9800 . ?
C6_26 H6B_26 0.9800 . ?
C6_26 H6C_26 0.9800 . ?
C1_27 H1A_27 0.9900 . ?
C1_27 H1B_27 0.9900 . ?
C1_27 C2_27 1.5402 . ?
C1_27 P1_27 1.8759 . ?
C2_27 H2A_27 0.9800 . ?
C2_27 H2B_27 0.9800 . ?
C2_27 H2C_27 0.9800 . ?
C3_27 H3A_27 0.9900 . ?
C3_27 H3B_27 0.9900 . ?
C3_27 C4_27 1.5396 . ?
C3_27 P1_27 1.8699 . ?
C4_27 H4A_27 0.9800 . ?
C4_27 H4B_27 0.9800 . ?
C4_27 H4C_27 0.9800 . ?
C5_27 H5A_27 0.9900 . ?
C5_27 H5B_27 0.9900 . ?
C5_27 C6_27 1.5397 . ?
C5_27 P1_27 1.8736 . ?
C6_27 H6A_27 0.9800 . ?
C6_27 H6B_27 0.9800 . ?
C6_27 H6C_27 0.9800 . ?
C1_28 H1A_28 0.9900 . ?
C1_28 H1B_28 0.9900 . ?
C1_28 C2_28 1.5408 . ?
C1_28 P1_28 1.8829 . ?
C2_28 H2A_28 0.9800 . ?
C2_28 H2B_28 0.9800 . ?
C2_28 H2C_28 0.9800 . ?
C3_28 H3A_28 0.9900 . ?
C3_28 H3B_28 0.9900 . ?
C3_28 C4_28 1.5402 . ?
C3_28 P1_28 1.8820 . ?
C4_28 H4A_28 0.9800 . ?
C4_28 H4B_28 0.9800 . ?
C4_28 H4C_28 0.9800 . ?
C5_28 H5A_28 0.9900 . ?
C5_28 H5B_28 0.9900 . ?
C5_28 C6_28 1.5403 . ?
C5_28 P1_28 1.8832 . ?
C6_28 H6A_28 0.9800 . ?
C6_28 H6B_28 0.9800 . ?
C6_28 H6C_28 0.9800 . ?
C1_29 H1A_29 0.9900 . ?
C1_29 H1B_29 0.9900 . ?
C1_29 C2_29 1.5397 . ?
C1_29 P1_29 1.8735 . ?
C2_29 H2A_29 0.9800 . ?
C2_29 H2B_29 0.9800 . ?
C2_29 H2C_29 0.9800 . ?
C3_29 H3A_29 0.9900 . ?
C3_29 H3B_29 0.9900 . ?
C3_29 C4_29 1.5407 . ?
C3_29 P1_29 1.8935 . ?
C4_29 H4A_29 0.9800 . ?
C4_29 H4B_29 0.9800 . ?
C4_29 H4C_29 0.9800 . ?
C5_29 H5A_29 0.9900 . ?
C5_29 H5B_29 0.9900 . ?
C5_29 C6_29 1.5403 . ?
C5_29 P1_29 1.8698 . ?
C6_29 H6A_29 0.9800 . ?
C6_29 H6B_29 0.9800 . ?
C6_29 H6C_29 0.9800 . ?
C1_7 C2_7 1.5626 . ?
C1_7 O1_7 1.1888 . ?
C1_7 O2_7 1.2703 . ?
C2_7 C3_7 1.3900 . ?
C2_7 N1_7 1.3900 . ?
C3_7 C4_7 1.3900 . ?
C3_7 H3_7 0.8820 . ?
C4_7 C5_7 1.3900 . ?
C5_7 C6_7 1.3900 . ?
C5_7 H5_7 1.0442 . ?
C6_7 N1_7 1.3900 . ?
C6_7 C7_7 1.4869 . ?
C7_7 O3_7 1.2227 . ?
C7_7 O4_7 1.3153 . ?

loop_
_geom_torsion_atom_site_label_1
_geom_torsion_atom_site_label_2
_geom_torsion_atom_site_label_3
_geom_torsion_atom_site_label_4
_geom_torsion
_geom_torsion_site_symmetry_1
_geom_torsion_site_symmetry_2
_geom_torsion_site_symmetry_3
_geom_torsion_site_symmetry_4
_geom_torsion_publ_flag
Pt01 N2_5 C6_5 C7_5 -168.7 . . . . ?
Pt01 N2_5 C10_5 C9_5 168.8 . . . . ?
Pt02 N2_2 C6_2 C7_2 171.8 . . . . ?
Pt02 N2_2 C10_2 C9_2 -171.3 . . . . ?
Pt03 N1_3 C1_3 C2_3 172.0 . . . . ?
Pt03 N1_3 C5_3 C4_3 -172.3 . . . . ?
Pt4 N1_5 C1_5 C2_5 -157.1 . . . . ?
Pt4 N1_5 C5_5 C4_5 157.0 . . . . ?
Pt4 C1_6 C2_6 N1_6 152.6 . . . . ?
Pt4 C1_6 C2_6 C3_6 -27.4 . . . . ?
Pt4A N1_5 C1_5 C2_5 -173.3 . . . . ?
Pt4A N1_5 C5_5 C4_5 173.8 . . . . ?
Pt05 N2_3 C6_3 C7_3 161.7 . . . . ?
Pt05 N2_3 C10_3 C9_3 -160.3 . . . . ?
Pt06 N2_4 C6_4 C7_4 165.2 . . . . ?
Pt06 N2_4 C10_4 C9_4 -166.2 . . . . ?
Pt7 N1_4 C1_4 C2_4 176.0 . . . . ?
Pt7 N1_4 C5_4 C4_4 -175.8 . . . . ?
Pt08 N1_2 C1_2 C2_2 159.6 . . . . ?
Pt08 N1_2 C5_2 C4_2 -160.2 . . . . ?
N1_2 C1_2 C2_2 C3_2 0.0 . . . . ?
C1_2 N1_2 C5_2 C4_2 0.0 . . . . ?
C1_2 C2_2 C3_2 C4_2 0.0 . . . . ?
C1_2 C2_2 C3_2 C23_2 -177.2 . . . . ?
C2_2 C3_2 C4_2 C5_2 0.0 . . . . ?
C2_2 C3_2 C23_2 C24_2 75.1 . . . . ?
C2_2 C3_2 C23_2 C42_2 -100.0 . . . . ?
C3_2 C4_2 C5_2 N1_2 0.0 . . . . ?
C3_2 C23_2 C24_2 C25_2 -1.9 . . . . ?
C3_2 C23_2 C24_2 N3_2 175.8 . . . . ?
C3_2 C23_2 C42_2 C41_2 2.3 . . . . ?
C3_2 C23_2 C42_2 N6_2 -175.3 . . . . ?
C4_2 C3_2 C23_2 C24_2 -102.0 . . . . ?
C4_2 C3_2 C23_2 C42_2 82.9 . . . . ?
C5_2 N1_2 C1_2 C2_2 0.0 . . . . ?
N2_2 C6_2 C7_2 C8_2 0.0 . . . . ?
C6_2 N2_2 C10_2 C9_2 0.0 . . . . ?
C6_2 C7_2 C8_2 C9_2 0.0 . . . . ?
C6_2 C7_2 C8_2 C28_2 178.8 . . . . ?
C7_2 C8_2 C9_2 C10_2 0.0 . . . . ?
C7_2 C8_2 C28_2 C27_2 100.4 . . . . ?
C7_2 C8_2 C28_2 C29_2 -76.3 . . . . ?
C8_2 C9_2 C10_2 N2_2 0.0 . . . . ?
C8_2 C28_2 C29_2 C30_2 -1.7 . . . . ?
C8_2 C28_2 C29_2 N4_2 177.4 . . . . ?
C9_2 C8_2 C28_2 C27_2 -80.9 . . . . ?
C9_2 C8_2 C28_2 C29_2 102.5 . . . . ?
C10_2 N2_2 C6_2 C7_2 0.0 . . . . ?
C11_2 C12_2 C13_2 C14_2 0.0 . . . . ?
C11_2 C33_2 C34_2 C35_2 -6.7 . . . . ?
C11_2 C33_2 C34_2 N5_2 173.6 . . . . ?
C12_2 C11_2 C16_2 C15_2 0.0 . . . . ?
C12_2 C11_2 C33_2 C32_2 90.9 . . . . ?
C12_2 C11_2 C33_2 C34_2 -84.9 . . . . ?
C12_2 C13_2 C14_2 C15_2 0.0 . . . . ?
C13_2 C14_2 C15_2 C16_2 0.0 . . . . ?
C14_2 C15_2 C16_2 C11_2 0.0 . . . . ?
C16_2 C11_2 C12_2 C13_2 0.0 . . . . ?
C16_2 C11_2 C33_2 C32_2 -90.5 . . . . ?
C16_2 C11_2 C33_2 C34_2 93.7 . . . . ?
C17_2 C18_2 C19_2 C20_2 0.0 . . . . ?
C17_2 C38_2 C39_2 C40_2 3.2 . . . . ?
C17_2 C38_2 C39_2 N6_2 -173.3 . . . . ?
C18_2 C17_2 C22_2 C21_2 0.0 . . . . ?
C18_2 C17_2 C38_2 C37_2 69.5 . . . . ?
C18_2 C17_2 C38_2 C39_2 -110.0 . . . . ?
C18_2 C19_2 C20_2 C21_2 0.0 . . . . ?
C19_2 C20_2 C21_2 C22_2 0.0 . . . . ?
C20_2 C21_2 C22_2 C17_2 0.0 . . . . ?
C22_2 C17_2 C18_2 C19_2 0.0 . . . . ?
C22_2 C17_2 C38_2 C37_2 -107.0 . . . . ?
C22_2 C17_2 C38_2 C39_2 73.5 . . . . ?
C23_2 C3_2 C4_2 C5_2 177.2 . . . . ?
C23_2 C24_2 C25_2 C26_2 177.9 . . . . ?
C23_2 C24_2 N3_2 C27_2 -176.3 . . . . ?
C23_2 C42_2 N6_2 C39_2 178.0 . . . . ?
C24_2 C23_2 C42_2 C41_2 -172.1 . . . . ?
C24_2 C23_2 C42_2 N6_2 10.3 . . . . ?
C24_2 C25_2 C26_2 C27_2 -1.5 . . . . ?
C25_2 C24_2 N3_2 C27_2 1.8 . . . . ?
C25_2 C26_2 C27_2 C28_2 -177.0 . . . . ?
C25_2 C26_2 C27_2 N3_2 2.7 . . . . ?
C26_2 C27_2 C28_2 C8_2 3.4 . . . . ?
C26_2 C27_2 C28_2 C29_2 179.7 . . . . ?
C26_2 C27_2 N3_2 C24_2 -2.8 . . . . ?
C27_2 C28_2 C29_2 C30_2 -178.0 . . . . ?
C27_2 C28_2 C29_2 N4_2 1.1 . . . . ?
C28_2 C8_2 C9_2 C10_2 -178.7 . . . . ?
C28_2 C27_2 N3_2 C24_2 176.9 . . . . ?
C28_2 C29_2 C30_2 C31_2 176.8 . . . . ?
C28_2 C29_2 N4_2 C32_2 -178.2 . . . . ?
C29_2 C30_2 C31_2 C32_2 2.8 . . . . ?
C30_2 C29_2 N4_2 C32_2 1.0 . . . . ?
C30_2 C31_2 C32_2 C33_2 176.6 . . . . ?
C30_2 C31_2 C32_2 N4_2 -2.3 . . . . ?
C31_2 C32_2 C33_2 C11_2 5.1 . . . . ?
C31_2 C32_2 C33_2 C34_2 -179.5 . . . . ?
C31_2 C32_2 N4_2 C29_2 0.7 . . . . ?
C32_2 C33_2 C34_2 C35_2 177.9 . . . . ?
C32_2 C33_2 C34_2 N5_2 -1.8 . . . . ?
C33_2 C11_2 C12_2 C13_2 178.6 . . . . ?
C33_2 C11_2 C16_2 C15_2 -178.6 . . . . ?
C33_2 C32_2 N4_2 C29_2 -178.3 . . . . ?
C33_2 C34_2 C35_2 C36_2 -179.2 . . . . ?
C33_2 C34_2 N5_2 C37_2 177.1 . . . . ?
C34_2 C35_2 C36_2 C37_2 1.6 . . . . ?
C35_2 C34_2 N5_2 C37_2 -2.6 . . . . ?
C35_2 C36_2 C37_2 C38_2 -178.2 . . . . ?
C35_2 C36_2 C37_2 N5_2 -3.2 . . . . ?
C36_2 C37_2 C38_2 C17_2 -8.6 . . . . ?
C36_2 C37_2 C38_2 C39_2 170.9 . . . . ?
C36_2 C37_2 N5_2 C34_2 3.5 . . . . ?
C37_2 C38_2 C39_2 C40_2 -176.3 . . . . ?
C37_2 C38_2 C39_2 N6_2 7.2 . . . . ?
C38_2 C17_2 C18_2 C19_2 -176.4 . . . . ?
C38_2 C17_2 C22_2 C21_2 176.5 . . . . ?
C38_2 C37_2 N5_2 C34_2 178.9 . . . . ?
C38_2 C39_2 C40_2 C41_2 -175.5 . . . . ?
C38_2 C39_2 N6_2 C42_2 176.2 . . . . ?
C39_2 C40_2 C41_2 C42_2 -1.4 . . . . ?
C40_2 C39_2 N6_2 C42_2 -0.9 . . . . ?
C40_2 C41_2 C42_2 C23_2 -177.0 . . . . ?
C40_2 C41_2 C42_2 N6_2 0.8 . . . . ?
C41_2 C42_2 N6_2 C39_2 0.1 . . . . ?
C42_2 C23_2 C24_2 C25_2 172.5 . . . . ?
C42_2 C23_2 C24_2 N3_2 -9.7 . . . . ?
N3_2 C24_2 C25_2 C26_2 -0.1 . . . . ?
N3_2 C27_2 C28_2 C8_2 -176.2 . . . . ?
N3_2 C27_2 C28_2 C29_2 0.1 . . . . ?
N4_2 C29_2 C30_2 C31_2 -2.4 . . . . ?
N4_2 C32_2 C33_2 C11_2 -176.1 . . . . ?
N4_2 C32_2 C33_2 C34_2 -0.7 . . . . ?
N5_2 C34_2 C35_2 C36_2 0.6 . . . . ?
N5_2 C37_2 C38_2 C17_2 177.2 . . . . ?
N5_2 C37_2 C38_2 C39_2 -3.3 . . . . ?
N6_2 C39_2 C40_2 C41_2 1.5 . . . . ?
N1_3 C1_3 C2_3 C3_3 0.0 . . . . ?
C1_3 N1_3 C5_3 C4_3 0.0 . . . . ?
C1_3 C2_3 C3_3 C4_3 0.0 . . . . ?
C1_3 C2_3 C3_3 C23_3 178.5 . . . . ?
C2_3 C3_3 C4_3 C5_3 0.0 . . . . ?
C2_3 C3_3 C23_3 C24_3 73.2 . . . . ?
C2_3 C3_3 C23_3 C42_3 -108.4 . . . . ?
C3_3 C4_3 C5_3 N1_3 0.0 . . . . ?
C3_3 C23_3 C24_3 C25_3 2.5 . . . . ?
C3_3 C23_3 C24_3 N3_3 -179.5 . . . . ?
C3_3 C23_3 C42_3 C41_3 1.8 . . . . ?
C3_3 C23_3 C42_3 N6_3 -178.3 . . . . ?
C4_3 C3_3 C23_3 C24_3 -108.3 . . . . ?
C4_3 C3_3 C23_3 C42_3 70.1 . . . . ?
C5_3 N1_3 C1_3 C2_3 0.0 . . . . ?
N2_3 C6_3 C7_3 C8_3 0.0 . . . . ?
C6_3 N2_3 C10_3 C9_3 0.0 . . . . ?
C6_3 C7_3 C8_3 C9_3 0.0 . . . . ?
C6_3 C7_3 C8_3 C28_3 -178.2 . . . . ?
C7_3 C8_3 C9_3 C10_3 0.0 . . . . ?
C7_3 C8_3 C28_3 C27_3 100.3 . . . . ?
C7_3 C8_3 C28_3 C29_3 -86.9 . . . . ?
C8_3 C9_3 C10_3 N2_3 0.0 . . . . ?
C8_3 C28_3 C29_3 C30_3 0.6 . . . . ?
C8_3 C28_3 C29_3 N4_3 176.9 . . . . ?
C9_3 C8_3 C28_3 C27_3 -77.9 . . . . ?
C9_3 C8_3 C28_3 C29_3 95.0 . . . . ?
C10_3 N2_3 C6_3 C7_3 0.0 . . . . ?
C11_3 C12_3 C13_3 C14_3 0.0 . . . . ?
C11_3 C33_3 C34_3 C35_3 -7.2 . . . . ?
C11_3 C33_3 C34_3 N5_3 -171.8 . . . . ?
C12_3 C11_3 C16_3 C15_3 0.0 . . . . ?
C12_3 C11_3 C33_3 C32_3 102.5 . . . . ?
C12_3 C11_3 C33_3 C34_3 -71.2 . . . . ?
C12_3 C13_3 C14_3 C15_3 0.0 . . . . ?
C13_3 C14_3 C15_3 C16_3 0.0 . . . . ?
C14_3 C15_3 C16_3 C11_3 0.0 . . . . ?
C16_3 C11_3 C12_3 C13_3 0.0 . . . . ?
C16_3 C11_3 C33_3 C32_3 -82.5 . . . . ?
C16_3 C11_3 C33_3 C34_3 103.8 . . . . ?
C17_3 C18_3 C19_3 C20_3 0.0 . . . . ?
C17_3 C38_3 C39_3 C40_3 -8.2 . . . . ?
C17_3 C38_3 C39_3 N6_3 178.5 . . . . ?
C18_3 C17_3 C22_3 C21_3 0.0 . . . . ?
C18_3 C17_3 C38_3 C37_3 81.1 . . . . ?
C18_3 C17_3 C38_3 C39_3 -96.0 . . . . ?
C18_3 C19_3 C20_3 C21_3 0.0 . . . . ?
C19_3 C20_3 C21_3 C22_3 0.0 . . . . ?
C20_3 C21_3 C22_3 C17_3 0.0 . . . . ?
C22_3 C17_3 C18_3 C19_3 0.0 . . . . ?
C22_3 C17_3 C38_3 C37_3 -98.8 . . . . ?
C22_3 C17_3 C38_3 C39_3 84.1 . . . . ?
C23_3 C3_3 C4_3 C5_3 -178.5 . . . . ?
C23_3 C24_3 C25_3 C26_3 177.6 . . . . ?
C23_3 C24_3 N3_3 C27_3 -179.4 . . . . ?
C23_3 C42_3 N6_3 C39_3 177.7 . . . . ?
C24_3 C23_3 C42_3 C41_3 179.9 . . . . ?
C24_3 C23_3 C42_3 N6_3 -0.2 . . . . ?
C24_3 C25_3 C26_3 C27_3 1.9 . . . . ?
C25_3 C24_3 N3_3 C27_3 -1.1 . . . . ?
C25_3 C26_3 C27_3 C28_3 -180.0 . . . . ?
C25_3 C26_3 C27_3 N3_3 -2.7 . . . . ?
C26_3 C27_3 C28_3 C8_3 -2.4 . . . . ?
C26_3 C27_3 C28_3 C29_3 -174.5 . . . . ?
C26_3 C27_3 N3_3 C24_3 2.3 . . . . ?
C27_3 C28_3 C29_3 C30_3 172.8 . . . . ?
C27_3 C28_3 C29_3 N4_3 -10.9 . . . . ?
C28_3 C8_3 C9_3 C10_3 178.1 . . . . ?
C28_3 C27_3 N3_3 C24_3 179.5 . . . . ?
C28_3 C29_3 C30_3 C31_3 -179.7 . . . . ?
C28_3 C29_3 N4_3 C32_3 -178.7 . . . . ?
C29_3 C30_3 C31_3 C32_3 -3.9 . . . . ?
C30_3 C29_3 N4_3 C32_3 -1.9 . . . . ?
C30_3 C31_3 C32_3 C33_3 179.0 . . . . ?
C30_3 C31_3 C32_3 N4_3 2.9 . . . . ?
C31_3 C32_3 C33_3 C11_3 1.1 . . . . ?
C31_3 C32_3 C33_3 C34_3 174.0 . . . . ?
C31_3 C32_3 N4_3 C29_3 -0.4 . . . . ?
C32_3 C33_3 C34_3 C35_3 179.9 . . . . ?
C32_3 C33_3 C34_3 N5_3 15.3 . . . . ?
C33_3 C11_3 C12_3 C13_3 174.9 . . . . ?
C33_3 C11_3 C16_3 C15_3 -175.1 . . . . ?
C33_3 C32_3 N4_3 C29_3 -176.8 . . . . ?
C33_3 C34_3 C35_3 C36_3 -177.3 . . . . ?
C33_3 C34_3 N5_3 C37_3 174.6 . . . . ?
C34_3 C35_3 C36_3 C37_3 8.1 . . . . ?
C35_3 C34_3 N5_3 C37_3 7.8 . . . . ?
C35_3 C36_3 C37_3 C38_3 171.1 . . . . ?
C35_3 C36_3 C37_3 N5_3 -3.5 . . . . ?
C36_3 C37_3 C38_3 C17_3 7.1 . . . . ?
C36_3 C37_3 C38_3 C39_3 -176.1 . . . . ?
C36_3 C37_3 N5_3 C34_3 -3.2 . . . . ?
C37_3 C38_3 C39_3 C40_3 175.1 . . . . ?
C37_3 C38_3 C39_3 N6_3 1.8 . . . . ?
C38_3 C17_3 C18_3 C19_3 -179.9 . . . . ?
C38_3 C17_3 C22_3 C21_3 179.9 . . . . ?
C38_3 C37_3 N5_3 C34_3 -178.1 . . . . ?
C38_3 C39_3 C40_3 C41_3 -171.9 . . . . ?
C38_3 C39_3 N6_3 C42_3 174.7 . . . . ?
C39_3 C40_3 C41_3 C42_3 -3.7 . . . . ?
C40_3 C39_3 N6_3 C42_3 0.2 . . . . ?
C40_3 C41_3 C42_3 C23_3 -176.2 . . . . ?
C40_3 C41_3 C42_3 N6_3 3.8 . . . . ?
C41_3 C42_3 N6_3 C39_3 -2.4 . . . . ?
C42_3 C23_3 C24_3 C25_3 -175.6 . . . . ?
C42_3 C23_3 C24_3 N3_3 2.4 . . . . ?
N3_3 C24_3 C25_3 C26_3 -0.6 . . . . ?
N3_3 C27_3 C28_3 C8_3 -179.1 . . . . ?
N3_3 C27_3 C28_3 C29_3 8.7 . . . . ?
N4_3 C29_3 C30_3 C31_3 3.6 . . . . ?
N4_3 C32_3 C33_3 C11_3 176.4 . . . . ?
N4_3 C32_3 C33_3 C34_3 -10.6 . . . . ?
N5_3 C34_3 C35_3 C36_3 -10.1 . . . . ?
N5_3 C37_3 C38_3 C17_3 -179.3 . . . . ?
N5_3 C37_3 C38_3 C39_3 -2.5 . . . . ?
N6_3 C39_3 C40_3 C41_3 2.3 . . . . ?
N1_4 C1_4 C2_4 C3_4 0.0 . . . . ?
C1_4 N1_4 C5_4 C4_4 0.0 . . . . ?
C1_4 C2_4 C3_4 C4_4 0.0 . . . . ?
C1_4 C2_4 C3_4 C23_4 -179.6 . . . . ?
C2_4 C3_4 C4_4 C5_4 0.0 . . . . ?
C2_4 C3_4 C23_4 C24_4 105.7 . . . . ?
C2_4 C3_4 C23_4 C42_4 -81.3 . . . . ?
C3_4 C4_4 C5_4 N1_4 0.0 . . . . ?
C3_4 C23_4 C24_4 C25_4 -3.0 . . . . ?
C3_4 C23_4 C24_4 N3_4 -175.8 . . . . ?
C3_4 C23_4 C42_4 C41_4 4.4 . . . . ?
C3_4 C23_4 C42_4 N6_4 174.6 . . . . ?
C4_4 C3_4 C23_4 C24_4 -73.9 . . . . ?
C4_4 C3_4 C23_4 C42_4 99.1 . . . . ?
C5_4 N1_4 C1_4 C2_4 0.0 . . . . ?
N2_4 C6_4 C7_4 C8_4 0.0 . . . . ?
C6_4 N2_4 C10_4 C9_4 0.0 . . . . ?
C6_4 C7_4 C8_4 C9_4 0.0 . . . . ?
C6_4 C7_4 C8_4 C28_4 175.2 . . . . ?
C7_4 C8_4 C9_4 C10_4 0.0 . . . . ?
C7_4 C8_4 C28_4 C27_4 81.0 . . . . ?
C7_4 C8_4 C28_4 C29_4 -102.9 . . . . ?
C8_4 C9_4 C10_4 N2_4 0.0 . . . . ?
C8_4 C28_4 C29_4 C30_4 3.5 . . . . ?
C8_4 C28_4 C29_4 N4_4 -178.9 . . . . ?
C9_4 C8_4 C28_4 C27_4 -103.8 . . . . ?
C9_4 C8_4 C28_4 C29_4 72.3 . . . . ?
C10_4 N2_4 C6_4 C7_4 0.0 . . . . ?
C11_4 C12_4 C13_4 C14_4 0.0 . . . . ?
C11_4 C33_4 C34_4 C35_4 7.1 . . . . ?
C11_4 C33_4 C34_4 N5_4 -177.1 . . . . ?
C12_4 C11_4 C16_4 C15_4 0.0 . . . . ?
C12_4 C11_4 C33_4 C32_4 104.0 . . . . ?
C12_4 C11_4 C33_4 C34_4 -76.4 . . . . ?
C12_4 C13_4 C14_4 C15_4 0.0 . . . . ?
C13_4 C14_4 C15_4 C16_4 0.0 . . . . ?
C14_4 C15_4 C16_4 C11_4 0.0 . . . . ?
C16_4 C11_4 C12_4 C13_4 0.0 . . . . ?
C16_4 C11_4 C33_4 C32_4 -74.8 . . . . ?
C16_4 C11_4 C33_4 C34_4 104.8 . . . . ?
C17_4 C18_4 C19_4 C20_4 0.0 . . . . ?
C17_4 C38_4 C39_4 C40_4 1.1 . . . . ?
C17_4 C38_4 C39_4 N6_4 172.7 . . . . ?
C18_4 C17_4 C22_4 C21_4 0.0 . . . . ?
C18_4 C17_4 C38_4 C37_4 109.8 . . . . ?
C18_4 C17_4 C38_4 C39_4 -72.8 . . . . ?
C18_4 C19_4 C20_4 C21_4 0.0 . . . . ?
C19_4 C20_4 C21_4 C22_4 0.0 . . . . ?
C20_4 C21_4 C22_4 C17_4 0.0 . . . . ?
C22_4 C17_4 C18_4 C19_4 0.0 . . . . ?
C22_4 C17_4 C38_4 C37_4 -68.4 . . . . ?
C22_4 C17_4 C38_4 C39_4 109.0 . . . . ?
C23_4 C3_4 C4_4 C5_4 179.6 . . . . ?
C23_4 C24_4 C25_4 C26_4 -175.6 . . . . ?
C23_4 C24_4 N3_4 C27_4 174.2 . . . . ?
C23_4 C42_4 N6_4 C39_4 -178.3 . . . . ?
C24_4 C23_4 C42_4 C41_4 176.5 . . . . ?
C24_4 C23_4 C42_4 N6_4 -13.3 . . . . ?
C24_4 C25_4 C26_4 C27_4 2.5 . . . . ?
C25_4 C24_4 N3_4 C27_4 0.3 . . . . ?
C25_4 C26_4 C27_4 C28_4 176.6 . . . . ?
C25_4 C26_4 C27_4 N3_4 -2.4 . . . . ?
C26_4 C27_4 C28_4 C8_4 -0.9 . . . . ?
C26_4 C27_4 C28_4 C29_4 -176.6 . . . . ?
C26_4 C27_4 N3_4 C24_4 1.2 . . . . ?
C27_4 C28_4 C29_4 C30_4 179.2 . . . . ?
C27_4 C28_4 C29_4 N4_4 -3.2 . . . . ?
C28_4 C8_4 C9_4 C10_4 -175.2 . . . . ?
C28_4 C27_4 N3_4 C24_4 -177.7 . . . . ?
C28_4 C29_4 C30_4 C31_4 179.6 . . . . ?
C28_4 C29_4 N4_4 C32_4 -178.8 . . . . ?
C29_4 C30_4 C31_4 C32_4 -1.8 . . . . ?
C30_4 C29_4 N4_4 C32_4 -0.9 . . . . ?
C30_4 C31_4 C32_4 C33_4 -179.6 . . . . ?
C30_4 C31_4 C32_4 N4_4 1.3 . . . . ?
C31_4 C32_4 C33_4 C11_4 -2.0 . . . . ?
C31_4 C32_4 C33_4 C34_4 178.4 . . . . ?
C31_4 C32_4 N4_4 C29_4 -0.1 . . . . ?
C32_4 C33_4 C34_4 C35_4 -173.4 . . . . ?
C32_4 C33_4 C34_4 N5_4 2.4 . . . . ?
C33_4 C11_4 C12_4 C13_4 -178.8 . . . . ?
C33_4 C11_4 C16_4 C15_4 178.9 . . . . ?
C33_4 C32_4 N4_4 C29_4 -179.3 . . . . ?
C33_4 C34_4 C35_4 C36_4 174.1 . . . . ?
C33_4 C34_4 N5_4 C37_4 -173.6 . . . . ?
C34_4 C35_4 C36_4 C37_4 1.1 . . . . ?
C35_4 C34_4 N5_4 C37_4 2.8 . . . . ?
C35_4 C36_4 C37_4 C38_4 175.5 . . . . ?
C35_4 C36_4 C37_4 N5_4 0.6 . . . . ?
C36_4 C37_4 C38_4 C17_4 6.3 . . . . ?
C36_4 C37_4 C38_4 C39_4 -170.7 . . . . ?
C36_4 C37_4 N5_4 C34_4 -2.2 . . . . ?
C37_4 C38_4 C39_4 C40_4 178.1 . . . . ?
C37_4 C38_4 C39_4 N6_4 -10.2 . . . . ?
C38_4 C17_4 C18_4 C19_4 -178.2 . . . . ?
C38_4 C17_4 C22_4 C21_4 178.2 . . . . ?
C38_4 C37_4 N5_4 C34_4 -177.5 . . . . ?
C38_4 C39_4 C40_4 C41_4 178.5 . . . . ?
C38_4 C39_4 N6_4 C42_4 -172.1 . . . . ?
C39_4 C40_4 C41_4 C42_4 -9.4 . . . . ?
C40_4 C39_4 N6_4 C42_4 1.0 . . . . ?
C40_4 C41_4 C42_4 C23_4 -178.5 . . . . ?
C40_4 C41_4 C42_4 N6_4 10.2 . . . . ?
C41_4 C42_4 N6_4 C39_4 -6.6 . . . . ?
C42_4 C23_4 C24_4 C25_4 -175.1 . . . . ?
C42_4 C23_4 C24_4 N3_4 12.2 . . . . ?
N3_4 C24_4 C25_4 C26_4 -1.8 . . . . ?
N3_4 C27_4 C28_4 C8_4 177.9 . . . . ?
N3_4 C27_4 C28_4 C29_4 2.2 . . . . ?
N4_4 C29_4 C30_4 C31_4 1.7 . . . . ?
N4_4 C32_4 C33_4 C11_4 176.9 . . . . ?
N4_4 C32_4 C33_4 C34_4 -2.6 . . . . ?
N5_4 C34_4 C35_4 C36_4 -2.5 . . . . ?
N5_4 C37_4 C38_4 C17_4 -179.6 . . . . ?
N5_4 C37_4 C38_4 C39_4 3.4 . . . . ?
N6_4 C39_4 C40_4 C41_4 5.6 . . . . ?
N1_5 Pt4 O1_6 C1_6 -98.1 . . . . ?
N1_5 C1_5 C2_5 C3_5 0.0 . . . . ?
C1_5 N1_5 C5_5 C4_5 0.0 . . . . ?
C1_5 C2_5 C3_5 C4_5 0.0 . . . . ?
C1_5 C2_5 C3_5 C23_5 -178.1 . . . . ?
C2_5 C3_5 C4_5 C5_5 0.0 . . . . ?
C2_5 C3_5 C23_5 C24_5 -81.4 . . . . ?
C2_5 C3_5 C23_5 C42_5 99.8 . . . . ?
C3_5 C4_5 C5_5 N1_5 0.0 . . . . ?
C3_5 C23_5 C24_5 C25_5 1.2 . . . . ?
C3_5 C23_5 C24_5 N3_5 -174.6 . . . . ?
C3_5 C23_5 C42_5 C41_5 0.4 . . . . ?
C3_5 C23_5 C42_5 N6_5 178.2 . . . . ?
C4_5 C3_5 C23_5 C24_5 100.5 . . . . ?
C4_5 C3_5 C23_5 C42_5 -78.3 . . . . ?
C5_5 N1_5 C1_5 C2_5 0.0 . . . . ?
N2_5 Pt01 O6_6 C14_6 60.8 . . . . ?
N2_5 C6_5 C7_5 C8_5 0.0 . . . . ?
C6_5 N2_5 C10_5 C9_5 0.0 . . . . ?
C6_5 C7_5 C8_5 C9_5 0.0 . . . . ?
C6_5 C7_5 C8_5 C28_5 179.1 . . . . ?
C7_5 C8_5 C9_5 C10_5 0.0 . . . . ?
C7_5 C8_5 C28_5 C27_5 -102.3 . . . . ?
C7_5 C8_5 C28_5 C29_5 79.0 . . . . ?
C8_5 C9_5 C10_5 N2_5 0.0 . . . . ?
C8_5 C28_5 C29_5 C30_5 1.0 . . . . ?
C8_5 C28_5 C29_5 N4_5 -175.6 . . . . ?
C9_5 C8_5 C28_5 C27_5 76.8 . . . . ?
C9_5 C8_5 C28_5 C29_5 -101.9 . . . . ?
C10_5 N2_5 C6_5 C7_5 0.0 . . . . ?
C11_5 C12_5 C13_5 C14_5 0.0 . . . . ?
C11_5 C33_5 C34_5 C35_5 -2.4 . . . . ?
C11_5 C33_5 C34_5 N5_5 178.2 . . . . ?
C12_5 C11_5 C16_5 C15_5 0.0 . . . . ?
C12_5 C11_5 C33_5 C32_5 -110.3 . . . . ?
C12_5 C11_5 C33_5 C34_5 66.2 . . . . ?
C12_5 C13_5 C14_5 C15_5 0.0 . . . . ?
C13_5 C14_5 C15_5 C16_5 0.0 . . . . ?
C14_5 C15_5 C16_5 C11_5 0.0 . . . . ?
C16_5 C11_5 C12_5 C13_5 0.0 . . . . ?
C16_5 C11_5 C33_5 C32_5 72.0 . . . . ?
C16_5 C11_5 C33_5 C34_5 -111.5 . . . . ?
C17_5 C18_5 C19_5 C20_5 0.0 . . . . ?
C17_5 C38_5 C39_5 C40_5 9.1 . . . . ?
C17_5 C38_5 C39_5 N6_5 -178.1 . . . . ?
C18_5 C17_5 C22_5 C21_5 0.0 . . . . ?
C18_5 C17_5 C38_5 C37_5 -95.6 . . . . ?
C18_5 C17_5 C38_5 C39_5 81.9 . . . . ?
C18_5 C19_5 C20_5 C21_5 0.0 . . . . ?
C19_5 C20_5 C21_5 C22_5 0.0 . . . . ?
C20_5 C21_5 C22_5 C17_5 0.0 . . . . ?
C22_5 C17_5 C18_5 C19_5 0.0 . . . . ?
C22_5 C17_5 C38_5 C37_5 87.3 . . . . ?
C22_5 C17_5 C38_5 C39_5 -95.2 . . . . ?
C23_5 C3_5 C4_5 C5_5 178.1 . . . . ?
C23_5 C24_5 C25_5 C26_5 -172.9 . . . . ?
C23_5 C24_5 N3_5 C27_5 176.3 . . . . ?
C23_5 C42_5 N6_5 C39_5 -177.4 . . . . ?
C24_5 C23_5 C42_5 C41_5 -178.2 . . . . ?
C24_5 C23_5 C42_5 N6_5 -0.4 . . . . ?
C24_5 C25_5 C26_5 C27_5 -5.0 . . . . ?
C25_5 C24_5 N3_5 C27_5 -0.2 . . . . ?
C25_5 C26_5 C27_5 C28_5 -175.0 . . . . ?
C25_5 C26_5 C27_5 N3_5 5.1 . . . . ?
C26_5 C27_5 C28_5 C8_5 -1.9 . . . . ?
C26_5 C27_5 C28_5 C29_5 176.7 . . . . ?
C26_5 C27_5 N3_5 C24_5 -2.9 . . . . ?
C27_5 C28_5 C29_5 C30_5 -177.6 . . . . ?
C27_5 C28_5 C29_5 N4_5 5.9 . . . . ?
C28_5 C8_5 C9_5 C10_5 -179.1 . . . . ?
C28_5 C27_5 N3_5 C24_5 177.2 . . . . ?
C28_5 C29_5 C30_5 C31_5 178.0 . . . . ?
C28_5 C29_5 N4_5 C32_5 -176.4 . . . . ?
C29_5 C30_5 C31_5 C32_5 1.4 . . . . ?
C30_5 C29_5 N4_5 C32_5 6.6 . . . . ?
C30_5 C31_5 C32_5 C33_5 -176.2 . . . . ?
C30_5 C31_5 C32_5 N4_5 2.4 . . . . ?
C31_5 C32_5 C33_5 C11_5 1.7 . . . . ?
C31_5 C32_5 C33_5 C34_5 -174.6 . . . . ?
C31_5 C32_5 N4_5 C29_5 -5.5 . . . . ?
C32_5 C33_5 C34_5 C35_5 173.7 . . . . ?
C32_5 C33_5 C34_5 N5_5 -5.7 . . . . ?
C33_5 C11_5 C12_5 C13_5 -177.7 . . . . ?
C33_5 C11_5 C16_5 C15_5 177.8 . . . . ?
C33_5 C32_5 N4_5 C29_5 173.2 . . . . ?
C33_5 C34_5 C35_5 C36_5 179.6 . . . . ?
C33_5 C34_5 N5_5 C37_5 178.6 . . . . ?
C34_5 C35_5 C36_5 C37_5 2.2 . . . . ?
C35_5 C34_5 N5_5 C37_5 -0.9 . . . . ?
C35_5 C36_5 C37_5 C38_5 -174.7 . . . . ?
C35_5 C36_5 C37_5 N5_5 -2.8 . . . . ?
C36_5 C37_5 C38_5 C17_5 -12.4 . . . . ?
C36_5 C37_5 C38_5 C39_5 170.4 . . . . ?
C36_5 C37_5 N5_5 C34_5 2.1 . . . . ?
C37_5 C38_5 C39_5 C40_5 -173.8 . . . . ?
C37_5 C38_5 C39_5 N6_5 -1.0 . . . . ?
C38_5 C17_5 C18_5 C19_5 -177.1 . . . . ?
C38_5 C17_5 C22_5 C21_5 177.1 . . . . ?
C38_5 C37_5 N5_5 C34_5 174.2 . . . . ?
C38_5 C39_5 C40_5 C41_5 179.6 . . . . ?
C38_5 C39_5 N6_5 C42_5 -177.8 . . . . ?
C39_5 C40_5 C41_5 C42_5 -5.2 . . . . ?
C40_5 C39_5 N6_5 C42_5 -3.7 . . . . ?
C40_5 C41_5 C42_5 C23_5 -179.1 . . . . ?
C40_5 C41_5 C42_5 N6_5 2.8 . . . . ?
C41_5 C42_5 N6_5 C39_5 0.7 . . . . ?
C42_5 C23_5 C24_5 C25_5 179.8 . . . . ?
C42_5 C23_5 C24_5 N3_5 4.0 . . . . ?
N3_5 C24_5 C25_5 C26_5 3.5 . . . . ?
N3_5 C27_5 C28_5 C8_5 178.0 . . . . ?
N3_5 C27_5 C28_5 C29_5 -3.4 . . . . ?
N4_5 C29_5 C30_5 C31_5 -5.0 . . . . ?
N4_5 C32_5 C33_5 C11_5 -176.7 . . . . ?
N4_5 C32_5 C33_5 C34_5 7.1 . . . . ?
N5_5 C34_5 C35_5 C36_5 -0.9 . . . . ?
N5_5 C37_5 C38_5 C17_5 177.2 . . . . ?
N5_5 C37_5 C38_5 C39_5 0.0 . . . . ?
N6_5 C39_5 C40_5 C41_5 5.8 . . . . ?
C1_6 C2_6 C3_6 C4_6 180.0 . . . . ?
N1_6 C2_6 C3_6 C4_6 0.0 . . . . ?
N1_6 C6_6 C7_6 O3_6 163.3 . . . . ?
N1_6 C6_6 C7_6 O4_6 -1.1 . . . . ?
C2_6 C1_6 O1_6 Pt4 -178.8 . . . . ?
C2_6 C1_6 O1_6 Pt4A 167.7 . . . . ?
C2_6 C1_6 O2_6 Pt4 176.5 . . . . ?
C2_6 N1_6 C6_6 C5_6 0.0 . . . . ?
C2_6 N1_6 C6_6 C7_6 179.8 . . . . ?
C2_6 C3_6 C4_6 C5_6 0.0 . . . . ?
C2_6 C3_6 C4_6 C8_6 179.8 . . . . ?
C3_6 C4_6 C5_6 C6_6 0.0 . . . . ?
C3_6 C4_6 C8_6 C9_6 -143.6 . . . . ?
C3_6 C4_6 C8_6 C12_6 36.3 . . . . ?
C4_6 C5_6 C6_6 N1_6 0.0 . . . . ?
C4_6 C5_6 C6_6 C7_6 -179.8 . . . . ?
C4_6 C8_6 C9_6 C10_6 180.0 . . . . ?
C4_6 C8_6 C12_6 C11_6 -180.0 . . . . ?
C5_6 C4_6 C8_6 C9_6 36.1 . . . . ?
C5_6 C4_6 C8_6 C12_6 -143.9 . . . . ?
C5_6 C6_6 C7_6 O3_6 -16.9 . . . . ?
C5_6 C6_6 C7_6 O4_6 178.7 . . . . ?
C6_6 N1_6 C2_6 C1_6 -180.0 . . . . ?
C6_6 N1_6 C2_6 C3_6 0.0 . . . . ?
C6_6 C7_6 O3_6 Pt02 168.6 . . . . ?
C8_6 C4_6 C5_6 C6_6 -179.8 . . . . ?
C8_6 C9_6 C10_6 N2_6 0.0 . . . . ?
C8_6 C9_6 C10_6 C14_6 179.9 . . . . ?
C9_6 C8_6 C12_6 C11_6 0.0 . . . . ?
C9_6 C10_6 N2_6 C11_6 0.0 . . . . ?
C9_6 C10_6 C14_6 O5_6 7.1 . . . . ?
C9_6 C10_6 C14_6 O6_6 -167.6 . . . . ?
C10_6 N2_6 C11_6 C12_6 0.0 . . . . ?
C10_6 N2_6 C11_6 C13_6 179.8 . . . . ?
C10_6 C14_6 O6_6 Pt01 -154.3 . . . . ?
N2_6 C10_6 C14_6 O5_6 -173.0 . . . . ?
N2_6 C10_6 C14_6 O6_6 12.3 . . . . ?
N2_6 C11_6 C12_6 C8_6 0.0 . . . . ?
N2_6 C11_6 C13_6 O7_6 172.2 . . . . ?
N2_6 C11_6 C13_6 O8_6 -3.8 . . . . ?
C11_6 C13_6 O7_6 Pt08 174.3 . . . . ?
C12_6 C8_6 C9_6 C10_6 0.0 . . . . ?
C12_6 C11_6 C13_6 O7_6 -8.0 . . . . ?
C12_6 C11_6 C13_6 O8_6 176.0 . . . . ?
C13_6 C11_6 C12_6 C8_6 -179.8 . . . . ?
C14_6 C10_6 N2_6 C11_6 -179.9 . . . . ?
O1_6 C1_6 C2_6 N1_6 155.6 . . . . ?
O1_6 C1_6 C2_6 C3_6 -24.3 . . . . ?
O1_6 C1_6 O2_6 Pt4 6.4 . . . . ?
O2_6 Pt4 O1_6 C1_6 4.4 . . . . ?
O2_6 C1_6 C2_6 N1_6 -14.8 . . . . ?
O2_6 C1_6 C2_6 C3_6 165.2 . . . . ?
O2_6 C1_6 O1_6 Pt4 -9.0 . . . . ?
O2_6 C1_6 O1_6 Pt4A -22.5 . . . . ?
O4_6 C7_6 O3_6 Pt02 -28.0 . . . . ?
O5_6 C14_6 O6_6 Pt01 31.3 . . . . ?
O8_6 C13_6 O7_6 Pt08 -9.9 . . . . ?
C2_8 C1_8 P1_8 Pt02 -47.7 . . . . ?
C2_8 C1_8 P1_8 C3_8 73.0 . . . . ?
C2_8 C1_8 P1_8 C5_8 -179.7 . . . . ?
C4_8 C3_8 P1_8 Pt02 177.6 . . . . ?
C4_8 C3_8 P1_8 C1_8 58.4 . . . . ?
C4_8 C3_8 P1_8 C5_8 -48.9 . . . . ?
C6_8 C5_8 P1_8 Pt02 62.8 . . . . ?
C6_8 C5_8 P1_8 C1_8 -172.5 . . . . ?
C6_8 C5_8 P1_8 C3_8 -65.2 . . . . ?
C1_9 C2_9 C3_9 C4_9 179.9 . . . . ?
N1_9 C2_9 C3_9 C4_9 0.0 . . . . ?
N1_9 C6_9 C7_9 O3_9 -152.0 . . . . ?
N1_9 C6_9 C7_9 O4_9 14.5 . . . . ?
C2_9 C1_9 O1_9 Pt06 -169.3 . . . . ?
C2_9 N1_9 C6_9 C5_9 0.0 . . . . ?
C2_9 N1_9 C6_9 C7_9 -179.7 . . . . ?
C2_9 C3_9 C4_9 C5_9 0.0 . . . . ?
C2_9 C3_9 C4_9 C8_9 179.9 . . . . ?
C3_9 C4_9 C5_9 C6_9 0.0 . . . . ?
C3_9 C4_9 C8_9 C9_9 147.3 . . . . ?
C3_9 C4_9 C8_9 C12_9 -32.7 . . . . ?
C4_9 C5_9 C6_9 N1_9 0.0 . . . . ?
C4_9 C5_9 C6_9 C7_9 179.7 . . . . ?
C4_9 C8_9 C9_9 C10_9 -180.0 . . . . ?
C4_9 C8_9 C12_9 C11_9 180.0 . . . . ?
C5_9 C4_9 C8_9 C9_9 -32.8 . . . . ?
C5_9 C4_9 C8_9 C12_9 147.2 . . . . ?
C5_9 C6_9 C7_9 O3_9 28.3 . . . . ?
C5_9 C6_9 C7_9 O4_9 -165.2 . . . . ?
C6_9 N1_9 C2_9 C1_9 -179.9 . . . . ?
C6_9 N1_9 C2_9 C3_9 0.0 . . . . ?
C8_9 C4_9 C5_9 C6_9 -179.9 . . . . ?
C8_9 C9_9 C10_9 N2_9 0.0 . . . . ?
C8_9 C9_9 C10_9 C14_9 -179.9 . . . . ?
C9_9 C8_9 C12_9 C11_9 0.0 . . . . ?
C9_9 C10_9 N2_9 C11_9 0.0 . . . . ?
C9_9 C10_9 C14_9 O5_9 -9.7 . . . . ?
C9_9 C10_9 C14_9 O6_9 -174.2 . . . . ?
C10_9 N2_9 C11_9 C12_9 0.0 . . . . ?
C10_9 N2_9 C11_9 C13_9 -179.9 . . . . ?
C10_9 C14_9 O6_9 Pt7 164.5 . . . . ?
N2_9 C10_9 C14_9 O5_9 170.4 . . . . ?
N2_9 C10_9 C14_9 O6_9 5.9 . . . . ?
N2_9 C11_9 C12_9 C8_9 0.0 . . . . ?
N2_9 C11_9 C13_9 O7_9 1.5 . . . . ?
N2_9 C11_9 C13_9 O8_9 -170.4 . . . . ?
C11_9 C13_9 O8_9 Pt7A -173.9 . . . . ?
C12_9 C8_9 C9_9 C10_9 0.0 . . . . ?
C12_9 C11_9 C13_9 O7_9 -178.5 . . . . ?
C12_9 C11_9 C13_9 O8_9 9.6 . . . . ?
C13_9 C11_9 C12_9 C8_9 179.9 . . . . ?
C14_9 C10_9 N2_9 C11_9 179.9 . . . . ?
O1_9 C1_9 C2_9 N1_9 -163.1 . . . . ?
O1_9 C1_9 C2_9 C3_9 17.0 . . . . ?
O2_9 C1_9 C2_9 N1_9 6.0 . . . . ?
O2_9 C1_9 C2_9 C3_9 -174.0 . . . . ?
O2_9 C1_9 O1_9 Pt06 22.3 . . . . ?
O5_9 C14_9 O6_9 Pt7 0.8 . . . . ?
O7_9 C13_9 O8_9 Pt7A 14.6 . . . . ?
C2_13 C1_13 P1_13 Pt02 -56.6 . . . . ?
C2_13 C1_13 P1_13 C3_13 170.7 . . . . ?
C2_13 C1_13 P1_13 C5_13 64.1 . . . . ?
C4_13 C3_13 P1_13 Pt02 54.5 . . . . ?
C4_13 C3_13 P1_13 C1_13 -175.0 . . . . ?
C4_13 C3_13 P1_13 C5_13 -69.0 . . . . ?
C6_13 C5_13 P1_13 Pt02 179.4 . . . . ?
C6_13 C5_13 P1_13 C1_13 55.1 . . . . ?
C6_13 C5_13 P1_13 C3_13 -51.6 . . . . ?
C2_14 C1_14 P1_14 Pt01 -54.8 . . . . ?
C2_14 C1_14 P1_14 C3_14 173.1 . . . . ?
C2_14 C1_14 P1_14 C5_14 65.7 . . . . ?
C4_14 C3_14 P1_14 Pt01 49.8 . . . . ?
C4_14 C3_14 P1_14 C1_14 -179.8 . . . . ?
C4_14 C3_14 P1_14 C5_14 -72.5 . . . . ?
C6_14 C5_14 P1_14 Pt01 175.7 . . . . ?
C6_14 C5_14 P1_14 C1_14 51.0 . . . . ?
C6_14 C5_14 P1_14 C3_14 -56.2 . . . . ?
C2_15 C1_15 P1_15 Pt01 -58.7 . . . . ?
C2_15 C1_15 P1_15 C3_15 59.8 . . . . ?
C2_15 C1_15 P1_15 C5_15 168.0 . . . . ?
C4_15 C3_15 P1_15 Pt01 -173.8 . . . . ?
C4_15 C3_15 P1_15 C1_15 62.0 . . . . ?
C4_15 C3_15 P1_15 C5_15 -45.6 . . . . ?
C6_15 C5_15 P1_15 Pt01 61.1 . . . . ?
C6_15 C5_15 P1_15 C1_15 -167.4 . . . . ?
C6_15 C5_15 P1_15 C3_15 -59.7 . . . . ?
P1_15 Pt01 O6_6 C14_6 -117.3 . . . . ?
C2_16 C1_16 P1_16 Pt05 61.7 . . . . ?
C2_16 C1_16 P1_16 C3_16 -169.8 . . . . ?
C2_16 C1_16 P1_16 C5_16 -65.0 . . . . ?
C4_16 C3_16 P1_16 Pt05 57.1 . . . . ?
C4_16 C3_16 P1_16 C1_16 -68.5 . . . . ?
C4_16 C3_16 P1_16 C5_16 -173.9 . . . . ?
C6_16 C5_16 P1_16 Pt05 -55.2 . . . . ?
C6_16 C5_16 P1_16 C1_16 69.7 . . . . ?
C6_16 C5_16 P1_16 C3_16 174.6 . . . . ?
C2_17 C1_17 P1_17 Pt05 174.6 . . . . ?
C2_17 C1_17 P1_17 C3_17 -60.2 . . . . ?
C2_17 C1_17 P1_17 C5_17 44.8 . . . . ?
C4_17 C3_17 P1_17 Pt05 59.9 . . . . ?
C4_17 C3_17 P1_17 C1_17 -65.0 . . . . ?
C4_17 C3_17 P1_17 C5_17 -170.0 . . . . ?
C6_17 C5_17 P1_17 Pt05 51.2 . . . . ?
C6_17 C5_17 P1_17 C1_17 178.3 . . . . ?
C6_17 C5_17 P1_17 C3_17 -76.7 . . . . ?
C2_18 C1_18 P1_18 Pt03 51.5 . . . . ?
C2_18 C1_18 P1_18 C3_18 -68.6 . . . . ?
C2_18 C1_18 P1_18 C5_18 -175.8 . . . . ?
C4_18 C3_18 P1_18 Pt03 -173.7 . . . . ?
C4_18 C3_18 P1_18 C1_18 -49.1 . . . . ?
C4_18 C3_18 P1_18 C5_18 57.7 . . . . ?
C6_18 C5_18 P1_18 Pt03 -54.0 . . . . ?
C6_18 C5_18 P1_18 C1_18 175.3 . . . . ?
C6_18 C5_18 P1_18 C3_18 68.1 . . . . ?
C2_19 C1_19 P1_19 Pt03 -173.3 . . . . ?
C2_19 C1_19 P1_19 C3_19 -53.2 . . . . ?
C2_19 C1_19 P1_19 C5_19 54.1 . . . . ?
C4_19 C3_19 P1_19 Pt03 50.2 . . . . ?
C4_19 C3_19 P1_19 C1_19 -68.8 . . . . ?
C4_19 C3_19 P1_19 C5_19 -175.5 . . . . ?
C6_19 C5_19 P1_19 Pt03 -53.8 . . . . ?
C6_19 C5_19 P1_19 C1_19 71.4 . . . . ?
C6_19 C5_19 P1_19 C3_19 178.2 . . . . ?
C2_20 C1_20 P1_20 Pt08 153.5 . . . . ?
C2_20 C1_20 P1_20 C3_20 -72.7 . . . . ?
C2_20 C1_20 P1_20 C5_20 33.6 . . . . ?
C4_20 C3_20 P1_20 Pt08 66.9 . . . . ?
C4_20 C3_20 P1_20 C1_20 -69.1 . . . . ?
C4_20 C3_20 P1_20 C5_20 -175.6 . . . . ?
C6_20 C5_20 P1_20 Pt08 -64.2 . . . . ?
C6_20 C5_20 P1_20 C1_20 65.1 . . . . ?
C6_20 C5_20 P1_20 C3_20 171.2 . . . . ?
C2_21 C1_21 P1_21 Pt08 -61.8 . . . . ?
C2_21 C1_21 P1_21 C3_21 70.5 . . . . ?
C2_21 C1_21 P1_21 C5_21 177.0 . . . . ?
C4_21 C3_21 P1_21 Pt08 -68.9 . . . . ?
C4_21 C3_21 P1_21 C1_21 165.8 . . . . ?
C4_21 C3_21 P1_21 C5_21 59.1 . . . . ?
C6_21 C5_21 P1_21 Pt08 -157.1 . . . . ?
C6_21 C5_21 P1_21 C1_21 -36.8 . . . . ?
C6_21 C5_21 P1_21 C3_21 69.0 . . . . ?
C2_22 C1_22 P1_22 Pt4 -45.1 . . . . ?
C2_22 C1_22 P1_22 Pt4A -61.1 . . . . ?
C2_22 C1_22 P1_22 C3_22 170.9 . . . . ?
C2_22 C1_22 P1_22 C5_22 63.5 . . . . ?
C4_22 C3_22 P1_22 Pt4 47.9 . . . . ?
C4_22 C3_22 P1_22 Pt4A 65.3 . . . . ?
C4_22 C3_22 P1_22 C1_22 -168.1 . . . . ?
C4_22 C3_22 P1_22 C5_22 -60.7 . . . . ?
C6_22 C5_22 P1_22 Pt4 178.4 . . . . ?
C6_22 C5_22 P1_22 Pt4A 177.0 . . . . ?
C6_22 C5_22 P1_22 C1_22 52.0 . . . . ?
C6_22 C5_22 P1_22 C3_22 -55.2 . . . . ?
P1_22 Pt4 O1_6 C1_6 93.7 . . . . ?
C2_23 C1_23 P1_23 Pt4 66.9 . . . . ?
C2_23 C1_23 P1_23 Pt4A 57.4 . . . . ?
C2_23 C1_23 P1_23 C3_23 -68.3 . . . . ?
C2_23 C1_23 P1_23 C5_23 -174.7 . . . . ?
C4_23 C3_23 P1_23 Pt4 178.3 . . . . ?
C4_23 C3_23 P1_23 Pt4A 179.6 . . . . ?
C4_23 C3_23 P1_23 C1_23 -45.1 . . . . ?
C4_23 C3_23 P1_23 C5_23 60.8 . . . . ?
C6_23 C5_23 P1_23 Pt4 -63.8 . . . . ?
C6_23 C5_23 P1_23 Pt4A -55.8 . . . . ?
C6_23 C5_23 P1_23 C1_23 167.8 . . . . ?
C6_23 C5_23 P1_23 C3_23 61.9 . . . . ?
P1_23 Pt4 O1_6 C1_6 -111.6 . . . . ?
C2_24 C1_24 P1_24 Pt06 -63.0 . . . . ?
C2_24 C1_24 P1_24 C3_24 173.0 . . . . ?
C2_24 C1_24 P1_24 C5_24 65.4 . . . . ?
C4_24 C3_24 P1_24 Pt06 45.7 . . . . ?
C4_24 C3_24 P1_24 C1_24 179.4 . . . . ?
C4_24 C3_24 P1_24 C5_24 -73.2 . . . . ?
C6_24 C5_24 P1_24 Pt06 179.6 . . . . ?
C6_24 C5_24 P1_24 C1_24 43.7 . . . . ?
C6_24 C5_24 P1_24 C3_24 -63.8 . . . . ?
C2_25 C1_25 P1_25 Pt06 66.1 . . . . ?
C2_25 C1_25 P1_25 C3_25 -165.8 . . . . ?
C2_25 C1_25 P1_25 C5_25 -58.9 . . . . ?
C4_25 C3_25 P1_25 Pt06 -56.5 . . . . ?
C4_25 C3_25 P1_25 C1_25 178.7 . . . . ?
C4_25 C3_25 P1_25 C5_25 72.0 . . . . ?
C6_25 C5_25 P1_25 Pt06 172.8 . . . . ?
C6_25 C5_25 P1_25 C1_25 -64.1 . . . . ?
C6_25 C5_25 P1_25 C3_25 42.7 . . . . ?
C2_26 C1_26 P1_26 Pt7 48.1 . . . . ?
C2_26 C1_26 P1_26 C3_26 -178.0 . . . . ?
C2_26 C1_26 P1_26 C5_26 -70.6 . . . . ?
C4_26 C3_26 P1_26 Pt7 -63.1 . . . . ?
C4_26 C3_26 P1_26 C1_26 167.0 . . . . ?
C4_26 C3_26 P1_26 C5_26 59.8 . . . . ?
C6_26 C5_26 P1_26 Pt7 -178.0 . . . . ?
C6_26 C5_26 P1_26 C1_26 -55.8 . . . . ?
C6_26 C5_26 P1_26 C3_26 51.4 . . . . ?
C2_27 C1_27 P1_27 Pt7 -58.4 . . . . ?
C2_27 C1_27 P1_27 C3_27 167.9 . . . . ?
C2_27 C1_27 P1_27 C5_27 60.9 . . . . ?
C4_27 C3_27 P1_27 Pt7 49.6 . . . . ?
C4_27 C3_27 P1_27 C1_27 -177.4 . . . . ?
C4_27 C3_27 P1_27 C5_27 -70.6 . . . . ?
C6_27 C5_27 P1_27 Pt7 -175.7 . . . . ?
C6_27 C5_27 P1_27 C1_27 58.5 . . . . ?
C6_27 C5_27 P1_27 C3_27 -48.5 . . . . ?
C2_28 C1_28 P1_28 Pt7A 67.8 . . . . ?
C2_28 C1_28 P1_28 C3_28 -177.9 . . . . ?
C2_28 C1_28 P1_28 C5_28 -72.5 . . . . ?
C4_28 C3_28 P1_28 Pt7A -84.8 . . . . ?
C4_28 C3_28 P1_28 C1_28 168.1 . . . . ?
C4_28 C3_28 P1_28 C5_28 62.8 . . . . ?
C6_28 C5_28 P1_28 Pt7A -119.3 . . . . ?
C6_28 C5_28 P1_28 C1_28 -0.3 . . . . ?
C6_28 C5_28 P1_28 C3_28 105.1 . . . . ?
C2_29 C1_29 P1_29 Pt7A -54.6 . . . . ?
C2_29 C1_29 P1_29 C3_29 180.0 . . . . ?
C2_29 C1_29 P1_29 C5_29 74.1 . . . . ?
C4_29 C3_29 P1_29 Pt7A -173.9 . . . . ?
C4_29 C3_29 P1_29 C1_29 -47.4 . . . . ?
C4_29 C3_29 P1_29 C5_29 59.2 . . . . ?
C6_29 C5_29 P1_29 Pt7A 59.3 . . . . ?
C6_29 C5_29 P1_29 C1_29 -69.5 . . . . ?
C6_29 C5_29 P1_29 C3_29 -174.9 . . . . ?
C1_7 C2_7 C3_7 C4_7 177.5 . . . . ?
C1_7 C2_7 N1_7 C6_7 -177.6 . . . . ?
C2_7 C1_7 O1_7 Pt05 167.1 . . . 2_656 ?
C2_7 C3_7 C4_7 C5_7 0.0 . . . . ?
C3_7 C2_7 N1_7 C6_7 0.0 . . . . ?
C3_7 C4_7 C5_7 C6_7 0.0 . . . . ?
C4_7 C5_7 C6_7 N1_7 0.0 . . . . ?
C4_7 C5_7 C6_7 C7_7 179.3 . . . . ?
C5_7 C6_7 N1_7 C2_7 0.0 . . . . ?
C5_7 C6_7 C7_7 O3_7 14.4 . . . . ?
C5_7 C6_7 C7_7 O4_7 -169.2 . . . . ?
C6_7 C7_7 O3_7 Pt03 167.6 . . . . ?
N1_7 C2_7 C3_7 C4_7 0.0 . . . . ?
N1_7 C6_7 C7_7 O3_7 -166.2 . . . . ?
N1_7 C6_7 C7_7 O4_7 10.1 . . . . ?
C7_7 C6_7 N1_7 C2_7 -179.4 . . . . ?
O1_7 C1_7 C2_7 C3_7 -7.4 . . . . ?
O1_7 C1_7 C2_7 N1_7 170.1 . . . . ?
O2_7 C1_7 C2_7 C3_7 167.0 . . . . ?
O2_7 C1_7 C2_7 N1_7 -15.4 . . . . ?
O2_7 C1_7 O1_7 Pt05 -5.8 . . . 2_656 ?
O4_7 C7_7 O3_7 Pt03 -8.5 . . . . ?
